data_7715167
loop_
_publ_author_name
'Yu, Lan'
'Ye, Jing'
'Li, Da-Huan'
'Sun, Yan-Qiong'
'Li, Xin-Xiong'
'Zheng, Shou-Tian'

_publ_section_title
;
 A tetrahedron-shaped polyoxoantimotungstate encapsulating a hexanuclear
 octahedral lanthanide-oxo cluster for an amperometric bromate sensor.
;
_journal_issue 11
_journal_name_full 'Dalton transactions (Cambridge, England : 2003)'
_journal_page_first 5258
_journal_page_last 5265
_journal_paper_doi 10.1039/d3dt03789d
_journal_volume 53
_journal_year 2024
_chemical_formula_moiety '0.5(K Na2 Nd6 O144 Sb4 W36), 0.5(K Na Nd6 O144 Sb4 W36)'
_chemical_formula_sum 'K Na1.5 Nd6 O144 Sb4 W36'
_chemical_formula_weight 10348.62
_space_group_crystal_system monoclinic
_space_group_IT_number 4
_space_group_name_Hall 'P 2yb'
_space_group_name_H-M_alt 'P 1 21 1'
_atom_sites_solution_primary iterative
_audit_creation_date 2023-11-13
_audit_creation_method
;
Olex2 1.5
(compiled 2023.08.17 svn.r577a77a9 for OlexSys, GUI svn.r6817)
;
_audit_update_record
;
2023-11-13 deposited with the CCDC.	2024-02-15 downloaded from the CCDC.
;
_cell_angle_alpha 90
_cell_angle_beta 90.856(8)
_cell_angle_gamma 90
_cell_formula_units_Z 4
_cell_length_a 29.023(6)
_cell_length_b 21.827(4)
_cell_length_c 33.519(7)
_cell_measurement_reflns_used 9902
_cell_measurement_temperature 296(2)
_cell_measurement_theta_max 23.78
_cell_measurement_theta_min 2.17
_cell_volume 21231(7)
_computing_cell_refinement 'SAINT V8.38A (Bruker, 2018)'
_computing_data_reduction 'SAINT V8.38A (Bruker, 2018)'
_computing_molecular_graphics 'Olex2 1.5 (Dolomanov et al., 2009)'
_computing_publication_material 'Olex2 1.5 (Dolomanov et al., 2009)'
_computing_structure_refinement 'SHELXL 2018/3 (Sheldrick, 2015)'
_computing_structure_solution 'olex2.solve 1.5 (Bourhis et al., 2015)'
_diffrn_ambient_temperature 296.15
_diffrn_measured_fraction_theta_full 0.988
_diffrn_measured_fraction_theta_max 0.988
_diffrn_measurement_device_type 'Bruker APEX-II CCD'
_diffrn_measurement_method '\f and \w scans'
_diffrn_radiation_type MoK\a
_diffrn_radiation_wavelength 0.71073
_diffrn_reflns_av_R_equivalents 0.1111
_diffrn_reflns_av_unetI/netI 0.0835
_diffrn_reflns_Laue_measured_fraction_full 0.988
_diffrn_reflns_Laue_measured_fraction_max 0.988
_diffrn_reflns_limit_h_max 34
_diffrn_reflns_limit_h_min -34
_diffrn_reflns_limit_k_max 25
_diffrn_reflns_limit_k_min -25
_diffrn_reflns_limit_l_max 40
_diffrn_reflns_limit_l_min -40
_diffrn_reflns_number 380145
_diffrn_reflns_point_group_measured_fraction_full 0.986
_diffrn_reflns_point_group_measured_fraction_max 0.986
_diffrn_reflns_theta_full 25.228
_diffrn_reflns_theta_max 25.228
_diffrn_reflns_theta_min 1.532
_diffrn_source_current 1.4
_diffrn_source_power 0.07
_diffrn_source_voltage 50.0
_diffrn_standards_number 0
_exptl_absorpt_coefficient_mu 21.443
_exptl_absorpt_correction_T_max 0.7452
_exptl_absorpt_correction_T_min 0.2982
_exptl_absorpt_correction_type multi-scan
_exptl_absorpt_process_details
;
SADABS-2016/2 (Bruker,2016/2) was used for absorption correction.
wR2(int) was 0.1515 before and 0.1042 after correction.
The Ratio of minimum to maximum transmission is 0.4002.
The \l/2 correction factor is Not present.
;
_exptl_crystal_colour 'clear greenish green'
_exptl_crystal_colour_lustre clear
_exptl_crystal_colour_modifier greenish
_exptl_crystal_colour_primary green
_exptl_crystal_density_diffrn 3.237
_exptl_crystal_description block
_exptl_crystal_F_000 17662
_exptl_crystal_size_max 0.13
_exptl_crystal_size_mid 0.12
_exptl_crystal_size_min 0.11
_refine_diff_density_max 2.376
_refine_diff_density_min -1.981
_refine_diff_density_rms 0.294
_refine_ls_abs_structure_details
;
 Refined as an inversion twin.
;
_refine_ls_abs_structure_Flack 0.395(4)
_refine_ls_extinction_coef 0.000008(2)
_refine_ls_extinction_expression Fc^*^=kFc[1+0.001xFc^2^\l^3^/sin(2\q)]^-1/4^
_refine_ls_extinction_method 'SHELXL-2018/3 (Sheldrick 2018)'
_refine_ls_goodness_of_fit_ref 1.012
_refine_ls_hydrogen_treatment undef
_refine_ls_matrix_type full
_refine_ls_number_parameters 1974
_refine_ls_number_reflns 75583
_refine_ls_number_restraints 18
_refine_ls_restrained_S_all 1.012
_refine_ls_R_factor_all 0.0624
_refine_ls_R_factor_gt 0.0502
_refine_ls_shift/su_max 0.001
_refine_ls_shift/su_mean 0.000
_refine_ls_structure_factor_coef Fsqd
_refine_ls_weighting_details 'w=1/[\s^2^(Fo^2^)+(0.0615P)^2^] where P=(Fo^2^+2Fc^2^)/3'
_refine_ls_weighting_scheme calc
_refine_ls_wR_factor_gt 0.1177
_refine_ls_wR_factor_ref 0.1231
_reflns_Friedel_coverage 0.939
_reflns_Friedel_fraction_full 0.983
_reflns_Friedel_fraction_max 0.983
_reflns_number_gt 63257
_reflns_number_total 75583
_reflns_threshold_expression 'I > 2\s(I)'
_cod_data_source_file d3dt03789d2.cif
_cod_data_source_block fen8_2
_cod_depositor_comments 'Adding full bibliography for 7715167.cif.'
_cod_original_cell_volume 21232(7)
_cod_original_formula_sum 'K Na1.50 Nd6 O144 Sb4 W36'
_cod_database_code 7715167
_shelx_shelxl_version_number 2018/3
_shelx_space_group_comment
;
The symmetry employed for this shelxl refinement is uniquely defined
by the following loop, which should always be used as a source of
symmetry information in preference to the above space-group names.
They are only intended as comments.
;
_shelx_estimated_absorpt_t_max 0.201
_shelx_estimated_absorpt_t_min 0.167
_olex2_refinement_description
;
1. Twinned data refinement
 Scales: 0.605(4)
 0.395(4)
2. Uiso/Uaniso restraints and constraints
O193 \\sim O667: within 2A with sigma of 0.01 and sigma for terminal atoms of
0.02 within 2A
O273 \\sim O286: within 2A with sigma of 0.01 and sigma for terminal atoms of
0.02 within 2A
O69 \\sim O276: within 2A with sigma of 0.01 and sigma for terminal atoms of
0.02 within 2A
Uanis(W57) \\sim Ueq: with sigma of 0.001 and sigma for terminal atoms of 0.002
: with sigma of 0.001 and sigma for terminal atoms of 0.002
: with sigma of 0.001 and sigma for terminal atoms of 0.002
: with sigma of 0.001 and sigma for terminal atoms of 0.002
: with sigma of 0.001 and sigma for terminal atoms of 0.002
: with sigma of 0.001 and sigma for terminal atoms of 0.002
: with sigma of 0.001 and sigma for terminal atoms of 0.002
: with sigma of 0.001 and sigma for terminal atoms of 0.002
: with sigma of 0.01 and sigma for terminal atoms of 0.02
Uanis(Na3) \\sim Ueq, Uanis(Na2) \\sim Ueq: with sigma of 0.001 and sigma for
terminal atoms of 0.002
: with sigma of 0.01 and sigma for terminal atoms of 0.02
3. Others
 Fixed X: O217(-0.532371) O272(-0.158899) O273(-0.6185) O274(-0.339099) O275(-
 0.1616) O276(-0.304) O277(-0.136) O278(-0.578) O279(-0.828) O280(-0.596001)
 O281(-0.044001) O283(-0.2075) O284(-0.90199) O285(-0.5988) O286(-0.68024)
 O287(-0.641899) O288(-0.763931) O667(-0.9395)
 Fixed Y: O217(0.13913) O272(0.0909) O273(0.2051) O274(-0.1186) O275(-0.0038)
 O276(0.268201) O277(-0.1215) O278(-0.0453) O279(0.318501) O280(0.087)
 O281(0.322301) O283(0.556) O284(0.2523) O285(0.259549) O286(0.13345)
 O287(0.4149) O288(0.350321) O667(0.118901)
 Fixed Z: O217(-1.103311) O272(-0.9243) O273(-1.0917) O274(-0.5213) O275(-
 0.564601) O276(-0.8466) O277(-0.5187) O278(-0.9353) O279(-0.956699) O280(-
 1.0618) O281(-0.623501) O283(-0.5267) O284(-0.79969) O285(-0.79882) O286(-
 1.07925) O287(-1.0172) O288(-1.027161) O667(-1.0599)
;
_smtbx_masks_void_probe_radius 1.2
_smtbx_masks_void_truncation_radius 1.2
_olex2_submission_special_instructions 'No special instructions were received'

loop_
_space_group_symop_operation_xyz
'x, y, z'
'-x, y+1/2, -z'

loop_
_atom_site_label
_atom_site_type_symbol
_atom_site_fract_x
_atom_site_fract_y
_atom_site_fract_z
_atom_site_U_iso_or_equiv
_atom_site_adp_type
_atom_site_occupancy
_atom_site_site_symmetry_order
_atom_site_calc_flag
_atom_site_refinement_flags_posn
_atom_site_refinement_flags_adp
_atom_site_refinement_flags_occupancy
_atom_site_disorder_assembly
_atom_site_disorder_group
W2 W -0.31210(4) 0.46903(6) -0.53804(4) 0.0311(3) Uani 1 1 d . . . . .
W3 W -0.19685(4) 0.47360(6) -0.53725(4) 0.0326(3) Uani 1 1 d . . . . .
W4 W -0.37789(4) 0.47485(6) -0.63319(4) 0.0321(3) Uani 1 1 d . . . . .
W5 W -0.11850(4) 0.25031(6) -0.51473(4) 0.0336(3) Uani 1 1 d . . . . .
W6 W -0.43707(4) 0.24847(6) -0.60357(4) 0.0314(3) Uani 1 1 d . . . . .
W7 W -0.19420(4) 0.49236(6) -0.71841(4) 0.0360(3) Uani 1 1 d . . . . .
W8 W -0.32079(4) 0.48665(6) -0.71937(4) 0.0346(3) Uani 1 1 d . . . . .
W9 W -0.80615(4) 0.25278(6) -0.71959(4) 0.0348(3) Uani 1 1 d . . . . .
W10 W -0.44032(4) 0.03402(7) -0.48477(4) 0.0404(3) Uani 1 1 d . . . . .
W11 W -0.56319(4) 0.31174(6) -0.91067(4) 0.0389(3) Uani 1 1 d . . . . .
W12 W -0.31316(5) 0.27928(7) -0.79584(4) 0.0383(3) Uani 1 1 d . . . . .
W13 W -0.32395(5) 0.60849(6) -0.65659(4) 0.0399(3) Uani 1 1 d . . . . .
W14 W -0.37543(4) 0.24067(6) -0.51496(4) 0.0309(3) Uani 1 1 d . . . . .
W15 W -0.81039(5) 0.03630(7) -0.67707(4) 0.0431(3) Uani 1 1 d . . . . .
W16 W -0.06133(4) 0.26215(6) -0.60324(4) 0.0329(3) Uani 1 1 d . . . . .
W17 W -0.68781(5) 0.25404(7) -0.71893(4) 0.0390(3) Uani 1 1 d . . . . .
W18 W -0.37031(5) 0.12858(8) -0.79534(5) 0.0507(4) Uani 1 1 d . . . . .
Nd2 Nd -0.17317(5) 0.31012(7) -0.59681(5) 0.0281(3) Uani 1 1 d . . . . .
W19 W -0.69127(5) 0.55006(7) -0.93396(5) 0.0469(4) Uani 1 1 d . . . . .
W20 W -0.68007(5) 0.49131(7) -0.75667(5) 0.0470(4) Uani 1 1 d . . . . .
W21 W -0.00875(4) 0.20328(7) -0.52220(4) 0.0385(3) Uani 1 1 d . . . . .
W22 W -0.68195(5) 0.03586(7) -0.67711(5) 0.0451(3) Uani 1 1 d . . . . .
W23 W -0.19595(5) 0.61408(6) -0.65582(4) 0.0400(3) Uani 1 1 d . . . . .
W24 W -0.94033(5) 0.31313(7) -0.90531(5) 0.0435(3) Uani 1 1 d . . . . .
W25 W -0.25837(5) 0.60240(6) -0.56029(4) 0.0372(3) Uani 1 1 d . . . . .
W26 W -0.80730(5) 0.55170(6) -0.93320(5) 0.0450(4) Uani 1 1 d . . . . .
W27 W -0.54662(5) 0.14942(7) -0.88250(4) 0.0409(3) Uani 1 1 d . . . . .
W28 W -0.86782(4) 0.11051(6) -0.74995(4) 0.0365(3) Uani 1 1 d . . . . .
W29 W -0.33200(4) 0.09011(7) -0.47989(4) 0.0418(3) Uani 1 1 d . . . . .
W30 W -0.62698(4) 0.11295(7) -0.74913(4) 0.0418(3) Uani 1 1 d . . . . .
W31 W -0.62424(5) 0.51746(7) -0.84188(5) 0.0464(4) Uani 1 1 d . . . . .
W32 W -0.13510(4) 0.48585(6) -0.63131(4) 0.0348(3) Uani 1 1 d . . . . .
W33 W -0.80698(5) 0.49386(7) -0.75523(5) 0.0471(4) Uani 1 1 d . . . . .
W34 W -0.67821(6) 0.63443(7) -0.79546(6) 0.0601(4) Uani 1 1 d . . . . .
W35 W -0.48278(4) 0.18501(6) -0.52218(4) 0.0351(3) Uani 1 1 d . . . . .
W36 W -0.45685(5) 0.10717(7) -0.66147(4) 0.0420(3) Uani 1 1 d . . . . .
W37 W -0.74578(5) 0.17661(7) -0.64913(4) 0.0418(3) Uani 1 1 d . . . . .
Nd3 Nd -0.67273(6) 0.36726(7) -0.90549(5) 0.0338(4) Uani 1 1 d . . . . .
W38 W -0.12983(5) 0.13932(8) -0.79582(5) 0.0535(4) Uani 1 1 d . . . . .
W39 W -0.80980(5) -0.01541(7) -0.77128(5) 0.0469(3) Uani 1 1 d . . . . .
Nd1 Nd -0.82976(6) 0.36990(8) -0.90328(6) 0.0366(4) Uani 1 1 d . . . . .
Nd4 Nd -0.33937(5) 0.19425(8) -0.68627(5) 0.0309(4) Uani 1 1 d . . . . .
W40 W -0.88746(5) 0.35271(7) -0.99190(5) 0.0512(4) Uani 1 1 d . . . . .
Nd5 Nd -0.32766(5) 0.30399(7) -0.59735(5) 0.0252(3) Uani 1 1 d . . . . .
W41 W -0.19485(5) 0.28418(7) -0.79630(4) 0.0391(3) Uani 1 1 d . . . . .
W42 W -0.03739(5) 0.12241(7) -0.66041(4) 0.0436(3) Uani 1 1 d . . . . .
Nd6 Nd -0.74777(6) 0.33128(8) -0.79155(5) 0.0338(4) Uani 1 1 d . . . . .
W43 W -0.95529(5) 0.14826(7) -0.88197(4) 0.0400(3) Uani 1 1 d . . . . .
Nd7 Nd -0.66114(6) 0.22413(8) -0.84036(5) 0.0331(4) Uani 1 1 d . . . . .
W44 W -0.50714(4) 0.04444(7) -0.58071(4) 0.0402(3) Uani 1 1 d . . . . .
W45 W -0.51812(5) 0.28551(7) -1.00038(5) 0.0510(4) Uani 1 1 d . . . . .
W46 W -0.68439(5) -0.01411(7) -0.77127(5) 0.0472(4) Uani 1 1 d . . . . .
W47 W -0.62437(5) 0.34581(7) -0.99711(4) 0.0423(3) Uani 1 1 d . . . . .
W48 W -1.01161(5) 0.13093(8) -0.96948(5) 0.0505(4) Uani 1 1 d . . . . .
W49 W -0.15468(5) 0.09697(7) -0.47965(5) 0.0466(4) Uani 1 1 d . . . . .
W50 W -0.04395(5) 0.05068(7) -0.48406(5) 0.0492(4) Uani 1 1 d . . . . .
Nd8 Nd -0.83811(5) 0.22443(8) -0.83986(5) 0.0335(4) Uani 1 1 d . . . . .
W51 W -0.86789(5) 0.52371(7) -0.83976(5) 0.0493(4) Uani 1 1 d . . . . .
W52 W -0.42046(6) -0.02708(7) -0.62750(5) 0.0560(4) Uani 1 1 d . . . . .
W53 W 0.01839(5) 0.06296(7) -0.57945(5) 0.0477(4) Uani 1 1 d . . . . .
W54 W -0.80659(6) 0.63772(7) -0.79414(5) 0.0560(4) Uani 1 1 d . . . . .
Nd9 Nd -0.25259(5) 0.32029(7) -0.71196(5) 0.0294(4) Uani 1 1 d . . . . .
W55 W -0.31521(6) 0.09182(9) -0.87979(5) 0.0593(4) Uani 1 1 d . . . . .
Sb2 Sb -0.25530(7) 0.45009(9) -0.63087(6) 0.0302(4) Uani 1 1 d . . . . .
W56 W -0.18706(6) 0.09807(9) -0.88022(5) 0.0629(5) Uani 1 1 d . . . . .
W57 W -0.67222(6) 0.21970(8) -1.05971(5) 0.0556(4) Uani 1 1 d . U . . .
Nd10 Nd -0.15955(5) 0.20142(8) -0.68630(5) 0.0314(4) Uani 1 1 d . . . . .
W58 W -0.99477(6) 0.29436(8) -0.99358(6) 0.0605(5) Uani 1 1 d . . . . .
W59 W -0.84757(7) 0.23304(9) -1.06031(5) 0.0655(5) Uani 1 1 d . . . . .
W60 W -0.49819(5) 0.12369(7) -0.97138(5) 0.0490(4) Uani 1 1 d . . . . .
W61 W -0.25557(6) 0.24211(8) -0.87750(4) 0.0529(4) Uani 1 1 d . . . . .
W1 W -0.74643(6) 0.66629(7) -0.88865(6) 0.0585(4) Uani 1 1 d . . . . .
W62 W -0.56485(6) 0.16130(8) -1.06514(5) 0.0600(4) Uani 1 1 d . . . . .
Sb3 Sb -0.37705(7) 0.10539(9) -0.57907(6) 0.0317(5) Uani 1 1 d . . . . .
Sb1 Sb -0.74714(8) 0.49101(10) -0.84702(7) 0.0384(5) Uani 1 1 d . . . . .
W63 W -0.30982(6) 0.00086(8) -0.79867(6) 0.0642(5) Uani 1 1 d . . . . .
Nd11 Nd -0.24657(5) 0.18231(7) -0.55218(5) 0.0319(4) Uani 1 1 d . . . . .
Nd12 Nd -0.75553(6) 0.27533(8) -0.97203(5) 0.0384(4) Uani 1 1 d . . . . .
Sb4 Sb -0.24915(8) 0.13612(10) -0.77818(7) 0.0418(5) Uani 1 1 d . . . . .
Sb5 Sb -0.74760(7) 0.12296(9) -0.76469(6) 0.0334(5) Uani 1 1 d . . . . .
Sb6 Sb -0.62602(8) 0.18754(9) -0.96082(7) 0.0380(5) Uani 1 1 d . . . . .
Sb7 Sb -0.88339(8) 0.19292(10) -0.96156(7) 0.0406(5) Uani 1 1 d . . . . .
W64 W -0.91975(6) 0.04249(7) -0.94557(5) 0.0548(4) Uani 1 1 d . . . . .
W65 W -0.58858(6) 0.03934(7) -0.94085(6) 0.0577(4) Uani 1 1 d . . . . .
W66 W -0.35437(5) -0.03503(7) -0.53249(5) 0.0520(4) Uani 1 1 d . . . . .
W67 W -0.12807(6) -0.02717(8) -0.53168(6) 0.0678(5) Uani 1 1 d . . . . .
W68 W -0.18312(6) 0.00605(8) -0.79953(6) 0.0658(5) Uani 1 1 d . . . . .
W69 W -0.65324(7) 0.07612(8) -1.03244(6) 0.0666(5) Uani 1 1 d . . . . .
Sb8 Sb -0.11436(7) 0.11553(10) -0.57905(7) 0.0370(5) Uani 1 1 d . . . . .
W70 W -0.86393(7) 0.08682(9) -1.03786(5) 0.0692(5) Uani 1 1 d . . . . .
W71 W -0.95514(7) 0.17483(9) -1.06400(5) 0.0693(5) Uani 1 1 d . . . . .
W72 W -0.06739(6) -0.01402(7) -0.62665(6) 0.0627(5) Uani 1 1 d . . . . .
O2 O -0.0035(6) -0.0193(8) -0.6010(6) 0.030(4) Uiso 1 1 d . . . . .
O3 O -0.0870(7) 0.0407(8) -0.4815(6) 0.030(4) Uiso 1 1 d . . . . .
O4 O -0.1064(6) 0.0636(8) -0.5291(5) 0.023(4) Uiso 1 1 d . . . . .
O5 O -0.0994(6) 0.2976(8) -0.5612(6) 0.028(4) Uiso 1 1 d . . . . .
O6 O -0.0774(6) 0.1795(8) -0.5575(5) 0.025(4) Uiso 1 1 d . . . . .
O7 O -0.0068(6) 0.2552(8) -0.5628(6) 0.027(4) Uiso 1 1 d . . . . .
O8 O 0.0253(7) 0.0987(9) -0.6279(6) 0.038(5) Uiso 1 1 d . . . . .
O9 O -0.0067(8) 0.0377(10) -0.5272(7) 0.048(6) Uiso 1 1 d . . . . .
O10 O -0.0903(7) 0.1366(9) -0.6713(6) 0.039(5) Uiso 1 1 d . . . . .
O11 O -0.1159(7) 0.2456(9) -0.6263(7) 0.041(5) Uiso 1 1 d . . . . .
O12 O -0.1577(7) 0.0088(9) -0.4892(7) 0.041(5) Uiso 1 1 d . . . . .
O13 O -0.1786(12) 0.0991(16) -0.4325(10) 0.092(10) Uiso 1 1 d . . . . .
O14 O 0.0448(9) 0.2131(12) -0.5000(8) 0.064(7) Uiso 1 1 d . . . . .
O15 O -0.0614(7) 0.0782(8) -0.5968(6) 0.032(5) Uiso 1 1 d . . . . .
O16 O 0.0735(7) 0.0417(9) -0.5704(6) 0.034(5) Uiso 1 1 d . . . . .
O17 O 0.0194(11) 0.1440(14) -0.5560(10) 0.083(9) Uiso 1 1 d . . . . .
O18 O -0.0593(10) 0.2520(13) -0.4954(9) 0.069(7) Uiso 1 1 d . . . . .
O19 O -0.1405(8) 0.3074(11) -0.4845(7) 0.051(6) Uiso 1 1 d . . . . .
O20 O -0.0763(11) -0.0372(14) -0.4905(9) 0.079(9) Uiso 1 1 d . . . . .
O21 O -0.0122(11) 0.1405(15) -0.7049(10) 0.085(9) Uiso 1 1 d . . . . .
O22 O -0.1671(8) 0.2264(10) -0.5453(7) 0.043(5) Uiso 1 1 d . . . . .
O23 O -0.0298(8) 0.1299(10) -0.4899(7) 0.045(6) Uiso 1 1 d . . . . .
O24 O -0.1217(6) -0.0005(8) -0.6385(6) 0.027(4) Uiso 1 1 d . . . . .
O25 O -0.0005(8) 0.0204(11) -0.4464(7) 0.053(6) Uiso 1 1 d . . . . .
O26 O -0.0622(13) -0.1005(17) -0.6443(12) 0.108(12) Uiso 1 1 d . . . . .
O27 O -0.0841(10) -0.0442(13) -0.5765(9) 0.071(8) Uiso 1 1 d . . . . .
O28 O -0.1945(8) 0.1111(10) -0.5203(7) 0.046(6) Uiso 1 1 d . . . . .
O29 O -0.1346(9) 0.1855(11) -0.4847(8) 0.056(6) Uiso 1 1 d . . . . .
O30 O -0.0339(6) 0.2034(8) -0.6318(6) 0.027(4) Uiso 1 1 d . . . . .
O31 O -0.0500(9) 0.0268(12) -0.6731(8) 0.060(7) Uiso 1 1 d . . . . .
O32 O -0.4013(6) 0.2846(8) -0.5595(6) 0.026(4) Uiso 1 1 d . . . . .
O33 O -0.3559(6) 0.2894(8) -0.4818(5) 0.024(4) Uiso 1 1 d . . . . .
O34 O -0.5591(7) 0.0281(9) -0.5788(6) 0.035(5) Uiso 1 1 d . . . . .
O35 O -0.4750(7) 0.0020(8) -0.4493(6) 0.032(5) Uiso 1 1 d . . . . .
O36 O -0.3218(6) -0.0050(8) -0.4888(6) 0.031(4) Uiso 1 1 d . . . . .
O37 O -0.4860(7) -0.0359(9) -0.6072(6) 0.037(5) Uiso 1 1 d . . . . .
O38 O -0.3585(8) 0.1681(10) -0.4863(7) 0.044(6) Uiso 1 1 d . . . . .
O39 O -0.4395(6) 0.2369(7) -0.4936(5) 0.020(4) Uiso 1 1 d . . . . .
O40 O -0.3799(5) 0.2300(7) -0.6269(5) 0.015(4) Uiso 1 1 d . . . . .
O41 O -0.3201(7) 0.2262(8) -0.5456(6) 0.032(5) Uiso 1 1 d . . . . .
O42 O -0.4716(7) 0.1771(8) -0.6313(6) 0.032(5) Uiso 1 1 d . . . . .
O43 O -0.4784(9) 0.1234(12) -0.7076(8) 0.065(7) Uiso 1 1 d . . . . .
O44 O -0.5084(9) 0.1210(12) -0.5595(8) 0.063(7) Uiso 1 1 d . . . . .
O45 O -0.4127(6) 0.1748(8) -0.5590(6) 0.026(4) Uiso 1 1 d . . . . .
O46 O -0.4731(7) 0.0209(9) -0.5324(7) 0.040(5) Uiso 1 1 d . . . . .
O47 O -0.4379(11) 0.0634(14) -0.6040(10) 0.080(9) Uiso 1 1 d . . . . .
O48 O -0.4838(6) 0.2378(8) -0.5632(6) 0.030(4) Uiso 1 1 d . . . . .
O49 O -0.2971(5) 0.1053(7) -0.5160(5) 0.017(4) Uiso 1 1 d . . . . .
O50 O -0.4370(11) -0.1148(14) -0.6545(9) 0.079(9) Uiso 1 1 d . . . . .
O51 O -0.3833(6) 0.0567(7) -0.5279(5) 0.021(4) Uiso 1 1 d . . . . .
O52 O -0.4581(6) 0.1127(8) -0.4860(5) 0.023(4) Uiso 1 1 d . . . . .
O53 O -0.3069(8) 0.0999(11) -0.4418(7) 0.053(6) Uiso 1 1 d . . . . .
O54 O -0.3841(10) 0.0627(13) -0.4572(9) 0.070(8) Uiso 1 1 d . . . . .
O55 O -0.5114(8) 0.0777(10) -0.6338(7) 0.050(6) Uiso 1 1 d . . . . .
O56 O -0.4064(8) -0.0387(11) -0.4977(7) 0.053(6) Uiso 1 1 d . . . . .
O57 O -0.3998(9) 0.1176(11) -0.6667(8) 0.055(6) Uiso 1 1 d . . . . .
O58 O -0.4476(8) 0.0068(11) -0.6723(7) 0.054(6) Uiso 1 1 d . . . . .
O59 O -0.3672(10) -0.0087(13) -0.6432(9) 0.074(8) Uiso 1 1 d . . . . .
O60 O -0.3103(9) -0.0015(12) -0.5627(8) 0.060(7) Uiso 1 1 d . . . . .
O61 O -0.3984(10) -0.0484(13) -0.5719(9) 0.075(8) Uiso 1 1 d . . . . .
O62 O -0.4646(7) 0.3110(9) -0.6288(6) 0.037(5) Uiso 1 1 d . . . . .
O63 O -0.5313(8) 0.1852(11) -0.5123(7) 0.052(6) Uiso 1 1 d . . . . .
O64 O -0.4258(6) 0.1232(8) -0.7940(5) 0.023(4) Uiso 1 1 d . . . . .
O65 O -0.2980(10) 0.1797(12) -0.8875(8) 0.066(7) Uiso 1 1 d . . . . .
O66 O -0.1999(7) 0.1014(9) -0.8076(6) 0.039(5) Uiso 1 1 d . . . . .
O67 O -0.2444(9) -0.0146(12) -0.8125(8) 0.064(7) Uiso 1 1 d . . . . .
O68 O -0.1773(8) 0.0070(10) -0.8553(7) 0.048(6) Uiso 1 1 d . . . . .
O69 O -0.2570(7) 0.3165(10) -0.7872(7) 0.043(5) Uiso 1 1 d . . . . .
O70 O -0.3481(7) 0.2014(9) -0.8072(7) 0.039(5) Uiso 1 1 d . . . . .
O71 O -0.2474(8) 0.0756(10) -0.8865(7) 0.046(6) Uiso 1 1 d . . . . .
O72 O -0.1512(11) 0.2226(14) -0.8087(10) 0.084(9) Uiso 1 1 d . . . . .
O73 O -0.1585(7) 0.3356(9) -0.7921(6) 0.033(5) Uiso 1 1 d . . . . .
O74 O -0.2053(9) 0.1746(12) -0.8813(8) 0.064(7) Uiso 1 1 d . . . . .
O75 O -0.2507(7) 0.2685(9) -0.9205(6) 0.038(5) Uiso 1 1 d . . . . .
O76 O -0.2034(7) 0.2514(10) -0.7495(7) 0.042(5) Uiso 1 1 d . . . . .
O77 O -0.3360(9) -0.0810(12) -0.7955(8) 0.064(7) Uiso 1 1 d . . . . .
O78 O -0.1324(7) 0.1221(9) -0.8557(6) 0.039(5) Uiso 1 1 d . . . . .
O79 O -0.1223(9) 0.0368(12) -0.7915(8) 0.065(7) Uiso 1 1 d . . . . .
O80 O -0.3044(9) 0.2405(11) -0.7438(8) 0.056(6) Uiso 1 1 d . . . . .
O81 O -0.3614(12) 0.0148(15) -0.7965(10) 0.088(10) Uiso 1 1 d . . . . .
O82 O -0.0782(6) 0.1444(8) -0.7947(6) 0.027(4) Uiso 1 1 d . . . . .
O83 O -0.3489(6) 0.1322(8) -0.7438(6) 0.026(4) Uiso 1 1 d . . . . .
O84 O -0.2989(9) 0.0031(11) -0.7485(8) 0.057(7) Uiso 1 1 d . . . . .
O85 O -0.3010(8) 0.0915(10) -0.8118(7) 0.044(5) Uiso 1 1 d . . . . .
O86 O -0.2119(8) 0.2944(11) -0.8545(7) 0.053(6) Uiso 1 1 d . . . . .
O87 O -0.3726(8) 0.1180(11) -0.8523(7) 0.053(6) Uiso 1 1 d . . . . .
O88 O -0.3257(8) 0.0098(11) -0.8549(7) 0.053(6) Uiso 1 1 d . . . . .
O89 O -0.1943(7) 0.0230(9) -0.7445(6) 0.039(5) Uiso 1 1 d . . . . .
O90 O -0.3553(6) 0.3330(7) -0.7899(5) 0.020(4) Uiso 1 1 d . . . . .
O91 O -0.1514(7) 0.1457(8) -0.7491(6) 0.031(4) Uiso 1 1 d . . . . .
O92 O -0.2490(7) 0.2138(10) -0.8103(7) 0.042(5) Uiso 1 1 d . . . . .
O93 O -0.1637(8) -0.0794(10) -0.7984(7) 0.047(6) Uiso 1 1 d . . . . .
O94 O -0.3243(9) 0.0661(11) -0.9249(8) 0.054(6) Uiso 1 1 d . . . . .
O95 O -0.3534(6) 0.4877(8) -0.5777(5) 0.024(4) Uiso 1 1 d . . . . .
O96 O -0.2599(7) 0.5085(9) -0.7266(6) 0.038(5) Uiso 1 1 d . . . . .
O97 O -0.2624(8) 0.6143(10) -0.6639(7) 0.049(6) Uiso 1 1 d . . . . .
O98 O -0.0847(6) 0.4812(8) -0.6270(6) 0.029(4) Uiso 1 1 d . . . . .
O99 O -0.1745(11) 0.6821(14) -0.6620(10) 0.081(9) Uiso 1 1 d . . . . .
O100 O -0.1408(7) 0.5747(9) -0.6349(6) 0.035(5) Uiso 1 1 d . . . . .
O101 O -0.1864(9) 0.5837(12) -0.7094(8) 0.063(7) Uiso 1 1 d . . . . .
O102 O -0.2099(6) 0.5030(8) -0.6549(6) 0.026(4) Uiso 1 1 d . . . . .
O103 O -0.3436(6) 0.4604(8) -0.5003(5) 0.024(4) Uiso 1 1 d . . . . .
O104 O -0.3050(6) 0.4954(8) -0.6534(6) 0.028(4) Uiso 1 1 d . . . . .
O105 O -0.3060(9) 0.6038(12) -0.6045(8) 0.063(7) Uiso 1 1 d . . . . .
O106 O -0.1819(8) 0.4837(11) -0.7666(7) 0.052(6) Uiso 1 1 d . . . . .
O107 O -0.3789(7) 0.5616(9) -0.6373(6) 0.038(5) Uiso 1 1 d . . . . .
O108 O -0.2551(8) 0.4999(11) -0.5828(7) 0.053(6) Uiso 1 1 d . . . . .
O109 O -0.3279(9) 0.5675(11) -0.7059(8) 0.054(6) Uiso 1 1 d . . . . .
O110 O -0.2650(10) 0.6690(12) -0.5390(8) 0.066(7) Uiso 1 1 d . . . . .
O111 O -0.3814(8) 0.4709(11) -0.6889(7) 0.052(6) Uiso 1 1 d . . . . .
O112 O -0.1589(8) 0.4686(11) -0.4948(7) 0.050(6) Uiso 1 1 d . . . . .
O113 O -0.3507(7) 0.6747(9) -0.6607(7) 0.042(5) Uiso 1 1 d . . . . .
O114 O -0.1346(5) 0.4816(7) -0.6855(5) 0.013(3) Uiso 1 1 d . . . . .
O115 O -0.2136(7) 0.4086(9) -0.7124(6) 0.035(5) Uiso 1 1 d . . . . .
O116 O -0.1954(9) 0.3872(11) -0.5539(8) 0.055(6) Uiso 1 1 d . . . . .
O117 O -0.1499(9) 0.4999(11) -0.5778(8) 0.057(7) Uiso 1 1 d . . . . .
O118 O -0.2125(8) 0.6151(10) -0.6025(7) 0.051(6) Uiso 1 1 d . . . . .
O119 O -0.3007(6) 0.4040(8) -0.7096(5) 0.025(4) Uiso 1 1 d . . . . .
O120 O -0.3126(6) 0.3899(8) -0.5525(6) 0.027(4) Uiso 1 1 d . . . . .
O121 O -0.1467(7) 0.3957(9) -0.6273(6) 0.033(5) Uiso 1 1 d . . . . .
O122 O -0.3581(6) 0.3957(8) -0.6281(6) 0.026(4) Uiso 1 1 d . . . . .
O123 O -0.2528(9) 0.4543(11) -0.5122(8) 0.056(6) Uiso 1 1 d . . . . .
O124 O -0.3081(8) 0.5598(10) -0.5319(7) 0.044(6) Uiso 1 1 d . . . . .
O125 O -0.1892(6) 0.0898(8) -0.6752(6) 0.025(4) Uiso 1 1 d . . . . .
O126 O -0.4043(6) 0.2404(8) -0.7163(6) 0.029(4) Uiso 1 1 d . . . . .
O127 O -0.2132(6) 0.1969(7) -0.6228(5) 0.020(4) Uiso 1 1 d . . . . .
O128 O -0.2812(7) 0.1946(9) -0.6226(6) 0.034(5) Uiso 1 1 d . . . . .
O129 O -0.2493(7) 0.2281(9) -0.4813(6) 0.034(5) Uiso 1 1 d . . . . .
O130 O -0.2488(5) 0.2063(6) -0.6772(5) 0.011(3) Uiso 1 1 d . . . . .
O131 O -0.3177(6) 0.3000(8) -0.6676(6) 0.029(4) Uiso 1 1 d . . . . .
O132 O -0.0955(12) 0.2575(16) -0.7123(10) 0.094(10) Uiso 1 1 d . . . . .
O133 O -0.2479(9) 0.0780(12) -0.5891(8) 0.063(7) Uiso 1 1 d . . . . .
O134 O -0.2476(5) 0.2875(6) -0.5715(4) 0.004(3) Uiso 1 1 d . . . . .
O135 O -0.1860(6) 0.3081(8) -0.6690(6) 0.025(4) Uiso 1 1 d . . . . .
O136 O -0.7042(6) 0.0702(7) -0.7385(5) 0.019(4) Uiso 1 1 d . . . . .
O137 O -0.7415(6) -0.0379(8) -0.7612(6) 0.025(4) Uiso 1 1 d . . . . .
O138 O -0.8035(6) 0.2540(8) -0.7724(6) 0.025(4) Uiso 1 1 d . . . . .
O139 O -0.7951(8) 0.0694(9) -0.7319(7) 0.042(5) Uiso 1 1 d . . . . .
O140 O -0.8199(8) -0.0290(11) -0.7136(8) 0.054(6) Uiso 1 1 d . . . . .
O141 O -0.7956(6) 0.2299(7) -0.6623(5) 0.018(4) Uiso 1 1 d . . . . .
O142 O -0.6904(9) 0.0160(11) -0.8123(8) 0.057(7) Uiso 1 1 d . . . . .
O143 O -0.7404(10) 0.2881(13) -0.7190(8) 0.069(8) Uiso 1 1 d . . . . .
O144 O -0.7035(7) 0.2330(9) -0.6588(6) 0.036(5) Uiso 1 1 d . . . . .
O145 O -0.7934(7) 0.1184(9) -0.6570(7) 0.041(5) Uiso 1 1 d . . . . .
O146 O -0.6549(6) 0.3125(8) -0.7133(6) 0.026(4) Uiso 1 1 d . . . . .
O147 O -0.6251(7) 0.0216(9) -0.7692(6) 0.039(5) Uiso 1 1 d . . . . .
O148 O -0.8697(6) 0.0203(8) -0.7671(6) 0.029(4) Uiso 1 1 d . . . . .
O149 O -0.6722(7) -0.0351(9) -0.7146(6) 0.032(5) Uiso 1 1 d . . . . .
O150 O -0.7383(7) 0.0232(10) -0.6750(7) 0.041(5) Uiso 1 1 d . . . . .
O151 O -0.6636(6) -0.0876(8) -0.7867(6) 0.030(4) Uiso 1 1 d . . . . .
O152 O -0.6526(6) 0.1846(8) -0.7168(5) 0.024(4) Uiso 1 1 d . . . . .
O153 O -0.5736(8) 0.1167(10) -0.7516(7) 0.043(5) Uiso 1 1 d . . . . .
O154 O -0.7366(11) 0.1898(14) -0.6043(10) 0.085(9) Uiso 1 1 d . . . . .
O155 O -0.8514(5) 0.1348(7) -0.7938(5) 0.017(4) Uiso 1 1 d . . . . .
O156 O -0.7043(7) 0.1073(9) -0.6565(6) 0.036(5) Uiso 1 1 d . . . . .
O157 O -0.7490(8) 0.1799(10) -0.7165(7) 0.044(5) Uiso 1 1 d . . . . .
O158 O -0.6889(5) 0.2498(7) -0.7694(5) 0.017(4) Uiso 1 1 d . . . . .
O159 O -0.6266(10) 0.0650(12) -0.6975(9) 0.067(8) Uiso 1 1 d . . . . .
O160 O -0.6693(7) -0.0038(9) -0.6351(6) 0.034(5) Uiso 1 1 d . . . . .
O161 O -0.9182(6) 0.1132(7) -0.7516(5) 0.019(4) Uiso 1 1 d . . . . .
O162 O -0.8438(7) 0.1806(9) -0.7170(6) 0.033(5) Uiso 1 1 d . . . . .
O163 O -0.8445(11) 0.3008(14) -0.7133(9) 0.078(9) Uiso 1 1 d . . . . .
O164 O -0.8569(11) 0.0619(14) -0.6922(10) 0.085(9) Uiso 1 1 d . . . . .
O165 O -0.8277(10) -0.0959(13) -0.7863(9) 0.070(8) Uiso 1 1 d . . . . .
O166 O -0.6518(8) 0.1416(10) -0.7944(7) 0.046(6) Uiso 1 1 d . . . . .
O167 O -0.8000(8) 0.0208(11) -0.8138(7) 0.051(6) Uiso 1 1 d . . . . .
O168 O -0.8243(10) 0.0082(12) -0.6343(8) 0.067(7) Uiso 1 1 d . . . . .
O169 O -0.9909(11) 0.1633(14) -1.1095(9) 0.077(9) Uiso 1 1 d . . . . .
O170 O -0.9378(7) 0.1349(9) -0.9480(6) 0.037(5) Uiso 1 1 d . . . . .
O171 O -1.0113(7) 0.1386(9) -0.9138(6) 0.040(5) Uiso 1 1 d . . . . .
O172 O -0.8823(6) 0.2914(8) -0.8918(6) 0.028(4) Uiso 1 1 d . . . . .
O173 O -0.9600(6) 0.3502(7) -0.8677(5) 0.021(4) Uiso 1 1 d . . . . .
O174 O -0.9298(17) -0.041(2) -0.9443(15) 0.149(17) Uiso 1 1 d . . . . .
O175 O -0.9523(8) 0.0661(10) -0.8924(7) 0.052(6) Uiso 1 1 d . . . . .
O176 O -0.8412(16) 0.143(2) -1.0704(14) 0.134(15) Uiso 1 1 d . . . . .
O177 O -0.9691(8) 0.2299(10) -0.8860(7) 0.050(6) Uiso 1 1 d . . . . .
O178 O -1.0162(8) 0.2120(10) -0.9709(7) 0.047(6) Uiso 1 1 d . . . . .
O179 O -1.0651(8) 0.1185(10) -0.9727(7) 0.048(6) Uiso 1 1 d . . . . .
O180 O -0.9751(6) 0.2452(8) -1.0352(5) 0.025(4) Uiso 1 1 d . . . . .
O181 O -0.9886(8) 0.1432(10) -1.0219(7) 0.046(6) Uiso 1 1 d . . . . .
O182 O -0.9039(5) 0.1505(7) -0.8777(5) 0.014(3) Uiso 1 1 d . . . . .
O183 O -0.8514(7) 0.0204(10) -1.0633(7) 0.042(5) Uiso 1 1 d . . . . .
O184 O -0.9057(7) 0.0510(9) -0.9985(7) 0.039(5) Uiso 1 1 d . . . . .
O185 O -0.9848(11) 0.1334(14) -0.8427(9) 0.079(9) Uiso 1 1 d . . . . .
O186 O -0.9916(8) 0.3307(11) -0.9380(7) 0.053(6) Uiso 1 1 d . . . . .
O187 O -1.0435(9) 0.3100(12) -1.0110(8) 0.065(7) Uiso 1 1 d . . . . .
O188 O -0.8215(8) 0.0903(11) -1.0038(7) 0.051(6) Uiso 1 1 d . . . . .
O189 O -0.8197(9) 0.2545(11) -1.1061(8) 0.057(6) Uiso 1 1 d . . . . .
O190 O -0.8079(10) 0.2295(13) -1.0194(9) 0.072(8) Uiso 1 1 d . . . . .
O191 O -0.8917(8) 0.1732(10) -1.0204(7) 0.049(6) Uiso 1 1 d . . . . .
O192 O -0.8816(8) 0.3075(10) -1.0372(7) 0.049(6) Uiso 1 1 d . . . . .
O193 O -0.9107(7) 0.2149(9) -1.0874(6) 0.038(5) Uiso 1 1 d . . . . .
O194 O -0.8780(8) 0.4267(11) -1.0137(7) 0.050(6) Uiso 1 1 d . . . . .
O195 O -0.9509(9) 0.3479(11) -1.0072(8) 0.055(6) Uiso 1 1 d . . . . .
O196 O -0.8620(7) 0.0582(9) -0.9344(7) 0.039(5) Uiso 1 1 d . . . . .
O197 O -0.9798(12) 0.0414(15) -0.9605(10) 0.089(10) Uiso 1 1 d . . . . .
O198 O -0.9244(6) 0.2706(8) -0.9691(6) 0.026(4) Uiso 1 1 d . . . . .
O199 O -0.9040(7) 0.3678(9) -0.9348(6) 0.037(5) Uiso 1 1 d . . . . .
O200 O -0.5977(5) 0.1571(7) -0.8754(5) 0.013(3) Uiso 1 1 d . . . . .
O201 O -0.4477(8) 0.0894(10) -0.9870(7) 0.047(6) Uiso 1 1 d . . . . .
O202 O -0.7023(9) 0.2501(12) -1.1027(8) 0.066(7) Uiso 1 1 d . . . . .
O203 O -0.4888(7) 0.1297(9) -0.9135(6) 0.036(5) Uiso 1 1 d . . . . .
O204 O -0.5457(7) 0.2344(9) -1.0453(7) 0.042(5) Uiso 1 1 d . . . . .
O205 O -0.5992(7) 0.3626(8) -0.9431(6) 0.032(5) Uiso 1 1 d . . . . .
O206 O -0.4984(6) 0.2111(8) -0.9785(5) 0.023(4) Uiso 1 1 d . . . . .
O207 O -0.5605(9) 0.3442(11) -1.0126(8) 0.054(6) Uiso 1 1 d . . . . .
O208 O -0.6248(10) 0.1669(12) -1.0190(9) 0.067(8) Uiso 1 1 d . . . . .
O209 O -0.5191(8) 0.1445(10) -0.8369(7) 0.049(6) Uiso 1 1 d . . . . .
O210 O -0.5544(10) 0.0584(12) -0.8918(9) 0.069(8) Uiso 1 1 d . . . . .
O211 O -0.6083(9) 0.0318(12) -0.9918(8) 0.064(7) Uiso 1 1 d . . . . .
O212 O -0.5312(8) 0.1224(11) -1.0216(7) 0.052(6) Uiso 1 1 d . . . . .
O213 O -0.6424(8) 0.2839(10) -1.0414(7) 0.049(6) Uiso 1 1 d . . . . .
O214 O -0.7009(12) 0.0791(16) -0.9987(11) 0.096(11) Uiso 1 1 d . . . . .
O215 O -0.6414(12) 0.0482(15) -0.9244(10) 0.088(10) Uiso 1 1 d . . . . .
O216 O -0.5404(7) 0.2281(9) -0.8914(6) 0.033(5) Uiso 1 1 d . . . . .
O217 O -0.532371 0.139130 -1.103311 0.061(7) Uiso 1 1 d . . . . .
O218 O -0.5730(6) 0.1336(7) -0.9448(5) 0.019(4) Uiso 1 1 d . . . . .
O219 O -0.4644(7) 0.3084(9) -1.0163(6) 0.040(5) Uiso 1 1 d . . . . .
O220 O -0.6665(7) -0.0071(9) -1.0553(6) 0.036(5) Uiso 1 1 d . . . . .
O221 O -0.5877(9) 0.2626(11) -0.9647(8) 0.055(6) Uiso 1 1 d . . . . .
O222 O -0.5420(6) 0.3524(7) -0.8758(5) 0.019(4) Uiso 1 1 d . . . . .
O223 O -0.5297(12) 0.0413(16) -0.9605(11) 0.095(10) Uiso 1 1 d . . . . .
O224 O -0.6179(6) 0.2848(8) -0.8869(5) 0.023(4) Uiso 1 1 d . . . . .
O225 O -0.7084(13) 0.2074(16) -1.0114(11) 0.103(11) Uiso 1 1 d . . . . .
O226 O -0.5159(9) 0.3228(12) -0.9496(8) 0.061(7) Uiso 1 1 d . . . . .
O227 O -0.6741(5) 0.3203(6) -0.9707(5) 0.009(3) Uiso 1 1 d . . . . .
O228 O -0.6965(5) 0.5263(7) -0.8143(5) 0.017(4) Uiso 1 1 d . . . . .
O229 O -0.7402(6) 0.6367(8) -0.7802(6) 0.028(4) Uiso 1 1 d . . . . .
O230 O -0.9239(7) 0.5251(9) -0.8450(6) 0.039(5) Uiso 1 1 d . . . . .
O231 O -0.7387(8) 0.5000(10) -0.7454(7) 0.047(6) Uiso 1 1 d . . . . .
O232 O -0.6995(7) 0.4132(8) -0.7814(6) 0.031(4) Uiso 1 1 d . . . . .
O233 O -0.6458(5) 0.5593(6) -0.8916(5) 0.008(3) Uiso 1 1 d . . . . .
O234 O -0.8640(9) 0.4901(12) -0.7773(8) 0.065(7) Uiso 1 1 d . . . . .
O235 O -0.8618(8) 0.6059(10) -0.8146(7) 0.048(6) Uiso 1 1 d . . . . .
O236 O -0.7507(7) 0.5459(9) -0.9615(6) 0.037(5) Uiso 1 1 d . . . . .
O237 O -0.7030(7) 0.6336(9) -0.9275(6) 0.033(5) Uiso 1 1 d . . . . .
O238 O -0.6580(9) 0.4804(11) -0.7086(8) 0.059(7) Uiso 1 1 d . . . . .
O239 O -0.6446(8) 0.4335(10) -0.8568(7) 0.050(6) Uiso 1 1 d . . . . .
O240 O -0.5800(10) 0.5180(13) -0.8449(9) 0.074(8) Uiso 1 1 d . . . . .
O241 O -0.7005(8) 0.6545(11) -0.8478(7) 0.053(6) Uiso 1 1 d . . . . .
O242 O -0.7954(6) 0.4167(8) -0.7734(5) 0.023(4) Uiso 1 1 d . . . . .
O243 O -0.8545(7) 0.4463(9) -0.8569(6) 0.038(5) Uiso 1 1 d . . . . .
O244 O -0.6570(8) 0.6906(11) -0.7789(7) 0.053(6) Uiso 1 1 d . . . . .
O245 O -0.6242(5) 0.4879(7) -0.7888(5) 0.014(3) Uiso 1 1 d . . . . .
O246 O -0.8113(6) 0.5811(7) -0.7480(5) 0.021(4) Uiso 1 1 d . . . . .
O247 O -0.8497(12) 0.5703(15) -0.8873(11) 0.095(10) Uiso 1 1 d . . . . .
O248 O -0.6200(10) 0.6018(12) -0.8158(8) 0.067(7) Uiso 1 1 d . . . . .
O249 O -0.8276(12) 0.7006(15) -0.7675(10) 0.092(10) Uiso 1 1 d . . . . .
O250 O -0.7909(7) 0.6589(9) -0.8480(7) 0.039(5) Uiso 1 1 d . . . . .
O251 O -0.8090(10) 0.4649(13) -0.9297(9) 0.075(8) Uiso 1 1 d . . . . .
O252 O -0.7971(8) 0.5278(10) -0.8188(7) 0.047(6) Uiso 1 1 d . . . . .
O253 O -0.6646(10) 0.5773(12) -0.7467(8) 0.064(7) Uiso 1 1 d . . . . .
O254 O -0.8288(10) 0.4673(13) -0.7103(9) 0.073(8) Uiso 1 1 d . . . . .
O255 O -0.7943(12) 0.6418(16) -0.9225(10) 0.094(10) Uiso 1 1 d . . . . .
O1 O -0.8379(9) 0.5500(12) -0.9777(8) 0.065(7) Uiso 1 1 d . . . . .
O256 O -0.7461(8) 0.5493(10) -0.8926(7) 0.048(6) Uiso 1 1 d . . . . .
O257 O -0.6546(6) 0.5551(8) -0.9721(6) 0.026(4) Uiso 1 1 d . . . . .
O258 O -0.7392(11) 0.7437(14) -0.9061(9) 0.078(9) Uiso 1 1 d . . . . .
O259 O -0.6992(8) 0.4697(10) -0.9296(7) 0.047(6) Uiso 1 1 d . . . . .
Na2 Na -0.3395(3) 0.0223(4) -0.6956(3) 0.0089(17) Uani 1 1 d . U . . .
O260 O -0.3053(12) 0.0996(16) -0.6748(11) 0.095(10) Uiso 1 1 d . . . . .
O261 O -0.6843(5) 0.3304(7) -0.8351(5) 0.017(4) Uiso 1 1 d . . . . .
O262 O -0.7180(6) 0.2557(8) -0.8981(5) 0.025(4) Uiso 1 1 d . . . . .
O263 O -0.7883(7) 0.2576(9) -0.9012(6) 0.033(5) Uiso 1 1 d . . . . .
O264 O -0.7587(7) 0.1563(10) -0.9554(7) 0.042(5) Uiso 1 1 d . . . . .
O265 O -0.8077(10) 0.3334(12) -0.8378(9) 0.067(8) Uiso 1 1 d . . . . .
O266 O -0.7573(9) 0.3633(11) -0.9264(8) 0.057(7) Uiso 1 1 d . . . . .
O267 O -0.7456(8) 0.2398(10) -0.8463(7) 0.051(6) Uiso 1 1 d . . . . .
O268 O -0.8006(9) 0.1355(11) -0.8731(8) 0.058(7) Uiso 1 1 d . . . . .
Na3 Na -0.1528(3) 0.0273(4) -0.6959(3) 0.0122(18) Uani 1 1 d . U . . .
Na1 Na -0.6588(4) 0.0484(6) -0.8648(4) 0.045(3) Uani 1 1 d . . . . .
O269 O -0.3365(9) 0.4855(11) -0.7710(8) 0.057(6) Uiso 1 1 d . . . . .
O270 O -0.4299(6) 0.4663(7) -0.6284(5) 0.020(4) Uiso 1 1 d . . . . .
K2 K -0.2428(2) 0.0053(3) -0.55932(18) 0.0264(13) Uani 1 1 d . . . . .
K1 K -0.8390(2) 0.0525(3) -0.8682(2) 0.0324(15) Uani 1 1 d . . . . .
O272 O -0.158899 0.090900 -0.924300 0.43(7) Uiso 1 1 d . . . . .
O273 O -0.618500 0.205100 -1.091700 0.036(5) Uiso 1 1 d . . . . .
O274 O -0.339099 -0.118600 -0.521300 0.069(8) Uiso 1 1 d . . . . .
O275 O -0.161600 -0.003800 -0.564601 0.101(11) Uiso 1 1 d . . . . .
O276 O -0.304000 0.268201 -0.846600 0.22(3) Uiso 1 1 d . . . . .
O277 O -0.136000 -0.121500 -0.518700 0.17(2) Uiso 1 1 d . . . . .
O278 O -0.578000 -0.045300 -0.935300 0.103(11) Uiso 1 1 d . . . . .
O279 O -0.828000 0.318501 -0.956699 0.102(11) Uiso 1 1 d . . . . .
O280 O -0.596001 0.087000 -1.061800 0.046(6) Uiso 1 1 d . . . . .
O281 O -0.044001 0.322301 -0.623501 0.076(8) Uiso 1 1 d . . . . .
O282 O -0.7034(10) 0.1309(13) -0.8718(9) 0.071(8) Uiso 1 1 d . . . . .
O283 O -0.207500 0.556000 -0.526700 0.036(5) Uiso 1 1 d . . . . .
O284 O -0.901990 0.252300 -0.799690 0.049(6) Uiso 1 1 d . . . . .
O285 O -0.598800 0.259549 -0.798820 0.157(18) Uiso 1 1 d . . . . .
O286 O -0.680240 0.133450 -1.079250 0.58(11) Uiso 1 1 d . . . . .
O287 O -0.641899 0.414900 -1.017200 0.055(6) Uiso 1 1 d . . . . .
O288 O -0.763931 0.350321 -1.027161 0.047(6) Uiso 1 1 d . . . . .
O667 O -0.939500 0.118901 -1.059900 0.25(3) Uiso 1 1 d . . . . .

loop_
_atom_site_aniso_label
_atom_site_aniso_U_11
_atom_site_aniso_U_22
_atom_site_aniso_U_33
_atom_site_aniso_U_23
_atom_site_aniso_U_13
_atom_site_aniso_U_12
W2 0.0289(6) 0.0317(6) 0.0326(8) -0.0046(5) 0.0005(5) 0.0002(5)
W3 0.0278(6) 0.0410(7) 0.0289(7) -0.0041(5) -0.0028(5) -0.0046(5)
W4 0.0292(6) 0.0302(6) 0.0367(8) 0.0016(5) -0.0008(5) 0.0057(5)
W5 0.0273(6) 0.0454(7) 0.0281(7) 0.0020(6) -0.0059(5) 0.0019(5)
W6 0.0226(6) 0.0350(6) 0.0365(8) 0.0072(6) -0.0016(5) -0.0011(5)
W7 0.0348(7) 0.0394(7) 0.0338(8) 0.0079(6) 0.0023(6) -0.0050(5)
W8 0.0362(7) 0.0355(7) 0.0321(8) 0.0043(5) -0.0034(5) 0.0042(5)
W9 0.0321(7) 0.0449(7) 0.0274(7) -0.0003(6) 0.0022(5) -0.0007(5)
W10 0.0289(7) 0.0460(7) 0.0462(9) 0.0129(6) 0.0023(6) -0.0055(6)
W11 0.0318(7) 0.0425(7) 0.0426(9) 0.0015(6) 0.0049(6) -0.0027(5)
W12 0.0364(7) 0.0541(8) 0.0242(7) -0.0052(6) -0.0048(5) 0.0066(6)
W13 0.0415(8) 0.0323(7) 0.0460(9) 0.0020(6) 0.0006(6) 0.0054(6)
W14 0.0300(6) 0.0350(6) 0.0275(7) -0.0016(5) 0.0017(5) -0.0059(5)
W15 0.0371(7) 0.0512(8) 0.0408(9) 0.0150(7) -0.0007(6) -0.0037(6)
W16 0.0202(6) 0.0404(7) 0.0379(8) 0.0041(6) -0.0040(5) 0.0025(5)
W17 0.0347(7) 0.0503(8) 0.0317(8) 0.0079(6) -0.0071(6) -0.0075(6)
W18 0.0338(7) 0.0760(10) 0.0421(9) -0.0217(8) -0.0066(6) -0.0051(7)
Nd2 0.0282(8) 0.0271(8) 0.0290(9) -0.0002(7) -0.0032(7) -0.0006(6)
W19 0.0523(9) 0.0370(7) 0.0517(10) 0.0095(7) 0.0095(7) -0.0019(6)
W20 0.0512(9) 0.0462(8) 0.0436(9) -0.0080(7) -0.0037(7) -0.0053(7)
W21 0.0220(6) 0.0501(8) 0.0431(9) 0.0049(6) -0.0089(5) 0.0064(5)
W22 0.0378(7) 0.0567(8) 0.0406(9) 0.0206(7) -0.0048(6) 0.0005(6)
W23 0.0393(7) 0.0299(6) 0.0506(9) 0.0068(6) 0.0010(6) -0.0057(5)
W24 0.0321(7) 0.0479(8) 0.0503(9) 0.0021(7) -0.0070(6) 0.0081(6)
W25 0.0398(7) 0.0301(6) 0.0416(8) -0.0041(6) 0.0000(6) -0.0015(5)
W26 0.0495(8) 0.0347(7) 0.0507(10) 0.0117(6) 0.0013(7) 0.0063(6)
W27 0.0336(7) 0.0488(8) 0.0405(9) 0.0064(6) 0.0023(6) 0.0070(6)
W28 0.0302(7) 0.0457(7) 0.0337(8) 0.0085(6) 0.0013(5) -0.0036(5)
W29 0.0281(7) 0.0521(8) 0.0451(9) 0.0209(7) -0.0033(6) -0.0047(6)
W30 0.0276(7) 0.0561(8) 0.0415(9) 0.0158(7) -0.0044(6) 0.0012(6)
W31 0.0457(8) 0.0390(7) 0.0544(10) 0.0001(7) -0.0019(7) -0.0108(6)
W32 0.0269(6) 0.0409(7) 0.0367(8) 0.0009(6) -0.0002(5) -0.0046(5)
W33 0.0532(9) 0.0453(8) 0.0429(9) -0.0073(7) 0.0057(7) 0.0070(7)
W34 0.0696(11) 0.0390(8) 0.0717(12) -0.0075(8) -0.0033(9) -0.0045(7)
W35 0.0217(6) 0.0383(7) 0.0456(8) 0.0008(6) 0.0090(5) -0.0035(5)
W36 0.0368(7) 0.0552(8) 0.0341(8) 0.0037(6) -0.0019(6) -0.0134(6)
W37 0.0472(8) 0.0533(8) 0.0248(8) 0.0083(6) -0.0029(6) -0.0020(6)
Nd3 0.0328(9) 0.0310(8) 0.0378(11) 0.0017(7) 0.0033(7) -0.0016(7)
W38 0.0387(8) 0.0784(11) 0.0433(10) -0.0226(8) 0.0003(7) 0.0136(7)
W39 0.0503(9) 0.0450(8) 0.0452(9) 0.0050(7) -0.0022(7) -0.0074(6)
Nd1 0.0399(10) 0.0315(8) 0.0383(11) 0.0047(7) 0.0001(8) 0.0016(7)
Nd4 0.0289(8) 0.0363(8) 0.0274(10) -0.0040(7) -0.0039(7) -0.0029(7)
W40 0.0550(9) 0.0501(8) 0.0478(10) 0.0169(7) -0.0195(7) -0.0063(7)
Nd5 0.0229(7) 0.0246(7) 0.0279(9) -0.0008(6) -0.0017(6) 0.0008(6)
W41 0.0345(7) 0.0564(8) 0.0265(8) -0.0058(6) 0.0019(6) -0.0023(6)
W42 0.0329(7) 0.0613(9) 0.0366(8) -0.0009(7) -0.0021(6) 0.0147(6)
Nd6 0.0341(9) 0.0365(9) 0.0308(10) 0.0022(7) 0.0012(7) 0.0022(7)
W43 0.0322(7) 0.0523(8) 0.0353(8) 0.0004(6) -0.0042(6) -0.0103(6)
Nd7 0.0340(9) 0.0347(8) 0.0307(10) 0.0055(7) 0.0009(7) 0.0014(7)
W44 0.0282(7) 0.0494(8) 0.0429(9) 0.0039(6) 0.0012(6) -0.0127(6)
W45 0.0510(9) 0.0472(8) 0.0552(10) 0.0024(7) 0.0175(7) 0.0040(7)
W46 0.0414(8) 0.0476(8) 0.0526(10) 0.0031(7) -0.0004(7) 0.0073(6)
W47 0.0455(8) 0.0450(8) 0.0368(8) 0.0081(6) 0.0089(6) 0.0017(6)
W48 0.0375(8) 0.0611(9) 0.0524(10) 0.0031(7) -0.0114(7) -0.0134(7)
W49 0.0284(7) 0.0562(9) 0.0554(10) 0.0238(7) 0.0022(6) 0.0062(6)
W50 0.0368(8) 0.0542(9) 0.0564(10) 0.0167(7) -0.0050(7) 0.0110(6)
Nd8 0.0271(8) 0.0407(9) 0.0326(10) 0.0038(7) -0.0038(7) -0.0012(7)
W51 0.0462(8) 0.0478(8) 0.0540(10) 0.0014(7) 0.0052(7) 0.0149(7)
W52 0.0665(10) 0.0376(8) 0.0642(11) -0.0091(7) 0.0129(8) -0.0064(7)
W53 0.0318(7) 0.0548(8) 0.0564(10) 0.0050(7) -0.0032(7) 0.0151(6)
W54 0.0561(10) 0.0414(8) 0.0708(12) -0.0097(8) 0.0071(8) 0.0068(7)
Nd9 0.0271(8) 0.0350(8) 0.0259(9) -0.0049(7) -0.0015(7) 0.0014(6)
W55 0.0567(10) 0.0806(11) 0.0402(10) -0.0298(8) -0.0090(7) 0.0046(8)
Sb2 0.0279(10) 0.0309(10) 0.0318(12) 0.0009(8) -0.0030(8) -0.0029(8)
W56 0.0537(10) 0.0897(12) 0.0455(10) -0.0327(9) 0.0033(8) 0.0098(9)
W57 0.0578(8) 0.0575(8) 0.0515(9) -0.0025(7) 0.0015(7) 0.0031(7)
Nd10 0.0254(8) 0.0380(9) 0.0307(10) -0.0077(7) -0.0007(7) 0.0052(7)
W58 0.0524(10) 0.0573(9) 0.0708(12) 0.0162(8) -0.0316(8) -0.0083(7)
W59 0.0785(12) 0.0839(12) 0.0340(10) 0.0008(8) -0.0024(8) -0.0332(10)
W60 0.0481(9) 0.0476(8) 0.0517(10) -0.0057(7) 0.0117(7) 0.0093(6)
W61 0.0564(9) 0.0778(11) 0.0246(8) -0.0073(7) -0.0027(7) 0.0062(8)
W1 0.0730(11) 0.0337(7) 0.0690(12) 0.0031(7) 0.0064(9) 0.0033(7)
W62 0.0669(11) 0.0704(11) 0.0429(10) -0.0109(8) 0.0099(8) 0.0145(8)
Sb3 0.0252(10) 0.0298(10) 0.0402(13) 0.0026(9) 0.0013(9) -0.0036(8)
Sb1 0.0422(12) 0.0318(10) 0.0411(14) 0.0038(9) 0.0000(10) 0.0007(9)
W63 0.0655(11) 0.0562(10) 0.0709(13) -0.0259(9) 0.0037(9) -0.0077(8)
Nd11 0.0285(8) 0.0323(8) 0.0346(10) 0.0055(7) -0.0051(7) -0.0012(6)
Nd12 0.0388(10) 0.0441(10) 0.0322(10) 0.0045(8) -0.0003(8) -0.0068(7)
Sb4 0.0407(12) 0.0463(12) 0.0381(14) -0.0112(10) -0.0049(10) 0.0000(10)
Sb5 0.0281(10) 0.0361(11) 0.0361(13) 0.0037(9) -0.0008(9) -0.0016(8)
Sb6 0.0485(13) 0.0307(10) 0.0348(13) 0.0040(9) 0.0014(10) -0.0031(9)
Sb7 0.0438(13) 0.0412(12) 0.0367(14) 0.0021(10) 0.0000(10) -0.0067(10)
W64 0.0584(10) 0.0445(8) 0.0613(11) -0.0016(7) -0.0014(8) -0.0032(7)
W65 0.0620(10) 0.0378(8) 0.0732(12) -0.0001(8) -0.0016(9) 0.0025(7)
W66 0.0479(9) 0.0326(7) 0.0757(12) 0.0109(7) 0.0052(8) 0.0077(6)
W67 0.0631(11) 0.0455(9) 0.0946(15) 0.0209(9) -0.0047(10) -0.0057(8)
W68 0.0682(11) 0.0573(10) 0.0719(13) -0.0227(9) -0.0018(9) 0.0181(8)
W69 0.0759(12) 0.0542(10) 0.0695(13) -0.0212(9) -0.0081(10) -0.0014(8)
Sb8 0.0282(11) 0.0368(11) 0.0459(14) 0.0058(10) -0.0020(9) 0.0043(8)
W70 0.0813(13) 0.0806(12) 0.0460(11) -0.0233(9) 0.0088(9) -0.0167(10)
W71 0.0816(13) 0.0907(13) 0.0352(10) 0.0066(9) -0.0194(9) -0.0309(10)
W72 0.0542(10) 0.0453(8) 0.0885(14) -0.0130(8) -0.0008(9) 0.0094(7)
Na2 0.009(2) 0.009(2) 0.009(2) -0.0008(13) -0.0007(13) 0.0005(13)
Na3 0.012(2) 0.012(2) 0.013(2) -0.0014(13) 0.0000(13) 0.0007(13)
Na1 0.045(8) 0.045(7) 0.045(9) 0.001(6) 0.002(6) 0.001(6)
K2 0.024(3) 0.031(3) 0.024(4) 0.004(3) 0.000(3) -0.005(2)
K1 0.027(3) 0.032(3) 0.038(4) -0.001(3) 0.000(3) -0.003(3)

loop_
_atom_type_symbol
_atom_type_description
_atom_type_scat_dispersion_real
_atom_type_scat_dispersion_imag
_atom_type_scat_source
K K 0.2009 0.2494 'International Tables Vol C Tables 4.2.6.8 and 6.1.1.4'
Na Na 0.0362 0.0249 'International Tables Vol C Tables 4.2.6.8 and 6.1.1.4'
Nd Nd -0.1943 3.0179 'International Tables Vol C Tables 4.2.6.8 and 6.1.1.4'
O O 0.0106 0.0060 'International Tables Vol C Tables 4.2.6.8 and 6.1.1.4'
Sb Sb -0.5866 1.5461 'International Tables Vol C Tables 4.2.6.8 and 6.1.1.4'
W W -0.8490 6.8722 'International Tables Vol C Tables 4.2.6.8 and 6.1.1.4'

loop_
_geom_angle_atom_site_label_1
_geom_angle_atom_site_label_2
_geom_angle_atom_site_label_3
_geom_angle
_geom_angle_site_symmetry_1
_geom_angle_site_symmetry_3
_geom_angle_publ_flag
O95 W2 O108 86.1(8) . . ?
O95 W2 O123 158.6(9) . . ?
O95 W2 O124 83.7(9) . . ?
O103 W2 O95 103.2(9) . . ?
O103 W2 O108 164.9(9) . . ?
O103 W2 O120 95.7(8) . . ?
O103 W2 O123 98.2(10) . . ?
O103 W2 O124 93.9(9) . . ?
O120 W2 O95 90.9(8) . . ?
O120 W2 O108 96.1(8) . . ?
O120 W2 O123 87.9(9) . . ?
O120 W2 O124 169.9(9) . . ?
O123 W2 O108 72.8(10) . . ?
O123 W2 O124 93.9(10) . . ?
O124 W2 O108 75.0(9) . . ?
O112 W3 O108 165.2(9) . . ?
O112 W3 O116 98.7(11) . . ?
O112 W3 O117 98.0(11) . . ?
O112 W3 O123 99.0(11) . . ?
O112 W3 O283 90.5(7) . . ?
O116 W3 O108 94.0(9) . . ?
O116 W3 O117 93.7(10) . . ?
O117 W3 O108 88.8(10) . . ?
O123 W3 O108 74.1(10) . . ?
O123 W3 O116 86.2(10) . . ?
O123 W3 O117 162.8(11) . . ?
O283 W3 O108 76.5(6) . . ?
O283 W3 O116 170.2(8) . . ?
O283 W3 O117 88.2(7) . . ?
O283 W3 O123 89.1(7) . . ?
O95 W4 O104 86.0(7) . . ?
O107 W4 O95 86.2(8) . . ?
O107 W4 O104 78.2(8) . . ?
O111 W4 O95 161.4(9) . . ?
O111 W4 O104 75.4(9) . . ?
O111 W4 O107 88.4(10) . . ?
O122 W4 O95 86.4(8) . . ?
O122 W4 O104 85.5(7) . . ?
O122 W4 O107 162.5(9) . . ?
O122 W4 O111 93.6(9) . . ?
O270 W4 O95 104.9(8) . . ?
O270 W4 O104 167.7(8) . . ?
O270 W4 O107 96.6(9) . . ?
O270 W4 O111 93.4(10) . . ?
O270 W4 O122 100.6(8) . . ?
O5 W5 O6 73.6(7) . . ?
O18 W5 O5 89.7(10) . . ?
O18 W5 O6 75.8(10) . . ?
O19 W5 O5 101.4(10) . . ?
O19 W5 O6 171.5(9) . . ?
O19 W5 O18 97.6(12) . . ?
O19 W5 O22 104.3(11) . . ?
O19 W5 O29 97.9(11) . . ?
O22 W5 O5 85.9(9) . . ?
O22 W5 O6 82.4(8) . . ?
O22 W5 O18 158.1(11) . . ?
O29 W5 O5 159.8(10) . . ?
O29 W5 O6 88.0(9) . . ?
O29 W5 O18 93.9(12) . . ?
O29 W5 O22 83.3(11) . . ?
O32 W6 O42 153.0(8) . . ?
O32 W6 O45 68.7(7) . . ?
O40 W6 O32 86.6(7) . . ?
O40 W6 O42 94.3(7) . . ?
O40 W6 O45 81.7(7) . . ?
O40 W6 O48 152.8(7) . . ?
O42 W6 O45 84.7(7) . . ?
O48 W6 O32 83.7(8) . . ?
O48 W6 O42 83.4(8) . . ?
O48 W6 O45 71.1(7) . . ?
O62 W6 O32 106.2(8) . . ?
O62 W6 O40 110.9(8) . . ?
O62 W6 O42 98.8(8) . . ?
O62 W6 O45 166.5(8) . . ?
O62 W6 O48 96.2(9) . . ?
O96 W7 O101 87.2(10) . . ?
O96 W7 O102 84.3(8) . . ?
O96 W7 O114 155.4(8) . . ?
O101 W7 O102 77.0(9) . . ?
O101 W7 O114 86.6(9) . . ?
O106 W7 O96 96.1(10) . . ?
O106 W7 O101 103.3(11) . . ?
O106 W7 O102 179.4(10) . . ?
O106 W7 O114 108.5(9) . . ?
O106 W7 O115 93.5(10) . . ?
O114 W7 O102 71.1(6) . . ?
O115 W7 O96 84.2(8) . . ?
O115 W7 O101 161.8(10) . . ?
O115 W7 O102 86.2(8) . . ?
O115 W7 O114 94.7(7) . . ?
O96 W8 O104 85.8(8) . . ?
O96 W8 O111 157.7(10) . . ?
O96 W8 O119 88.7(8) . . ?
O109 W8 O96 84.0(10) . . ?
O109 W8 O104 72.5(9) . . ?
O109 W8 O111 86.4(10) . . ?
O109 W8 O119 153.6(10) . . ?
O111 W8 O104 72.2(8) . . ?
O119 W8 O104 81.7(7) . . ?
O119 W8 O111 91.0(8) . . ?
O269 W8 O96 96.2(10) . . ?
O269 W8 O104 174.9(9) . . ?
O269 W8 O109 103.0(11) . . ?
O269 W8 O111 105.6(11) . . ?
O269 W8 O119 103.0(10) . . ?
O138 W9 O141 162.2(7) . . ?
O138 W9 O143 87.1(10) . . ?
O138 W9 O157 90.7(8) . . ?
O138 W9 O162 95.2(8) . . ?
O141 W9 O143 87.5(9) . . ?
O141 W9 O157 71.6(7) . . ?
O143 W9 O157 65.9(9) . . ?
O162 W9 O141 80.3(8) . . ?
O162 W9 O143 146.6(10) . . ?
O162 W9 O157 80.8(8) . . ?
O163 W9 O138 99.7(13) . . ?
O163 W9 O141 97.9(12) . . ?
O163 W9 O143 114.4(14) . . ?
O163 W9 O157 169.6(13) . . ?
O163 W9 O162 98.0(12) . . ?
O35 W10 O46 103.4(9) . . ?
O35 W10 O51 166.1(8) . . ?
O35 W10 O52 103.5(8) . . ?
O35 W10 O54 107.2(11) . . ?
O35 W10 O56 97.4(9) . . ?
O46 W10 O51 81.8(8) . . ?
O46 W10 O54 149.2(11) . . ?
O46 W10 O56 86.3(10) . . ?
O52 W10 O46 89.1(9) . . ?
O52 W10 O51 89.4(7) . . ?
O52 W10 O54 86.8(10) . . ?
O52 W10 O56 159.1(9) . . ?
O54 W10 O51 67.7(10) . . ?
O56 W10 O51 69.8(8) . . ?
O56 W10 O54 86.8(11) . . ?
O205 W11 O216 153.3(8) . . ?
O205 W11 O221 69.0(9) . . ?
O205 W11 O224 87.9(8) . . ?
O205 W11 O226 85.9(10) . . ?
O216 W11 O221 85.7(9) . . ?
O222 W11 O205 107.7(8) . . ?
O222 W11 O216 98.4(8) . . ?
O222 W11 O221 172.6(9) . . ?
O222 W11 O224 100.5(8) . . ?
O222 W11 O226 99.0(10) . . ?
O224 W11 O216 81.8(8) . . ?
O224 W11 O221 86.1(8) . . ?
O224 W11 O226 160.4(10) . . ?
O226 W11 O216 95.5(9) . . ?
O226 W11 O221 74.3(10) . . ?
O69 W12 O70 147.7(9) . . ?
O69 W12 O80 87.0(10) . . ?
O69 W12 O92 66.9(8) . . ?
O70 W12 O92 81.3(8) . . ?
O80 W12 O70 82.0(10) . . ?
O80 W12 O92 80.3(9) . . ?
O90 W12 O69 108.2(9) . . ?
O90 W12 O70 104.1(8) . . ?
O90 W12 O80 106.1(9) . . ?
O90 W12 O92 172.0(8) . . ?
O90 W12 O276 109.2(6) . . ?
O276 W12 O69 93.9(7) . . ?
O276 W12 O70 77.4(6) . . ?
O276 W12 O80 142.4(7) . . ?
O276 W12 O92 65.8(5) . . ?
O97 W13 O105 82.2(11) . . ?
O97 W13 O107 150.2(9) . . ?
O97 W13 O109 87.8(11) . . ?
O105 W13 O107 83.1(10) . . ?
O105 W13 O109 146.1(11) . . ?
O109 W13 O107 90.1(10) . . ?
O113 W13 O97 113.1(10) . . ?
O113 W13 O105 104.9(11) . . ?
O113 W13 O107 95.7(9) . . ?
O113 W13 O109 108.8(11) . . ?
O32 W14 O39 86.7(7) . . ?
O32 W14 O41 89.3(8) . . ?
O32 W14 O45 68.9(7) . . ?
O33 W14 O32 109.4(8) . . ?
O33 W14 O38 96.5(9) . . ?
O33 W14 O39 95.6(8) . . ?
O33 W14 O41 100.6(8) . . ?
O33 W14 O45 172.4(8) . . ?
O38 W14 O32 154.1(9) . . ?
O38 W14 O39 91.1(8) . . ?
O38 W14 O41 85.6(9) . . ?
O38 W14 O45 85.4(8) . . ?
O39 W14 O45 77.0(7) . . ?
O41 W14 O39 163.7(7) . . ?
O41 W14 O45 86.8(7) . . ?
O139 W15 O150 81.3(9) . . ?
O140 W15 O139 73.4(10) . . ?
O140 W15 O145 159.3(10) . . ?
O140 W15 O150 93.1(9) . . ?
O145 W15 O139 85.9(9) . . ?
O145 W15 O150 82.5(8) . . ?
O164 W15 O139 76.9(14) . . ?
O164 W15 O140 86.7(14) . . ?
O164 W15 O145 89.7(13) . . ?
O164 W15 O150 157.3(13) . . ?
O164 W15 O168 101.6(16) . . ?
O168 W15 O139 177.5(12) . . ?
O168 W15 O140 104.6(12) . . ?
O168 W15 O145 96.1(12) . . ?
O168 W15 O150 100.4(12) . . ?
O5 W16 O6 73.9(7) . . ?
O5 W16 O7 89.6(8) . . ?
O7 W16 O6 71.5(7) . . ?
O11 W16 O5 83.4(9) . . ?
O11 W16 O6 86.9(8) . . ?
O11 W16 O7 158.4(8) . . ?
O11 W16 O30 91.3(9) . . ?
O30 W16 O5 157.5(8) . . ?
O30 W16 O6 84.0(7) . . ?
O30 W16 O7 87.4(8) . . ?
O281 W16 O5 99.7(5) . . ?
O281 W16 O6 165.4(4) . . ?
O281 W16 O7 95.6(5) . . ?
O281 W16 O11 105.7(7) . . ?
O281 W16 O30 102.7(6) . . ?
O143 W17 O144 83.8(11) . . ?
O143 W17 O152 149.9(11) . . ?
O143 W17 O157 68.3(11) . . ?
O144 W17 O157 69.8(8) . . ?
O146 W17 O143 100.7(11) . . ?
O146 W17 O144 101.3(9) . . ?
O146 W17 O152 108.8(8) . . ?
O146 W17 O157 166.1(8) . . ?
O146 W17 O158 99.4(8) . . ?
O152 W17 O144 84.9(8) . . ?
O152 W17 O157 81.6(8) . . ?
O158 W17 O143 91.1(11) . . ?
O158 W17 O144 159.3(8) . . ?
O158 W17 O152 89.7(8) . . ?
O158 W17 O157 89.6(8) . . ?
O64 W18 O70 116.1(9) . . ?
O64 W18 O81 91.9(10) . . ?
O64 W18 O83 107.5(9) . . ?
O64 W18 O85 151.4(8) . . ?
O64 W18 O87 89.9(10) . . ?
O70 W18 O81 148.7(10) . . ?
O70 W18 O83 93.1(9) . . ?
O70 W18 O85 86.4(9) . . ?
O70 W18 O87 83.8(10) . . ?
O83 W18 O81 91.3(10) . . ?
O83 W18 O85 87.5(8) . . ?
O83 W18 O87 161.7(9) . . ?
O85 W18 O81 62.9(9) . . ?
O87 W18 O81 82.4(10) . . ?
O87 W18 O85 74.3(9) . . ?
O5 Nd2 O22 62.2(7) . . ?
O5 Nd2 O127 113.6(5) . . ?
O11 Nd2 O5 62.0(7) . . ?
O11 Nd2 O22 79.4(7) . . ?
O11 Nd2 O127 69.4(6) . . ?
O11 Nd2 O135 71.2(7) . . ?
O22 Nd2 O127 66.8(6) . . ?
O116 Nd2 O5 91.6(8) . . ?
O116 Nd2 O11 152.1(8) . . ?
O116 Nd2 O22 96.8(8) . . ?
O116 Nd2 O127 134.7(7) . . ?
O116 Nd2 O134 70.6(7) . . ?
O116 Nd2 O135 126.1(8) . . ?
O121 Nd2 O5 90.7(7) . . ?
O121 Nd2 O11 93.2(7) . . ?
O121 Nd2 O22 152.3(7) . . ?
O121 Nd2 O116 77.3(8) . . ?
O121 Nd2 O127 135.4(6) . . ?
O121 Nd2 O134 130.2(6) . . ?
O121 Nd2 O135 67.4(7) . . ?
O134 Nd2 O5 126.4(6) . . ?
O134 Nd2 O11 131.4(6) . . ?
O134 Nd2 O22 70.2(6) . . ?
O134 Nd2 O127 64.1(5) . . ?
O134 Nd2 O135 102.9(5) . . ?
O135 Nd2 O5 126.8(6) . . ?
O135 Nd2 O22 132.4(7) . . ?
O135 Nd2 O127 68.1(5) . . ?
O233 W19 O236 160.6(7) . . ?
O233 W19 O256 91.8(8) . . ?
O236 W19 O256 69.1(9) . . ?
O237 W19 O233 86.5(7) . . ?
O237 W19 O236 86.4(9) . . ?
O237 W19 O256 78.0(9) . . ?
O257 W19 O233 96.7(8) . . ?
O257 W19 O236 102.1(9) . . ?
O257 W19 O237 98.2(8) . . ?
O257 W19 O256 170.5(9) . . ?
O257 W19 O259 102.2(9) . . ?
O259 W19 O233 97.5(9) . . ?
O259 W19 O236 83.0(10) . . ?
O259 W19 O237 158.6(9) . . ?
O259 W19 O256 80.8(10) . . ?
O231 W20 O228 87.3(9) . . ?
O231 W20 O232 85.0(9) . . ?
O231 W20 O245 158.8(9) . . ?
O231 W20 O253 94.6(11) . . ?
O232 W20 O228 82.5(7) . . ?
O238 W20 O228 164.8(9) . . ?
O238 W20 O231 99.2(11) . . ?
O238 W20 O232 111.7(10) . . ?
O238 W20 O245 102.0(10) . . ?
O238 W20 O253 83.9(12) . . ?
O245 W20 O228 71.9(6) . . ?
O245 W20 O232 88.3(7) . . ?
O253 W20 O228 81.8(9) . . ?
O253 W20 O232 164.3(10) . . ?
O253 W20 O245 86.6(9) . . ?
O7 W21 O6 78.0(7) . . ?
O7 W21 O17 87.7(11) . . ?
O7 W21 O18 92.1(10) . . ?
O7 W21 O23 157.8(9) . . ?
O14 W21 O6 172.4(10) . . ?
O14 W21 O7 102.3(11) . . ?
O14 W21 O17 87.1(13) . . ?
O14 W21 O18 113.3(12) . . ?
O14 W21 O23 98.2(11) . . ?
O17 W21 O6 85.3(11) . . ?
O17 W21 O18 159.1(13) . . ?
O17 W21 O23 85.2(11) . . ?
O18 W21 O6 74.2(9) . . ?
O18 W21 O23 87.3(10) . . ?
O23 W21 O6 80.5(8) . . ?
O149 W22 O136 74.3(7) . . ?
O150 W22 O136 80.1(9) . . ?
O150 W22 O149 92.7(9) . . ?
O150 W22 O156 76.7(10) . . ?
O150 W22 O159 157.7(12) . . ?
O150 W22 O160 94.6(10) . . ?
O156 W22 O136 87.9(8) . . ?
O156 W22 O149 160.8(9) . . ?
O156 W22 O159 99.2(10) . . ?
O159 W22 O136 77.9(10) . . ?
O159 W22 O149 84.5(10) . . ?
O160 W22 O136 168.1(8) . . ?
O160 W22 O149 95.4(9) . . ?
O160 W22 O156 101.3(9) . . ?
O160 W22 O159 107.6(11) . . ?
O97 W23 O102 80.8(8) . . ?
O99 W23 O97 111.1(13) . . ?
O99 W23 O100 97.9(13) . . ?
O99 W23 O101 97.7(14) . . ?
O99 W23 O102 165.2(12) . . ?
O99 W23 O118 102.5(13) . . ?
O100 W23 O97 149.7(9) . . ?
O100 W23 O102 72.1(7) . . ?
O101 W23 O97 91.6(11) . . ?
O101 W23 O100 93.1(10) . . ?
O101 W23 O102 72.6(9) . . ?
O118 W23 O97 82.1(10) . . ?
O118 W23 O100 83.2(10) . . ?
O118 W23 O101 159.8(11) . . ?
O118 W23 O102 87.4(8) . . ?
O172 W24 O177 93.9(9) . . ?
O172 W24 O186 158.9(10) . . ?
O172 W24 O198 86.0(7) . . ?
O172 W24 O199 76.8(9) . . ?
O173 W24 O172 106.1(9) . . ?
O173 W24 O177 92.6(9) . . ?
O173 W24 O186 93.8(10) . . ?
O173 W24 O198 167.0(8) . . ?
O173 W24 O199 107.5(9) . . ?
O177 W24 O198 91.3(8) . . ?
O186 W24 O177 92.3(10) . . ?
O186 W24 O198 73.7(9) . . ?
O186 W24 O199 90.6(10) . . ?
O199 W24 O177 159.4(9) . . ?
O199 W24 O198 70.0(8) . . ?
O105 W25 O108 79.0(10) . . ?
O105 W25 O283 150.5(8) . . ?
O110 W25 O105 103.0(13) . . ?
O110 W25 O108 171.3(11) . . ?
O110 W25 O118 105.8(12) . . ?
O110 W25 O124 96.7(11) . . ?
O110 W25 O283 106.3(10) . . ?
O118 W25 O105 86.2(11) . . ?
O118 W25 O108 82.7(9) . . ?
O118 W25 O283 88.7(7) . . ?
O124 W25 O105 82.1(10) . . ?
O124 W25 O108 75.0(9) . . ?
O124 W25 O118 156.4(9) . . ?
O124 W25 O283 91.6(7) . . ?
O283 W25 O108 71.6(6) . . ?
O236 W26 O247 157.8(12) . . ?
O236 W26 O255 89.6(12) . . ?
O236 W26 O256 67.6(9) . . ?
O247 W26 O255 77.6(14) . . ?
O247 W26 O256 91.6(12) . . ?
O251 W26 O236 89.3(11) . . ?
O251 W26 O247 97.9(13) . . ?
O251 W26 O255 163.5(13) . . ?
O251 W26 O256 87.7(11) . . ?
O255 W26 O256 76.7(12) . . ?
O1 W26 O236 90.3(11) . . ?
O1 W26 O247 110.4(14) . . ?
O1 W26 O251 91.1(13) . . ?
O1 W26 O255 105.4(13) . . ?
O1 W26 O256 157.8(11) . . ?
O200 W27 O203 157.1(9) . . ?
O200 W27 O209 108.2(10) . . ?
O200 W27 O210 91.4(10) . . ?
O200 W27 O216 91.3(8) . . ?
O200 W27 O218 80.9(7) . . ?
O203 W27 O218 76.4(7) . . ?
O209 W27 O203 93.7(10) . . ?
O209 W27 O210 97.2(11) . . ?
O209 W27 O216 99.5(10) . . ?
O209 W27 O218 165.4(9) . . ?
O210 W27 O203 78.8(10) . . ?
O210 W27 O218 70.7(9) . . ?
O216 W27 O203 91.9(8) . . ?
O216 W27 O210 161.4(10) . . ?
O216 W27 O218 91.6(8) . . ?
O148 W28 O139 74.2(7) . . ?
O148 W28 O164 77.8(10) . . ?
O155 W28 O139 94.7(8) . . ?
O155 W28 O148 93.8(8) . . ?
O155 W28 O162 98.3(8) . . ?
O155 W28 O164 153.4(10) . . ?
O161 W28 O139 155.9(8) . . ?
O161 W28 O148 90.3(8) . . ?
O161 W28 O155 104.8(9) . . ?
O161 W28 O162 109.2(9) . . ?
O161 W28 O164 100.5(11) . . ?
O162 W28 O139 81.2(8) . . ?
O162 W28 O148 153.3(8) . . ?
O162 W28 O164 80.8(10) . . ?
O164 W28 O139 58.7(10) . . ?
O36 W29 O51 71.3(7) . . ?
O38 W29 O36 158.3(9) . . ?
O38 W29 O51 87.0(8) . . ?
O49 W29 O36 90.2(8) . . ?
O49 W29 O38 89.4(9) . . ?
O49 W29 O51 87.0(7) . . ?
O49 W29 O54 156.5(11) . . ?
O53 W29 O36 101.3(11) . . ?
O53 W29 O38 99.4(12) . . ?
O53 W29 O49 108.1(11) . . ?
O53 W29 O51 163.5(10) . . ?
O53 W29 O54 95.1(13) . . ?
O54 W29 O36 81.6(10) . . ?
O54 W29 O38 90.2(11) . . ?
O54 W29 O51 69.5(10) . . ?
O147 W30 O136 73.4(7) . . ?
O152 W30 O136 82.8(6) . . ?
O152 W30 O147 154.6(8) . . ?
O153 W30 O136 159.9(9) . . ?
O153 W30 O147 90.1(10) . . ?
O153 W30 O152 111.0(9) . . ?
O153 W30 O159 94.6(12) . . ?
O153 W30 O166 109.0(11) . . ?
O159 W30 O136 70.9(9) . . ?
O159 W30 O147 77.5(10) . . ?
O159 W30 O152 86.6(9) . . ?
O166 W30 O136 84.2(8) . . ?
O166 W30 O147 94.1(9) . . ?
O166 W30 O152 92.1(9) . . ?
O166 W30 O159 155.1(11) . . ?
O233 W31 O228 91.2(6) . . ?
O233 W31 O248 87.7(9) . . ?
O239 W31 O228 84.8(8) . . ?
O239 W31 O233 97.1(8) . . ?
O239 W31 O248 162.9(10) . . ?
O240 W31 O228 160.1(14) . . ?
O240 W31 O233 103.4(14) . . ?
O240 W31 O239 106.3(15) . . ?
O240 W31 O245 95.1(14) . . ?
O240 W31 O248 88.4(15) . . ?
O245 W31 O228 68.9(6) . . ?
O245 W31 O233 159.7(6) . . ?
O245 W31 O239 85.3(8) . . ?
O245 W31 O248 84.6(9) . . ?
O248 W31 O228 78.6(9) . . ?
O98 W32 O100 99.1(9) . . ?
O98 W32 O102 164.8(9) . . ?
O98 W32 O114 94.2(9) . . ?
O98 W32 O117 99.2(11) . . ?
O98 W32 O121 95.3(9) . . ?
O100 W32 O102 75.0(7) . . ?
O100 W32 O121 165.4(8) . . ?
O114 W32 O100 89.5(8) . . ?
O114 W32 O102 72.0(7) . . ?
O114 W32 O117 165.5(9) . . ?
O114 W32 O121 91.2(7) . . ?
O117 W32 O100 82.8(10) . . ?
O117 W32 O102 94.1(9) . . ?
O117 W32 O121 93.1(9) . . ?
O121 W32 O102 91.4(7) . . ?
O231 W33 O252 89.7(9) . . ?
O234 W33 O231 165.2(11) . . ?
O234 W33 O242 89.6(10) . . ?
O234 W33 O246 92.0(10) . . ?
O234 W33 O252 76.0(10) . . ?
O242 W33 O231 86.0(8) . . ?
O242 W33 O246 165.6(8) . . ?
O242 W33 O252 87.8(8) . . ?
O246 W33 O231 88.8(8) . . ?
O246 W33 O252 78.8(8) . . ?
O254 W33 O231 104.6(12) . . ?
O254 W33 O234 89.8(13) . . ?
O254 W33 O242 93.0(11) . . ?
O254 W33 O246 101.2(11) . . ?
O254 W33 O252 165.7(11) . . ?
O229 W34 O228 83.9(7) . . ?
O229 W34 O241 86.1(9) . . ?
O229 W34 O248 159.4(10) . . ?
O229 W34 O253 88.5(9) . . ?
O241 W34 O228 85.2(8) . . ?
O241 W34 O248 92.5(11) . . ?
O241 W34 O253 155.9(10) . . ?
O244 W34 O228 164.9(10) . . ?
O244 W34 O229 105.7(11) . . ?
O244 W34 O241 106.7(12) . . ?
O244 W34 O248 94.3(13) . . ?
O244 W34 O253 97.4(12) . . ?
O248 W34 O228 75.5(9) . . ?
O248 W34 O253 84.4(11) . . ?
O253 W34 O228 70.8(8) . . ?
O39 W35 O44 161.1(9) . . ?
O39 W35 O45 76.1(7) . . ?
O39 W35 O52 86.7(7) . . ?
O44 W35 O45 85.7(9) . . ?
O44 W35 O52 87.5(9) . . ?
O48 W35 O39 90.4(8) . . ?
O48 W35 O44 88.1(10) . . ?
O48 W35 O45 70.8(7) . . ?
O48 W35 O52 157.3(7) . . ?
O52 W35 O45 86.7(6) . . ?
O63 W35 O39 120.7(11) . . ?
O63 W35 O44 78.1(12) . . ?
O63 W35 O45 161.5(11) . . ?
O63 W35 O48 99.7(11) . . ?
O63 W35 O52 101.2(11) . . ?
O42 W36 O47 86.5(10) . . ?
O42 W36 O55 79.7(9) . . ?
O42 W36 O58 155.4(9) . . ?
O43 W36 O42 103.7(11) . . ?
O43 W36 O47 165.3(12) . . ?
O43 W36 O55 102.1(12) . . ?
O43 W36 O58 95.7(11) . . ?
O47 W36 O58 71.9(10) . . ?
O55 W36 O47 68.8(11) . . ?
O55 W36 O58 81.7(9) . . ?
O57 W36 O42 100.2(10) . . ?
O57 W36 O43 103.1(13) . . ?
O57 W36 O47 85.2(12) . . ?
O57 W36 O55 154.0(11) . . ?
O57 W36 O58 89.7(10) . . ?
O141 W37 O156 155.9(8) . . ?
O141 W37 O157 74.2(8) . . ?
O144 W37 O141 93.4(8) . . ?
O144 W37 O145 161.3(9) . . ?
O144 W37 O156 94.9(9) . . ?
O144 W37 O157 79.3(9) . . ?
O145 W37 O141 80.0(8) . . ?
O145 W37 O156 85.0(9) . . ?
O145 W37 O157 82.1(9) . . ?
O154 W37 O141 103.3(13) . . ?
O154 W37 O144 86.5(14) . . ?
O154 W37 O145 112.0(14) . . ?
O154 W37 O156 99.7(13) . . ?
O154 W37 O157 165.3(13) . . ?
O156 W37 O157 85.2(8) . . ?
O205 Nd3 O261 125.9(6) . . ?
O205 Nd3 O262 114.7(6) . . ?
O205 Nd3 O266 133.5(8) . . ?
O224 Nd3 O205 63.0(6) . . ?
O224 Nd3 O259 157.9(7) . . ?
O224 Nd3 O261 68.1(5) . . ?
O224 Nd3 O262 69.2(5) . . ?
O224 Nd3 O266 131.2(7) . . ?
O227 Nd3 O205 61.9(6) . . ?
O227 Nd3 O224 85.4(5) . . ?
O227 Nd3 O259 95.0(6) . . ?
O227 Nd3 O261 135.4(5) . . ?
O227 Nd3 O262 73.0(5) . . ?
O227 Nd3 O266 74.6(7) . . ?
O239 Nd3 O205 94.9(7) . . ?
O239 Nd3 O224 93.3(7) . . ?
O239 Nd3 O227 154.5(7) . . ?
O239 Nd3 O259 76.9(8) . . ?
O239 Nd3 O261 65.8(7) . . ?
O239 Nd3 O262 130.2(7) . . ?
O239 Nd3 O266 122.9(8) . . ?
O259 Nd3 O205 97.7(7) . . ?
O259 Nd3 O261 123.0(6) . . ?
O259 Nd3 O262 132.1(6) . . ?
O259 Nd3 O266 69.5(8) . . ?
O261 Nd3 O262 64.4(5) . . ?
O261 Nd3 O266 96.1(7) . . ?
O266 Nd3 O262 62.5(7) . . ?
O66 W38 O79 74.3(9) . . ?
O72 W38 O66 91.2(11) . . ?
O72 W38 O78 87.0(11) . . ?
O72 W38 O79 164.2(12) . . ?
O78 W38 O66 74.8(8) . . ?
O78 W38 O79 83.3(9) . . ?
O82 W38 O66 160.1(9) . . ?
O82 W38 O72 104.3(12) . . ?
O82 W38 O78 93.4(9) . . ?
O82 W38 O79 88.7(10) . . ?
O82 W38 O91 110.6(10) . . ?
O91 W38 O66 81.1(9) . . ?
O91 W38 O72 90.4(11) . . ?
O91 W38 O78 155.7(9) . . ?
O91 W38 O79 93.3(9) . . ?
O137 W39 O139 85.9(7) . . ?
O137 W39 K1 116.8(5) . . ?
O139 W39 K1 102.8(6) . . ?
O140 W39 O137 87.8(9) . . ?
O140 W39 O139 65.9(9) . . ?
O140 W39 K1 153.0(7) . . ?
O148 W39 O137 163.1(8) . . ?
O148 W39 O139 78.0(8) . . ?
O148 W39 O140 80.9(9) . . ?
O148 W39 K1 72.6(6) . . ?
O165 W39 O137 94.6(10) . . ?
O165 W39 O139 160.2(10) . . ?
O165 W39 O140 94.4(11) . . ?
O165 W39 O148 98.7(10) . . ?
O165 W39 K1 94.6(9) . . ?
O167 W39 O137 94.4(10) . . ?
O167 W39 O139 94.4(10) . . ?
O167 W39 O140 160.0(11) . . ?
O167 W39 O148 92.1(10) . . ?
O167 W39 O165 105.2(12) . . ?
O167 W39 K1 23.7(8) . . ?
O172 Nd1 O199 58.0(7) . . ?
O172 Nd1 O243 101.6(7) . . ?
O172 Nd1 O251 152.7(9) . . ?
O172 Nd1 O263 67.9(6) . . ?
O172 Nd1 O265 76.8(8) . . ?
O199 Nd1 O243 91.3(7) . . ?
O199 Nd1 O263 112.9(6) . . ?
O199 Nd1 O265 128.5(8) . . ?
O243 Nd1 O263 138.0(7) . . ?
O243 Nd1 O265 73.7(8) . . ?
O251 Nd1 O199 94.9(9) . . ?
O251 Nd1 O243 73.1(9) . . ?
O251 Nd1 O263 133.6(8) . . ?
O251 Nd1 O265 124.8(10) . . ?
O265 Nd1 O263 64.4(8) . . ?
O266 Nd1 O172 128.7(8) . . ?
O266 Nd1 O199 133.4(9) . . ?
O266 Nd1 O243 123.8(8) . . ?
O266 Nd1 O251 71.3(10) . . ?
O266 Nd1 O263 62.6(8) . . ?
O266 Nd1 O265 93.1(9) . . ?
O279 Nd1 O172 77.0(5) . . ?
O279 Nd1 O199 69.4(5) . . ?
O279 Nd1 O243 158.4(5) . . ?
O279 Nd1 O251 98.1(7) . . ?
O279 Nd1 O263 61.9(4) . . ?
O279 Nd1 O265 125.8(7) . . ?
O279 Nd1 O266 69.0(7) . . ?
O40 Nd4 O57 69.9(7) . . ?
O40 Nd4 O128 70.1(6) . . ?
O40 Nd4 O130 111.2(5) . . ?
O40 Nd4 O131 67.7(6) . . ?
O57 Nd4 O128 103.1(7) . . ?
O57 Nd4 O130 136.8(7) . . ?
O80 Nd4 O40 136.6(7) . . ?
O80 Nd4 O57 142.0(8) . . ?
O80 Nd4 O128 111.4(7) . . ?
O80 Nd4 O130 67.8(7) . . ?
O80 Nd4 O131 72.8(7) . . ?
O83 Nd4 O40 142.1(6) . . ?
O83 Nd4 O57 76.0(7) . . ?
O83 Nd4 O80 68.6(7) . . ?
O83 Nd4 O128 135.1(6) . . ?
O83 Nd4 O130 104.7(5) . . ?
O83 Nd4 O131 140.1(6) . . ?
O126 Nd4 O40 79.6(6) . . ?
O126 Nd4 O57 80.7(7) . . ?
O126 Nd4 O80 79.8(8) . . ?
O126 Nd4 O83 79.3(6) . . ?
O126 Nd4 O128 145.6(6) . . ?
O126 Nd4 O130 142.4(5) . . ?
O126 Nd4 O131 84.7(6) . . ?
O130 Nd4 O128 45.8(5) . . ?
O131 Nd4 O57 136.9(7) . . ?
O131 Nd4 O128 69.1(6) . . ?
O131 Nd4 O130 68.3(5) . . ?
O260 Nd4 O40 111.0(9) . . ?
O260 Nd4 O57 70.3(11) . . ?
O260 Nd4 O80 108.7(10) . . ?
O260 Nd4 O83 70.7(10) . . ?
O260 Nd4 O126 142.2(10) . . ?
O260 Nd4 O128 67.2(10) . . ?
O260 Nd4 O130 69.5(9) . . ?
O260 Nd4 O131 133.1(10) . . ?
O192 W40 O195 81.3(10) . . ?
O192 W40 O198 84.4(9) . . ?
O192 W40 O199 155.6(9) . . ?
O192 W40 O279 100.4(7) . . ?
O194 W40 O192 97.5(11) . . ?
O194 W40 O195 95.4(11) . . ?
O194 W40 O198 160.1(9) . . ?
O194 W40 O199 106.3(10) . . ?
O194 W40 O279 113.5(8) . . ?
O195 W40 O198 65.2(9) . . ?
O195 W40 O199 91.2(10) . . ?
O195 W40 O279 150.4(7) . . ?
O199 W40 O198 71.4(7) . . ?
O199 W40 O279 75.1(6) . . ?
O279 W40 O198 85.4(5) . . ?
O32 Nd5 O128 114.2(6) . . ?
O40 Nd5 O32 64.2(6) . . ?
O40 Nd5 O41 82.8(6) . . ?
O40 Nd5 O120 150.7(6) . . ?
O40 Nd5 O128 67.6(5) . . ?
O40 Nd5 O134 128.4(5) . . ?
O41 Nd5 O32 66.1(6) . . ?
O41 Nd5 O120 94.8(6) . . ?
O41 Nd5 O128 65.9(6) . . ?
O41 Nd5 O134 65.0(6) . . ?
O120 Nd5 O32 88.0(6) . . ?
O120 Nd5 O128 137.6(6) . . ?
O120 Nd5 O134 74.9(5) . . ?
O122 Nd5 O32 92.7(6) . . ?
O122 Nd5 O40 99.0(6) . . ?
O122 Nd5 O41 155.7(6) . . ?
O122 Nd5 O120 71.7(6) . . ?
O122 Nd5 O128 137.2(6) . . ?
O122 Nd5 O134 126.9(5) . . ?
O131 Nd5 O32 127.2(6) . . ?
O131 Nd5 O40 69.8(6) . . ?
O131 Nd5 O41 132.0(6) . . ?
O131 Nd5 O120 127.9(6) . . ?
O131 Nd5 O122 69.9(6) . . ?
O131 Nd5 O128 67.3(6) . . ?
O131 Nd5 O134 102.3(6) . . ?
O134 Nd5 O32 126.1(5) . . ?
O134 Nd5 O128 62.8(5) . . ?
O69 W41 O86 84.2(10) . . ?
O69 W41 O92 68.7(8) . . ?
O72 W41 O69 155.0(12) . . ?
O72 W41 O86 91.2(12) . . ?
O72 W41 O92 86.4(11) . . ?
O73 W41 O69 110.6(9) . . ?
O73 W41 O72 94.4(12) . . ?
O73 W41 O76 108.8(10) . . ?
O73 W41 O86 99.5(10) . . ?
O73 W41 O92 172.8(10) . . ?
O76 W41 O69 82.2(10) . . ?
O76 W41 O72 90.6(12) . . ?
O76 W41 O86 151.4(10) . . ?
O76 W41 O92 78.4(9) . . ?
O86 W41 O92 73.3(9) . . ?
O8 W42 O15 73.5(7) . . ?
O10 W42 O8 162.5(9) . . ?
O10 W42 O15 89.5(9) . . ?
O10 W42 O21 100.2(13) . . ?
O10 W42 O30 88.9(9) . . ?
O10 W42 O31 89.0(10) . . ?
O21 W42 O8 97.3(12) . . ?
O21 W42 O15 167.6(12) . . ?
O21 W42 O30 101.1(12) . . ?
O21 W42 O31 97.1(13) . . ?
O30 W42 O8 86.2(8) . . ?
O30 W42 O15 86.8(7) . . ?
O30 W42 O31 161.7(9) . . ?
O31 W42 O8 90.4(9) . . ?
O31 W42 O15 75.0(8) . . ?
O138 Nd6 O143 63.2(8) . . ?
O138 Nd6 O158 83.4(5) . . ?
O138 Nd6 O267 72.0(6) . . ?
O143 Nd6 O267 111.2(8) . . ?
O158 Nd6 O143 55.7(7) . . ?
O158 Nd6 O267 70.4(6) . . ?
O232 Nd6 O138 155.4(7) . . ?
O232 Nd6 O143 95.8(8) . . ?
O232 Nd6 O158 95.4(6) . . ?
O232 Nd6 O242 73.2(6) . . ?
O232 Nd6 O261 67.6(6) . . ?
O232 Nd6 O265 122.4(8) . . ?
O232 Nd6 O267 130.8(7) . . ?
O242 Nd6 O138 94.8(6) . . ?
O242 Nd6 O143 94.8(7) . . ?
O242 Nd6 O158 147.8(6) . . ?
O242 Nd6 O267 139.5(7) . . ?
O261 Nd6 O138 133.2(6) . . ?
O261 Nd6 O143 121.1(7) . . ?
O261 Nd6 O158 69.6(5) . . ?
O261 Nd6 O242 128.2(6) . . ?
O261 Nd6 O267 63.3(6) . . ?
O265 Nd6 O138 72.2(8) . . ?
O265 Nd6 O143 132.9(9) . . ?
O265 Nd6 O158 134.2(8) . . ?
O265 Nd6 O242 74.0(8) . . ?
O265 Nd6 O261 99.9(8) . . ?
O265 Nd6 O267 65.5(8) . . ?
O170 W43 K1 81.2(5) . . ?
O171 W43 O170 69.6(8) . . ?
O171 W43 K1 134.9(6) . . ?
O175 W43 O170 71.3(9) . . ?
O175 W43 O171 80.2(10) . . ?
O175 W43 O177 161.9(11) . . ?
O175 W43 K1 57.8(8) . . ?
O177 W43 O170 95.9(9) . . ?
O177 W43 O171 83.3(10) . . ?
O177 W43 K1 134.6(7) . . ?
O182 W43 O170 82.1(8) . . ?
O182 W43 O171 151.7(9) . . ?
O182 W43 O175 90.0(10) . . ?
O182 W43 O177 101.1(9) . . ?
O182 W43 O185 117.9(13) . . ?
O182 W43 K1 33.5(6) . . ?
O185 W43 O170 152.6(12) . . ?
O185 W43 O171 88.6(13) . . ?
O185 W43 O175 89.2(13) . . ?
O185 W43 O177 97.9(13) . . ?
O185 W43 K1 105.0(11) . . ?
O158 Nd7 O200 139.3(5) . . ?
O158 Nd7 O262 115.0(5) . . ?
O158 Nd7 O282 113.1(7) . . ?
O166 Nd7 O158 66.6(6) . . ?
O166 Nd7 O200 78.2(6) . . ?
O166 Nd7 O224 141.0(7) . . ?
O166 Nd7 O261 134.9(7) . . ?
O166 Nd7 O262 137.9(7) . . ?
O166 Nd7 O267 105.1(8) . . ?
O166 Nd7 O282 73.6(9) . . ?
O166 Nd7 O285 77.9(6) . . ?
O224 Nd7 O158 130.4(5) . . ?
O224 Nd7 O200 69.1(5) . . ?
O224 Nd7 O261 70.7(6) . . ?
O224 Nd7 O262 72.9(6) . . ?
O224 Nd7 O267 113.3(7) . . ?
O224 Nd7 O282 114.5(8) . . ?
O261 Nd7 O158 68.6(5) . . ?
O261 Nd7 O200 139.4(5) . . ?
O261 Nd7 O262 68.3(5) . . ?
O261 Nd7 O267 66.4(7) . . ?
O261 Nd7 O282 130.7(8) . . ?
O262 Nd7 O200 104.6(5) . . ?
O267 Nd7 O158 73.9(7) . . ?
O267 Nd7 O200 137.3(7) . . ?
O267 Nd7 O262 44.9(7) . . ?
O267 Nd7 O282 67.3(8) . . ?
O282 Nd7 O200 73.3(7) . . ?
O282 Nd7 O262 67.4(8) . . ?
O285 Nd7 O158 68.8(4) . . ?
O285 Nd7 O200 85.0(3) . . ?
O285 Nd7 O224 78.6(4) . . ?
O285 Nd7 O261 81.7(4) . . ?
O285 Nd7 O262 143.9(4) . . ?
O285 Nd7 O267 137.7(6) . . ?
O285 Nd7 O282 147.0(6) . . ?
O34 W44 O37 96.8(9) . . ?
O34 W44 O44 99.8(11) . . ?
O34 W44 O46 112.6(10) . . ?
O34 W44 O47 161.5(11) . . ?
O34 W44 O55 94.3(10) . . ?
O37 W44 O47 74.2(10) . . ?
O44 W44 O37 163.3(10) . . ?
O44 W44 O46 86.0(11) . . ?
O44 W44 O47 89.4(12) . . ?
O44 W44 O55 90.8(11) . . ?
O46 W44 O37 89.1(8) . . ?
O46 W44 O47 83.8(10) . . ?
O55 W44 O37 86.4(9) . . ?
O55 W44 O46 153.0(9) . . ?
O55 W44 O47 69.4(11) . . ?
O204 W45 O221 86.0(9) . . ?
O206 W45 O204 85.9(8) . . ?
O206 W45 O221 83.1(8) . . ?
O206 W45 O226 90.8(10) . . ?
O207 W45 O204 87.8(10) . . ?
O207 W45 O206 154.6(9) . . ?
O207 W45 O221 71.9(10) . . ?
O207 W45 O226 85.0(11) . . ?
O219 W45 O204 106.1(9) . . ?
O219 W45 O206 95.7(9) . . ?
O219 W45 O207 109.7(10) . . ?
O219 W45 O221 167.8(10) . . ?
O219 W45 O226 97.8(11) . . ?
O226 W45 O204 156.1(10) . . ?
O226 W45 O221 70.1(10) . . ?
O136 W46 Na1 100.3(5) . . ?
O137 W46 O136 84.3(7) . . ?
O137 W46 O147 165.2(9) . . ?
O137 W46 O149 84.5(8) . . ?
O137 W46 O151 96.5(8) . . ?
O137 W46 Na1 119.6(6) . . ?
O142 W46 O136 93.5(10) . . ?
O142 W46 O137 101.7(11) . . ?
O142 W46 O147 87.0(12) . . ?
O142 W46 O149 167.5(11) . . ?
O142 W46 O151 99.2(11) . . ?
O142 W46 Na1 18.9(10) . . ?
O147 W46 O136 83.2(8) . . ?
O147 W46 O149 84.8(9) . . ?
O147 W46 Na1 70.6(7) . . ?
O149 W46 O136 76.2(7) . . ?
O149 W46 Na1 155.4(6) . . ?
O151 W46 O136 166.8(8) . . ?
O151 W46 O147 93.9(9) . . ?
O151 W46 O149 90.8(8) . . ?
O151 W46 Na1 90.8(7) . . ?
O205 W47 O213 149.8(8) . . ?
O205 W47 O221 64.1(8) . . ?
O207 W47 O205 84.7(9) . . ?
O207 W47 O213 91.7(10) . . ?
O207 W47 O221 71.5(9) . . ?
O213 W47 O221 86.3(9) . . ?
O227 W47 O205 84.0(7) . . ?
O227 W47 O207 155.4(9) . . ?
O227 W47 O213 87.3(8) . . ?
O227 W47 O221 84.0(8) . . ?
O287 W47 O205 107.3(5) . . ?
O287 W47 O207 100.9(7) . . ?
O287 W47 O213 102.8(7) . . ?
O287 W47 O221 168.5(6) . . ?
O287 W47 O227 103.3(5) . . ?
O171 W48 O170 71.8(8) . . ?
O171 W48 O181 155.2(9) . . ?
O171 W48 O197 86.9(11) . . ?
O178 W48 O170 92.3(9) . . ?
O178 W48 O171 86.4(10) . . ?
O178 W48 O181 82.1(10) . . ?
O178 W48 O197 158.2(12) . . ?
O179 W48 O170 163.6(10) . . ?
O179 W48 O171 94.3(11) . . ?
O179 W48 O178 95.5(11) . . ?
O179 W48 O181 108.6(11) . . ?
O179 W48 O197 105.7(12) . . ?
O181 W48 O170 86.8(9) . . ?
O181 W48 O197 95.7(11) . . ?
O197 W48 O170 65.9(10) . . ?
O4 W49 O3 44.6(7) . . ?
O12 W49 O3 60.6(8) . . ?
O12 W49 O4 66.2(7) . . ?
O12 W49 O29 159.8(9) . . ?
O13 W49 O3 113.0(12) . . ?
O13 W49 O4 156.8(12) . . ?
O13 W49 O12 99.2(13) . . ?
O13 W49 O28 115.0(14) . . ?
O13 W49 O29 99.8(13) . . ?
O28 W49 O3 127.2(9) . . ?
O28 W49 O4 84.3(8) . . ?
O28 W49 O12 91.0(10) . . ?
O28 W49 O29 87.5(10) . . ?
O29 W49 O3 104.9(8) . . ?
O29 W49 O4 93.6(8) . . ?
O3 W50 O4 46.9(10) . . ?
O3 W50 O9 128.0(12) . . ?
O3 W50 O20 54.9(12) . . ?
O3 W50 O23 113.6(11) . . ?
O3 W50 O25 122.8(11) . . ?
O9 W50 O4 88.4(9) . . ?
O9 W50 O20 92.6(11) . . ?
O9 W50 O25 94.4(10) . . ?
O20 W50 O4 73.3(9) . . ?
O23 W50 O4 89.4(8) . . ?
O23 W50 O9 85.6(10) . . ?
O23 W50 O20 162.6(11) . . ?
O23 W50 O25 105.0(10) . . ?
O25 W50 O4 165.5(8) . . ?
O25 W50 O20 92.4(11) . . ?
O138 Nd8 O172 129.6(6) . . ?
O138 Nd8 O182 144.0(5) . . ?
O138 Nd8 O263 114.2(6) . . ?
O138 Nd8 O267 70.3(6) . . ?
O155 Nd8 O138 73.5(5) . . ?
O155 Nd8 O172 140.0(5) . . ?
O155 Nd8 O182 73.7(5) . . ?
O155 Nd8 O263 141.4(5) . . ?
O155 Nd8 O265 140.0(8) . . ?
O155 Nd8 O267 107.8(6) . . ?
O172 Nd8 O182 72.1(5) . . ?
O172 Nd8 O263 66.0(6) . . ?
O172 Nd8 O267 110.9(6) . . ?
O263 Nd8 O182 100.6(5) . . ?
O263 Nd8 O267 49.4(7) . . ?
O265 Nd8 O138 66.8(8) . . ?
O265 Nd8 O172 70.1(8) . . ?
O265 Nd8 O182 142.2(7) . . ?
O265 Nd8 O263 64.4(8) . . ?
O265 Nd8 O267 62.8(8) . . ?
O267 Nd8 O182 134.9(6) . . ?
O268 Nd8 O138 115.2(7) . . ?
O268 Nd8 O155 75.0(7) . . ?
O268 Nd8 O172 110.7(7) . . ?
O268 Nd8 O182 69.3(7) . . ?
O268 Nd8 O263 67.5(7) . . ?
O268 Nd8 O265 126.0(9) . . ?
O268 Nd8 O267 67.8(8) . . ?
O284 Nd8 O138 74.5(4) . . ?
O284 Nd8 O155 74.1(4) . . ?
O284 Nd8 O172 81.6(4) . . ?
O284 Nd8 O182 82.6(3) . . ?
O284 Nd8 O263 144.2(4) . . ?
O284 Nd8 O265 91.1(6) . . ?
O284 Nd8 O267 142.2(5) . . ?
O284 Nd8 O268 142.9(6) . . ?
O230 W51 O234 98.3(10) . . ?
O230 W51 O235 96.4(10) . . ?
O230 W51 O243 101.5(10) . . ?
O230 W51 O247 100.5(13) . . ?
O230 W51 O252 166.8(10) . . ?
O235 W51 O234 84.0(10) . . ?
O235 W51 O252 75.3(9) . . ?
O243 W51 O234 89.0(10) . . ?
O243 W51 O235 161.5(10) . . ?
O243 W51 O247 99.3(12) . . ?
O243 W51 O252 86.3(9) . . ?
O247 W51 O234 157.4(13) . . ?
O247 W51 O235 81.6(12) . . ?
O247 W51 O252 88.7(12) . . ?
O252 W51 O234 70.9(9) . . ?
O37 W52 O47 75.1(10) . . ?
O37 W52 O50 81.6(10) . . ?
O37 W52 Na2 153.2(6) . . ?
O47 W52 Na2 96.8(8) . . ?
O50 W52 O47 153.7(12) . . ?
O50 W52 Na2 98.5(8) . . ?
O58 W52 O37 85.5(10) . . ?
O58 W52 O47 80.4(11) . . ?
O58 W52 O50 85.7(11) . . ?
O58 W52 O61 166.7(11) . . ?
O58 W52 Na2 67.9(8) . . ?
O59 W52 O37 171.6(11) . . ?
O59 W52 O47 96.6(13) . . ?
O59 W52 O50 106.1(13) . . ?
O59 W52 O58 91.8(13) . . ?
O59 W52 O61 93.6(13) . . ?
O59 W52 Na2 24.4(10) . . ?
O61 W52 O37 87.4(10) . . ?
O61 W52 O47 87.0(12) . . ?
O61 W52 O50 104.3(12) . . ?
O61 W52 Na2 118.1(9) . . ?
O2 W53 O15 75.0(7) . . ?
O8 W53 O2 95.7(8) . . ?
O8 W53 O9 162.9(9) . . ?
O8 W53 O15 81.0(8) . . ?
O8 W53 O17 88.2(12) . . ?
O9 W53 O2 87.2(9) . . ?
O9 W53 O15 83.5(8) . . ?
O16 W53 O2 96.4(9) . . ?
O16 W53 O8 99.3(9) . . ?
O16 W53 O9 97.1(10) . . ?
O16 W53 O15 171.4(8) . . ?
O16 W53 O17 99.8(12) . . ?
O17 W53 O2 162.5(11) . . ?
O17 W53 O9 84.2(12) . . ?
O17 W53 O15 88.9(11) . . ?
O229 W54 O246 83.6(7) . . ?
O235 W54 O229 155.6(9) . . ?
O235 W54 O246 89.2(9) . . ?
O235 W54 O250 87.6(10) . . ?
O249 W54 O229 103.5(13) . . ?
O249 W54 O235 100.1(13) . . ?
O249 W54 O246 93.6(12) . . ?
O249 W54 O250 112.3(13) . . ?
O250 W54 O229 88.9(8) . . ?
O250 W54 O246 154.1(8) . . ?
O69 Nd9 O80 62.2(8) . . ?
O69 Nd9 O130 113.3(6) . . ?
O76 Nd9 O69 59.0(7) . . ?
O76 Nd9 O80 72.9(8) . . ?
O76 Nd9 O130 68.9(6) . . ?
O76 Nd9 O131 131.5(7) . . ?
O80 Nd9 O130 64.9(7) . . ?
O115 Nd9 O69 92.3(7) . . ?
O115 Nd9 O76 103.2(7) . . ?
O115 Nd9 O80 152.8(8) . . ?
O115 Nd9 O119 67.9(7) . . ?
O115 Nd9 O130 140.0(6) . . ?
O115 Nd9 O131 123.5(7) . . ?
O115 Nd9 O135 72.4(7) . . ?
O119 Nd9 O69 92.2(7) . . ?
O119 Nd9 O76 150.2(7) . . ?
O119 Nd9 O80 101.8(7) . . ?
O119 Nd9 O130 136.4(5) . . ?
O119 Nd9 O131 69.5(6) . . ?
O119 Nd9 O135 123.3(6) . . ?
O131 Nd9 O69 124.7(7) . . ?
O131 Nd9 O80 71.0(7) . . ?
O131 Nd9 O130 66.9(5) . . ?
O135 Nd9 O69 128.5(7) . . ?
O135 Nd9 O76 76.7(7) . . ?
O135 Nd9 O80 130.1(7) . . ?
O135 Nd9 O130 67.7(5) . . ?
O135 Nd9 O131 103.6(6) . . ?
O65 W55 O71 84.7(10) . . ?
O65 W55 O85 95.1(10) . . ?
O65 W55 O88 162.3(11) . . ?
O71 W55 O85 87.1(9) . . ?
O87 W55 O65 89.8(10) . . ?
O87 W55 O71 157.4(10) . . ?
O87 W55 O85 71.6(9) . . ?
O87 W55 O88 86.0(10) . . ?
O88 W55 O71 92.6(9) . . ?
O88 W55 O85 67.2(9) . . ?
O94 W55 O65 104.4(12) . . ?
O94 W55 O71 88.8(11) . . ?
O94 W55 O85 159.7(10) . . ?
O94 W55 O87 113.7(11) . . ?
O94 W55 O88 93.1(11) . . ?
O102 Sb2 O108 91.0(9) . . ?
O104 Sb2 O102 92.4(8) . . ?
O104 Sb2 O108 91.8(9) . . ?
O68 W56 O66 70.7(8) . . ?
O71 W56 O66 87.9(9) . . ?
O71 W56 O68 85.3(9) . . ?
O71 W56 O78 160.1(10) . . ?
O74 W56 O66 86.7(10) . . ?
O74 W56 O68 156.6(11) . . ?
O74 W56 O71 87.9(11) . . ?
O74 W56 O78 89.8(11) . . ?
O78 W56 O66 72.2(8) . . ?
O78 W56 O68 89.0(9) . . ?
O272 W56 O66 159.7(5) . . ?
O272 W56 O68 100.8(6) . . ?
O272 W56 O71 110.2(7) . . ?
O272 W56 O74 102.6(9) . . ?
O272 W56 O78 89.6(7) . . ?
O202 W57 O208 164.2(11) . . ?
O202 W57 O225 116.9(14) . . ?
O202 W57 O273 90.1(9) . . ?
O202 W57 O286 91.8(9) . . ?
O213 W57 O202 102.5(12) . . ?
O213 W57 O208 84.4(11) . . ?
O213 W57 O225 95.0(13) . . ?
O213 W57 O273 85.9(8) . . ?
O213 W57 O286 156.8(8) . . ?
O225 W57 O208 76.0(13) . . ?
O225 W57 O286 94.6(11) . . ?
O273 W57 O208 76.1(7) . . ?
O273 W57 O225 151.9(11) . . ?
O273 W57 O286 75.79(6) . . ?
O286 W57 O208 77.5(7) . . ?
O10 Nd10 O11 70.5(7) . . ?
O10 Nd10 O76 139.2(7) . . ?
O10 Nd10 O125 73.1(6) . . ?
O10 Nd10 O127 107.2(6) . . ?
O10 Nd10 O130 142.5(6) . . ?
O10 Nd10 O135 136.2(6) . . ?
O11 Nd10 O76 133.8(7) . . ?
O11 Nd10 O125 113.6(6) . . ?
O11 Nd10 O127 70.9(6) . . ?
O11 Nd10 O130 112.0(6) . . ?
O91 Nd10 O10 78.7(7) . . ?
O91 Nd10 O11 144.4(7) . . ?
O91 Nd10 O76 64.8(6) . . ?
O91 Nd10 O125 72.3(6) . . ?
O91 Nd10 O127 137.4(6) . . ?
O91 Nd10 O130 103.3(6) . . ?
O91 Nd10 O135 133.7(6) . . ?
O125 Nd10 O76 109.8(6) . . ?
O125 Nd10 O127 69.7(5) . . ?
O125 Nd10 O130 72.1(5) . . ?
O127 Nd10 O76 111.7(6) . . ?
O130 Nd10 O76 67.5(6) . . ?
O130 Nd10 O127 46.8(5) . . ?
O132 Nd10 O10 74.8(10) . . ?
O132 Nd10 O11 73.4(10) . . ?
O132 Nd10 O76 82.4(10) . . ?
O132 Nd10 O91 81.7(9) . . ?
O132 Nd10 O125 141.8(9) . . ?
O132 Nd10 O127 140.9(9) . . ?
O132 Nd10 O130 142.7(9) . . ?
O132 Nd10 O135 81.5(9) . . ?
O135 Nd10 O11 67.6(6) . . ?
O135 Nd10 O76 70.4(6) . . ?
O135 Nd10 O125 136.6(5) . . ?
O135 Nd10 O127 70.5(5) . . ?
O135 Nd10 O130 68.3(5) . . ?
O178 W58 O198 86.7(8) . . ?
O180 W58 O178 82.6(8) . . ?
O180 W58 O186 155.1(9) . . ?
O180 W58 O198 81.6(7) . . ?
O186 W58 O178 90.7(9) . . ?
O186 W58 O198 74.1(8) . . ?
O187 W58 O178 93.0(12) . . ?
O187 W58 O180 97.6(12) . . ?
O187 W58 O186 106.7(12) . . ?
O187 W58 O195 113.9(13) . . ?
O187 W58 O198 179.1(12) . . ?
O195 W58 O178 152.3(10) . . ?
O195 W58 O180 87.6(10) . . ?
O195 W58 O186 87.5(11) . . ?
O195 W58 O198 66.3(9) . . ?
O176 W59 O191 65.8(14) . . ?
O176 W59 O192 152.1(15) . . ?
O176 W59 O193 79.7(14) . . ?
O189 W59 O176 93.8(15) . . ?
O189 W59 O191 155.5(10) . . ?
O189 W59 O192 109.7(10) . . ?
O189 W59 O193 94.7(10) . . ?
O190 W59 O176 91.6(16) . . ?
O190 W59 O189 111.9(12) . . ?
O190 W59 O191 83.4(11) . . ?
O190 W59 O192 93.0(11) . . ?
O190 W59 O193 152.6(11) . . ?
O192 W59 O191 87.4(9) . . ?
O192 W59 O193 83.7(9) . . ?
O193 W59 O191 69.3(8) . . ?
O201 W60 O203 102.8(10) . . ?
O201 W60 O206 113.1(9) . . ?
O201 W60 O212 98.1(11) . . ?
O201 W60 O218 159.5(8) . . ?
O201 W60 O223 93.2(12) . . ?
O203 W60 O218 74.7(7) . . ?
O203 W60 O223 86.5(12) . . ?
O206 W60 O203 93.2(8) . . ?
O206 W60 O212 84.6(9) . . ?
O206 W60 O218 87.5(6) . . ?
O206 W60 O223 153.0(11) . . ?
O212 W60 O203 158.0(9) . . ?
O212 W60 O218 83.3(8) . . ?
O212 W60 O223 85.7(12) . . ?
O223 W60 O218 66.4(10) . . ?
O65 W61 O74 86.2(11) . . ?
O65 W61 O86 164.9(12) . . ?
O65 W61 O92 91.4(10) . . ?
O74 W61 O92 79.9(9) . . ?
O75 W61 O65 99.9(12) . . ?
O75 W61 O74 97.6(11) . . ?
O75 W61 O86 95.0(11) . . ?
O75 W61 O92 168.3(9) . . ?
O75 W61 O276 118.9(8) . . ?
O86 W61 O74 89.2(11) . . ?
O86 W61 O92 73.6(9) . . ?
O276 W61 O65 79.6(8) . . ?
O276 W61 O74 142.5(8) . . ?
O276 W61 O86 95.6(7) . . ?
O276 W61 O92 66.0(5) . . ?
O241 W1 O237 88.8(9) . . ?
O250 W1 O237 153.7(8) . . ?
O250 W1 O241 87.1(10) . . ?
O255 W1 O237 88.4(12) . . ?
O255 W1 O241 154.7(13) . . ?
O255 W1 O250 84.5(13) . . ?
O258 W1 O237 92.7(11) . . ?
O258 W1 O241 105.9(12) . . ?
O258 W1 O250 113.4(11) . . ?
O258 W1 O255 99.3(15) . . ?
O204 W62 O208 86.5(10) . . ?
O204 W62 O212 87.8(10) . . ?
O204 W62 O273 88.6(7) . . ?
O204 W62 O280 153.1(7) . . ?
O212 W62 O208 84.1(10) . . ?
O212 W62 O273 156.0(7) . . ?
O217 W62 O204 111.2(7) . . ?
O217 W62 O208 162.0(7) . . ?
O217 W62 O212 99.5(7) . . ?
O217 W62 O273 103.83(9) . . ?
O217 W62 O280 94.23(8) . . ?
O273 W62 O208 72.1(7) . . ?
O280 W62 O208 68.9(7) . . ?
O280 W62 O212 79.2(7) . . ?
O280 W62 O273 93.83(8) . . ?
O45 Sb3 O47 91.6(10) . . ?
O45 Sb3 O51 93.4(7) . . ?
O51 Sb3 O47 91.3(10) . . ?
O228 Sb1 O256 99.0(8) . . ?
O252 Sb1 O228 97.2(9) . . ?
O252 Sb1 O256 97.5(10) . . ?
O67 W63 O85 89.5(10) . . ?
O67 W63 Na2 119.2(8) . . ?
O77 W63 O67 103.4(11) . . ?
O77 W63 O85 162.1(10) . . ?
O77 W63 O88 93.3(11) . . ?
O77 W63 Na2 88.1(8) . . ?
O81 W63 O67 169.2(15) . . ?
O81 W63 O77 78.3(15) . . ?
O81 W63 O84 96.5(15) . . ?
O81 W63 O85 86.8(14) . . ?
O81 W63 O88 78.9(14) . . ?
O81 W63 Na2 71.4(13) . . ?
O84 W63 O67 94.1(12) . . ?
O84 W63 O77 92.2(12) . . ?
O84 W63 O85 99.4(10) . . ?
O84 W63 O88 172.0(11) . . ?
O84 W63 Na2 25.2(8) . . ?
O85 W63 Na2 96.5(6) . . ?
O88 W63 O67 90.3(11) . . ?
O88 W63 O85 73.9(10) . . ?
O88 W63 Na2 149.3(7) . . ?
O22 Nd11 O49 138.1(6) . . ?
O22 Nd11 O127 71.4(6) . . ?
O22 Nd11 O128 113.1(7) . . ?
O22 Nd11 O129 78.9(7) . . ?
O22 Nd11 O133 112.9(8) . . ?
O28 Nd11 O22 68.7(7) . . ?
O28 Nd11 O49 74.0(6) . . ?
O28 Nd11 O127 104.1(7) . . ?
O28 Nd11 O128 135.3(7) . . ?
O28 Nd11 O129 82.5(7) . . ?
O28 Nd11 O133 69.5(8) . . ?
O41 Nd11 O22 132.0(7) . . ?
O41 Nd11 O28 141.8(7) . . ?
O41 Nd11 O49 72.3(6) . . ?
O41 Nd11 O127 112.8(6) . . ?
O41 Nd11 O128 72.5(7) . . ?
O41 Nd11 O129 73.5(7) . . ?
O41 Nd11 O133 113.3(8) . . ?
O41 Nd11 O134 68.0(6) . . ?
O49 Nd11 O127 137.8(5) . . ?
O49 Nd11 O128 106.6(6) . . ?
O49 Nd11 O129 78.0(6) . . ?
O49 Nd11 O133 69.1(7) . . ?
O128 Nd11 O127 45.0(6) . . ?
O128 Nd11 O129 142.2(6) . . ?
O128 Nd11 O133 69.5(7) . . ?
O129 Nd11 O127 144.2(6) . . ?
O129 Nd11 O133 141.2(7) . . ?
O133 Nd11 O127 71.0(7) . . ?
O134 Nd11 O22 70.3(6) . . ?
O134 Nd11 O28 138.4(6) . . ?
O134 Nd11 O49 139.4(5) . . ?
O134 Nd11 O127 68.7(5) . . ?
O134 Nd11 O128 69.3(6) . . ?
O134 Nd11 O129 83.0(6) . . ?
O134 Nd11 O133 135.7(7) . . ?
O190 Nd12 O225 75.0(11) . . ?
O190 Nd12 O227 138.3(8) . . ?
O190 Nd12 O262 140.9(8) . . ?
O190 Nd12 O263 107.7(8) . . ?
O190 Nd12 O264 73.0(8) . . ?
O190 Nd12 O266 136.0(9) . . ?
O190 Nd12 O288 74.2(7) . . ?
O225 Nd12 O227 73.4(9) . . ?
O225 Nd12 O262 100.2(10) . . ?
O225 Nd12 O263 128.6(10) . . ?
O225 Nd12 O264 62.4(10) . . ?
O225 Nd12 O266 146.6(11) . . ?
O225 Nd12 O288 92.8(9) . . ?
O227 Nd12 O262 71.8(5) . . ?
O227 Nd12 O263 113.1(6) . . ?
O227 Nd12 O264 113.9(6) . . ?
O263 Nd12 O262 45.0(6) . . ?
O263 Nd12 O264 69.5(6) . . ?
O264 Nd12 O262 70.8(6) . . ?
O266 Nd12 O227 73.6(7) . . ?
O266 Nd12 O262 64.4(7) . . ?
O266 Nd12 O263 62.4(7) . . ?
O266 Nd12 O264 129.2(8) . . ?
O266 Nd12 O288 86.9(6) . . ?
O279 Nd12 O190 75.7(7) . . ?
O279 Nd12 O225 150.8(9) . . ?
O279 Nd12 O227 131.8(3) . . ?
O279 Nd12 O262 102.1(4) . . ?
O279 Nd12 O263 61.5(4) . . ?
O279 Nd12 O264 108.0(5) . . ?
O279 Nd12 O266 61.8(6) . . ?
O279 Nd12 O288 79.70(6) . . ?
O288 Nd12 O227 80.8(3) . . ?
O288 Nd12 O262 144.6(4) . . ?
O288 Nd12 O263 138.2(4) . . ?
O288 Nd12 O264 143.0(5) . . ?
O66 Sb4 O85 94.3(9) . . ?
O66 Sb4 O92 92.9(9) . . ?
O92 Sb4 O85 96.3(9) . . ?
O136 Sb5 O139 81.9(8) . . ?
O136 Sb5 O157 91.5(8) . . ?
O157 Sb5 O139 84.5(9) . . ?
O208 Sb6 O218 96.0(9) . . ?
O221 Sb6 O208 95.9(11) . . ?
O221 Sb6 O218 94.3(9) . . ?
O170 Sb7 O198 95.1(7) . . ?
O191 Sb7 O170 90.1(9) . . ?
O191 Sb7 O198 89.8(8) . . ?
O170 W64 O175 71.3(9) . . ?
O170 W64 K1 97.8(6) . . ?
O174 W64 O170 156.3(16) . . ?
O174 W64 O175 98.6(17) . . ?
O174 W64 K1 98.7(16) . . ?
O175 W64 K1 70.0(7) . . ?
O184 W64 O170 85.6(9) . . ?
O184 W64 O174 99.1(17) . . ?
O184 W64 O175 155.1(9) . . ?
O184 W64 K1 123.9(7) . . ?
O196 W64 O170 93.3(9) . . ?
O196 W64 O174 110.0(17) . . ?
O196 W64 O175 102.4(10) . . ?
O196 W64 O184 87.7(10) . . ?
O196 W64 O197 168.8(13) . . ?
O196 W64 K1 36.3(7) . . ?
O197 W64 O170 76.1(12) . . ?
O197 W64 O174 80.9(19) . . ?
O197 W64 O175 78.0(13) . . ?
O197 W64 O184 87.8(13) . . ?
O197 W64 K1 147.6(11) . . ?
O210 W65 O218 74.9(9) . . ?
O210 W65 Na1 69.3(9) . . ?
O211 W65 O210 165.7(12) . . ?
O211 W65 O218 95.5(10) . . ?
O211 W65 O223 87.0(14) . . ?
O211 W65 Na1 123.2(9) . . ?
O211 W65 O278 93.0(8) . . ?
O215 W65 O210 99.0(14) . . ?
O215 W65 O211 92.5(15) . . ?
O215 W65 O218 96.2(12) . . ?
O215 W65 O223 171.9(16) . . ?
O215 W65 Na1 31.2(12) . . ?
O215 W65 O278 103.5(11) . . ?
O218 W65 Na1 97.2(5) . . ?
O223 W65 O210 80.5(14) . . ?
O223 W65 O218 75.8(12) . . ?
O223 W65 Na1 149.8(11) . . ?
O223 W65 O278 84.6(11) . . ?
O278 W65 O210 92.6(8) . . ?
O278 W65 O218 158.2(5) . . ?
O278 W65 Na1 94.9(2) . . ?
O36 W66 O51 79.1(7) . . ?
O36 W66 O56 86.1(9) . . ?
O36 W66 K2 69.5(6) . . ?
O36 W66 O274 93.9(6) . . ?
O51 W66 K2 98.5(4) . . ?
O56 W66 O51 71.8(8) . . ?
O56 W66 K2 155.2(8) . . ?
O60 W66 O36 86.7(10) . . ?
O60 W66 O51 86.8(9) . . ?
O60 W66 O56 158.3(11) . . ?
O60 W66 O61 98.7(13) . . ?
O60 W66 K2 23.2(9) . . ?
O60 W66 O274 109.5(8) . . ?
O61 W66 O36 164.0(11) . . ?
O61 W66 O51 86.1(10) . . ?
O61 W66 O56 83.4(12) . . ?
O61 W66 K2 119.3(9) . . ?
O61 W66 O274 98.4(9) . . ?
O274 W66 O51 162.0(5) . . ?
O274 W66 O56 91.4(7) . . ?
O274 W66 K2 94.47(11) . . ?
O3 W67 K2 119.5(4) . . ?
O4 W67 O3 43.5(7) . . ?
O4 W67 K2 96.0(5) . . ?
O4 W67 O277 162.0(5) . . ?
O12 W67 O3 57.2(8) . . ?
O12 W67 O4 72.9(8) . . ?
O12 W67 O20 82.5(11) . . ?
O12 W67 O27 163.1(10) . . ?
O12 W67 K2 70.6(7) . . ?
O12 W67 O277 101.6(6) . . ?
O20 W67 O3 43.6(9) . . ?
O20 W67 O4 81.6(10) . . ?
O20 W67 K2 152.4(9) . . ?
O20 W67 O277 80.7(9) . . ?
O27 W67 O3 107.8(9) . . ?
O27 W67 O4 90.7(9) . . ?
O27 W67 O20 90.9(12) . . ?
O27 W67 K2 116.6(9) . . ?
O27 W67 O277 92.6(8) . . ?
O275 W67 O3 124.5(4) . . ?
O275 W67 O4 84.4(5) . . ?
O275 W67 O12 96.6(7) . . ?
O275 W67 O20 165.6(9) . . ?
O275 W67 O27 85.9(8) . . ?
O275 W67 K2 33.09(11) . . ?
O275 W67 O277 113.46(10) . . ?
O277 W67 O3 119.0(4) . . ?
O277 W67 K2 98.32(11) . . ?
O66 W68 Na3 92.7(6) . . ?
O67 W68 O66 89.5(10) . . ?
O67 W68 O68 82.6(11) . . ?
O67 W68 O79 171.7(12) . . ?
O67 W68 O89 95.5(11) . . ?
O67 W68 O93 92.7(11) . . ?
O67 W68 Na3 118.1(9) . . ?
O68 W68 O66 83.6(9) . . ?
O68 W68 O79 92.3(11) . . ?
O68 W68 O89 167.3(9) . . ?
O68 W68 O93 90.0(10) . . ?
O68 W68 Na3 159.0(7) . . ?
O79 W68 O66 83.4(10) . . ?
O79 W68 O89 88.0(10) . . ?
O79 W68 O93 93.9(11) . . ?
O79 W68 Na3 66.7(8) . . ?
O89 W68 O66 83.9(8) . . ?
O89 W68 O93 102.6(9) . . ?
O89 W68 Na3 24.2(6) . . ?
O93 W68 O66 172.9(9) . . ?
O93 W68 Na3 92.2(7) . . ?
O211 W69 O208 93.1(11) . . ?
O211 W69 O286 163.0(7) . . ?
O214 W69 O208 97.4(13) . . ?
O214 W69 O211 94.8(14) . . ?
O214 W69 O220 97.4(13) . . ?
O214 W69 O280 167.6(11) . . ?
O214 W69 O286 99.4(12) . . ?
O220 W69 O208 165.2(9) . . ?
O220 W69 O211 86.8(9) . . ?
O220 W69 O286 100.6(6) . . ?
O280 W69 O208 70.9(7) . . ?
O280 W69 O211 81.9(7) . . ?
O280 W69 O220 94.4(6) . . ?
O280 W69 O286 82.25(8) . . ?
O286 W69 O208 75.9(8) . . ?
O6 Sb8 O4 92.3(7) . . ?
O15 Sb8 O4 86.2(8) . . ?
O15 Sb8 O6 88.7(8) . . ?
O176 W70 O184 157.7(16) . . ?
O176 W70 O191 72.8(16) . . ?
O176 W70 O667 87.4(15) . . ?
O183 W70 O176 101.2(16) . . ?
O183 W70 O184 97.7(9) . . ?
O183 W70 O191 164.1(10) . . ?
O183 W70 O667 106.9(8) . . ?
O184 W70 O191 85.9(9) . . ?
O184 W70 O667 75.8(6) . . ?
O188 W70 O176 96.4(17) . . ?
O188 W70 O183 102.6(11) . . ?
O188 W70 O184 90.8(10) . . ?
O188 W70 O191 92.8(10) . . ?
O188 W70 O667 148.8(8) . . ?
O191 W70 O667 58.7(7) . . ?
O169 W71 O180 110.9(11) . . ?
O169 W71 O181 106.5(12) . . ?
O169 W71 O191 160.4(11) . . ?
O180 W71 O191 86.5(8) . . ?
O181 W71 O180 75.5(9) . . ?
O181 W71 O191 86.2(9) . . ?
O193 W71 O169 96.1(12) . . ?
O193 W71 O180 93.2(8) . . ?
O193 W71 O181 157.1(10) . . ?
O193 W71 O191 73.1(9) . . ?
O667 W71 O169 98.5(9) . . ?
O667 W71 O180 143.6(6) . . ?
O667 W71 O181 76.0(7) . . ?
O667 W71 O191 69.5(6) . . ?
O667 W71 O193 104.8(7) . . ?
O2 W72 O15 78.4(7) . . ?
O2 W72 Na3 158.3(6) . . ?
O15 W72 Na3 96.6(5) . . ?
O24 W72 O2 167.2(8) . . ?
O24 W72 O15 90.9(8) . . ?
O24 W72 O26 100.1(13) . . ?
O24 W72 O27 91.2(11) . . ?
O24 W72 O31 89.0(10) . . ?
O24 W72 Na3 28.9(7) . . ?
O26 W72 O2 89.9(13) . . ?
O26 W72 O15 167.4(13) . . ?
O26 W72 Na3 96.0(12) . . ?
O27 W72 O2 81.3(10) . . ?
O27 W72 O15 86.3(10) . . ?
O27 W72 O26 87.4(14) . . ?
O27 W72 Na3 119.7(9) . . ?
O31 W72 O2 97.1(10) . . ?
O31 W72 O15 85.7(9) . . ?
O31 W72 O26 100.5(14) . . ?
O31 W72 O27 171.9(12) . . ?
O31 W72 Na3 61.3(8) . . ?
W53 O2 W72 112.2(9) . . ?
W49 O3 W67 86.4(6) . . ?
W50 O3 W49 138.1(12) . . ?
W50 O3 W67 120.7(11) . . ?
W49 O4 W50 92.7(7) . . ?
W67 O4 W49 98.3(7) . . ?
W67 O4 W50 98.2(7) . . ?
Sb8 O4 W49 110.7(7) . . ?
Sb8 O4 W50 132.1(8) . . ?
Sb8 O4 W67 117.8(9) . . ?
W5 O5 W16 122.2(9) . . ?
W5 O5 Nd2 101.0(7) . . ?
W16 O5 Nd2 101.1(8) . . ?
W16 O6 W5 90.0(6) . . ?
W21 O6 W5 89.0(6) . . ?
W21 O6 W16 89.1(6) . . ?
Sb8 O6 W5 114.3(8) . . ?
Sb8 O6 W16 114.9(8) . . ?
Sb8 O6 W21 145.2(9) . . ?
W21 O7 W16 121.1(9) . . ?
W53 O8 W42 116.7(10) . . ?
W50 O9 W53 151.4(13) . . ?
W42 O10 Nd10 156.7(12) . . ?
W16 O11 Nd2 108.5(10) . . ?
W16 O11 Nd10 147.6(11) . . ?
Nd2 O11 Nd10 101.9(8) . . ?
W49 O12 K2 99.6(8) . . ?
W67 O12 W49 121.7(11) . . ?
W67 O12 K2 78.4(7) . . ?
W53 O15 W42 88.8(6) . . ?
Sb8 O15 W42 110.8(9) . . ?
Sb8 O15 W53 142.0(10) . . ?
Sb8 O15 W72 118.5(9) . . ?
W72 O15 W42 89.2(7) . . ?
W72 O15 W53 92.9(7) . . ?
W21 O17 W53 148.8(18) . . ?
W5 O18 W21 121.0(15) . . ?
W67 O20 W50 106.8(14) . . ?
W5 O22 Nd2 103.0(9) . . ?
W5 O22 Nd11 150.7(12) . . ?
Nd11 O22 Nd2 99.3(8) . . ?
W50 O23 W21 153.1(13) . . ?
W72 O24 Na3 129.8(10) . . ?
W72 O27 W67 140.9(16) . . ?
W49 O28 Nd11 147.0(12) . . ?
W49 O28 K2 119.3(10) . . ?
Nd11 O28 K2 91.0(7) . . ?
W5 O29 W49 150.7(15) . . ?
W16 O30 W42 149.5(10) . . ?
W72 O31 W42 110.1(12) . . ?
W6 O32 Nd5 97.5(7) . . ?
W14 O32 W6 125.7(9) . . ?
W14 O32 Nd5 98.6(7) . . ?
W66 O36 W29 112.8(9) . . ?
W52 O37 W44 110.4(9) . . ?
W29 O38 W14 155.3(13) . . ?
W35 O39 W14 116.5(8) . . ?
W6 O40 Nd4 147.0(8) . . ?
W6 O40 Nd5 103.7(7) . . ?
Nd5 O40 Nd4 103.8(6) . . ?
W14 O41 Nd5 101.3(8) . . ?
W14 O41 Nd11 150.8(10) . . ?
Nd11 O41 Nd5 106.9(7) . . ?
W36 O42 W6 137.8(10) . . ?
W44 O44 W35 150.8(16) . . ?
W6 O45 W14 96.7(6) . . ?
W6 O45 W35 90.8(6) . . ?
W14 O45 W35 90.4(6) . . ?
Sb3 O45 W6 118.4(9) . . ?
Sb3 O45 W14 117.1(8) . . ?
Sb3 O45 W35 134.6(9) . . ?
W10 O46 W44 155.9(12) . . ?
W44 O47 W36 100.0(13) . . ?
W52 O47 W36 97.6(13) . . ?
W52 O47 W44 100.1(12) . . ?
Sb3 O47 W36 110.3(13) . . ?
Sb3 O47 W44 133.7(15) . . ?
Sb3 O47 W52 109.4(14) . . ?
W35 O48 W6 127.3(10) . . ?
W29 O49 Nd11 149.1(9) . . ?
W29 O49 K2 122.5(8) . . ?
Nd11 O49 K2 86.7(5) . . ?
W10 O51 W29 95.4(7) . . ?
Sb3 O51 W10 136.8(8) . . ?
Sb3 O51 W29 111.1(7) . . ?
Sb3 O51 W66 112.5(8) . . ?
W66 O51 W10 97.5(6) . . ?
W66 O51 W29 95.5(7) . . ?
W10 O52 W35 145.7(10) . . ?
W29 O54 W10 127.1(16) . . ?
W44 O55 W36 121.4(13) . . ?
W10 O56 W66 120.9(12) . . ?
W36 O57 Nd4 143.9(13) . . ?
W36 O57 Na2 122.6(12) . . ?
Nd4 O57 Na2 87.9(7) . . ?
W52 O58 W36 108.2(11) . . ?
W52 O59 Na2 135.7(17) . . ?
W66 O60 K2 135.6(15) . . ?
W66 O61 W52 146.3(17) . . ?
W61 O65 W55 147.5(16) . . ?
W38 O66 W56 92.0(7) . . ?
Sb4 O66 W38 116.8(10) . . ?
Sb4 O66 W56 130.4(10) . . ?
Sb4 O66 W68 119.3(10) . . ?
W68 O66 W38 97.6(8) . . ?
W68 O66 W56 93.3(8) . . ?
W68 O67 W63 143.9(16) . . ?
W68 O68 W56 112.3(11) . . ?
W12 O69 W41 129.0(12) . . ?
W12 O69 Nd9 101.8(9) . . ?
W41 O69 Nd9 97.7(9) . . ?
W18 O70 W12 154.7(13) . . ?
W56 O71 W55 151.1(13) . . ?
W41 O72 W38 144.7(18) . . ?
W56 O74 W61 152.5(16) . . ?
W41 O76 Nd9 107.7(10) . . ?
W41 O76 Nd10 143.4(11) . . ?
Nd9 O76 Nd10 96.7(7) . . ?
W56 O78 W38 120.5(11) . . ?
W68 O79 W38 104.6(12) . . ?
W12 O80 Nd4 147.7(13) . . ?
W12 O80 Nd9 98.5(10) . . ?
Nd4 O80 Nd9 101.8(9) . . ?
W63 O81 W18 107.5(16) . . ?
W18 O83 Nd4 145.8(9) . . ?
W18 O83 Na2 121.2(8) . . ?
Nd4 O83 Na2 90.7(6) . . ?
W63 O84 Na2 135.3(14) . . ?
W18 O85 W55 95.4(8) . . ?
W63 O85 W18 100.3(9) . . ?
W63 O85 W55 101.2(9) . . ?
W63 O85 Sb4 115.0(11) . . ?
Sb4 O85 W18 109.7(9) . . ?
Sb4 O85 W55 130.0(10) . . ?
W61 O86 W41 119.2(12) . . ?
W18 O87 W55 118.4(12) . . ?
W63 O88 W55 117.2(12) . . ?
W68 O89 Na3 132.9(11) . . ?
W38 O91 Nd10 151.0(10) . . ?
W41 O92 W12 95.3(8) . . ?
W41 O92 W61 93.8(8) . . ?
W61 O92 W12 89.1(7) . . ?
Sb4 O92 W12 112.7(9) . . ?
Sb4 O92 W41 118.2(11) . . ?
Sb4 O92 W61 137.6(11) . . ?
W2 O95 W4 150.1(10) . . ?
W8 O96 W7 150.1(12) . . ?
W13 O97 W23 163.7(14) . . ?
W23 O100 W32 122.1(10) . . ?
W23 O101 W7 117.2(13) . . ?
W7 O102 W23 93.1(6) . . ?
W7 O102 W32 96.1(7) . . ?
W32 O102 W23 90.6(6) . . ?
Sb2 O102 W7 119.5(9) . . ?
Sb2 O102 W23 135.0(9) . . ?
Sb2 O102 W32 113.6(8) . . ?
W8 O104 W4 95.7(7) . . ?
Sb2 O104 W4 118.9(9) . . ?
Sb2 O104 W8 119.2(9) . . ?
W13 O105 W25 153.2(15) . . ?
W4 O107 W13 121.3(11) . . ?
W2 O108 W25 92.0(8) . . ?
W3 O108 W2 91.2(9) . . ?
W3 O108 W25 93.2(9) . . ?
Sb2 O108 W2 112.1(11) . . ?
Sb2 O108 W3 113.5(11) . . ?
Sb2 O108 W25 142.7(12) . . ?
W8 O109 W13 131.9(14) . . ?
W4 O111 W8 116.7(12) . . ?
W32 O114 W7 120.8(8) . . ?
W7 O115 Nd9 165.7(11) . . ?
W3 O116 Nd2 151.8(13) . . ?
W32 O117 W3 139.7(14) . . ?
W23 O118 W25 150.9(14) . . ?
W8 O119 Nd9 157.1(9) . . ?
W2 O120 Nd5 155.1(10) . . ?
W32 O121 Nd2 154.0(10) . . ?
W4 O122 Nd5 159.5(10) . . ?
W3 O123 W2 121.9(13) . . ?
W25 O124 W2 117.3(11) . . ?
Na3 O125 Nd10 116.0(8) . . ?
Nd10 O127 Nd2 88.4(5) . . ?
Nd11 O127 Nd2 89.0(5) . . ?
Nd11 O127 Nd10 165.4(7) . . ?
Nd4 O128 Nd5 86.8(6) . . ?
Nd11 O128 Nd4 163.4(8) . . ?
Nd11 O128 Nd5 89.7(6) . . ?
Nd4 O130 Nd9 90.5(4) . . ?
Nd10 O130 Nd4 164.5(7) . . ?
Nd10 O130 Nd9 91.2(4) . . ?
Nd5 O131 Nd4 104.5(7) . . ?
Nd5 O131 Nd9 134.2(8) . . ?
Nd9 O131 Nd4 102.1(7) . . ?
K2 O133 Nd11 119.2(13) . . ?
Nd2 O134 Nd5 133.8(6) . . ?
Nd2 O134 Nd11 106.7(5) . . ?
Nd11 O134 Nd5 104.0(5) . . ?
Nd2 O135 Nd10 101.6(6) . . ?
Nd9 O135 Nd2 134.4(8) . . ?
Nd9 O135 Nd10 102.0(7) . . ?
W22 O136 W30 90.5(6) . . ?
W46 O136 W22 95.9(6) . . ?
W46 O136 W30 90.0(6) . . ?
Sb5 O136 W22 142.2(9) . . ?
Sb5 O136 W30 107.5(7) . . ?
Sb5 O136 W46 116.5(8) . . ?
W46 O137 W39 142.8(10) . . ?
W9 O138 Nd6 108.3(8) . . ?
W9 O138 Nd8 149.5(9) . . ?
Nd6 O138 Nd8 101.3(6) . . ?
W15 O139 W28 99.3(9) . . ?
W15 O139 W39 101.0(9) . . ?
W15 O139 Sb5 144.7(12) . . ?
W39 O139 W28 90.1(8) . . ?
Sb5 O139 W28 104.0(9) . . ?
Sb5 O139 W39 105.1(9) . . ?
W15 O140 W39 119.6(12) . . ?
W37 O141 W9 118.7(8) . . ?
W46 O142 Na1 147.6(16) . . ?
W9 O143 Nd6 93.7(11) . . ?
W17 O143 W9 132.0(16) . . ?
W17 O143 Nd6 102.7(12) . . ?
W37 O144 W17 118.8(11) . . ?
W37 O145 W15 146.5(12) . . ?
W46 O147 W30 112.0(10) . . ?
W39 O148 W28 113.0(9) . . ?
W46 O149 W22 113.3(9) . . ?
W22 O150 W15 162.1(13) . . ?
W17 O152 W30 145.1(10) . . ?
W28 O155 Nd8 147.9(9) . . ?
W28 O155 K1 125.0(7) . . ?
Nd8 O155 K1 86.4(5) . . ?
W22 O156 W37 158.7(13) . . ?
W9 O157 W17 93.8(8) . . ?
W37 O157 W9 94.9(8) . . ?
W37 O157 W17 92.0(8) . . ?
Sb5 O157 W9 114.2(10) . . ?
Sb5 O157 W17 111.1(9) . . ?
Sb5 O157 W37 140.4(11) . . ?
W17 O158 Nd6 104.7(7) . . ?
W17 O158 Nd7 158.4(9) . . ?
Nd6 O158 Nd7 95.7(6) . . ?
W22 O159 W30 119.7(15) . . ?
W9 O162 W28 142.7(11) . . ?
W15 O164 W28 125.0(18) . . ?
W30 O166 Nd7 148.8(12) . . ?
W39 O167 K1 139.0(14) . . ?
W48 O170 W43 95.1(8) . . ?
Sb7 O170 W43 108.2(9) . . ?
Sb7 O170 W48 132.6(10) . . ?
Sb7 O170 W64 114.0(9) . . ?
W64 O170 W43 98.2(8) . . ?
W64 O170 W48 102.3(8) . . ?
W48 O171 W43 123.3(11) . . ?
W24 O172 Nd1 112.1(8) . . ?
W24 O172 Nd8 140.2(9) . . ?
Nd1 O172 Nd8 101.9(7) . . ?
W43 O175 W64 115.3(12) . . ?
W43 O175 K1 95.0(9) . . ?
W64 O175 K1 74.5(7) . . ?
W70 O176 W59 123(2) . . ?
W43 O177 W24 140.8(13) . . ?
W48 O178 W58 149.4(13) . . ?
W58 O180 W71 160.7(11) . . ?
W71 O181 W48 161.1(14) . . ?
W43 O182 Nd8 137.4(8) . . ?
W43 O182 K1 129.7(8) . . ?
Nd8 O182 K1 86.4(5) . . ?
W64 O184 W70 146.8(12) . . ?
W24 O186 W58 118.8(12) . . ?
W59 O190 Nd12 152.6(15) . . ?
W59 O191 W71 94.0(9) . . ?
Sb7 O191 W59 112.9(10) . . ?
Sb7 O191 W70 114.4(11) . . ?
Sb7 O191 W71 133.4(11) . . ?
W70 O191 W59 97.3(9) . . ?
W70 O191 W71 98.1(9) . . ?
W40 O192 W59 142.5(13) . . ?
W71 O193 W59 123.4(11) . . ?
W58 O195 W40 130.9(14) . . ?
W64 O196 K1 117.2(11) . . ?
W64 O197 W48 115.6(16) . . ?
W40 O198 W24 95.5(6) . . ?
W40 O198 W58 97.4(7) . . ?
W58 O198 W24 92.9(6) . . ?
Sb7 O198 W24 109.1(8) . . ?
Sb7 O198 W40 114.8(8) . . ?
Sb7 O198 W58 138.1(9) . . ?
W24 O199 Nd1 106.8(9) . . ?
W24 O199 W40 122.7(11) . . ?
W40 O199 Nd1 101.4(8) . . ?
W27 O200 Nd7 145.2(9) . . ?
W27 O200 Na1 121.0(8) . . ?
Nd7 O200 Na1 88.2(5) . . ?
W60 O203 W27 114.6(10) . . ?
W62 O204 W45 150.6(13) . . ?
W11 O205 Nd3 101.9(8) . . ?
W11 O205 W47 128.3(10) . . ?
W47 O205 Nd3 99.4(8) . . ?
W45 O206 W60 155.6(11) . . ?
W45 O207 W47 126.9(13) . . ?
W57 O208 W62 94.6(10) . . ?
Sb6 O208 W57 117.2(13) . . ?
Sb6 O208 W62 132.7(14) . . ?
Sb6 O208 W69 113.1(13) . . ?
W69 O208 W57 96.5(11) . . ?
W69 O208 W62 95.6(10) . . ?
W65 O210 W27 113.1(14) . . ?
W65 O211 W69 139.1(15) . . ?
W60 O212 W62 152.9(13) . . ?
W57 O213 W47 153.1(14) . . ?
W65 O215 Na1 124.4(19) . . ?
W27 O216 W11 153.6(12) . . ?
W27 O218 W60 93.6(6) . . ?
Sb6 O218 W27 114.1(7) . . ?
Sb6 O218 W60 131.1(8) . . ?
Sb6 O218 W65 115.1(8) . . ?
W65 O218 W27 99.4(7) . . ?
W65 O218 W60 97.7(6) . . ?
W11 O221 W45 92.5(9) . . ?
W11 O221 W47 98.1(9) . . ?
W47 O221 W45 89.3(8) . . ?
Sb6 O221 W11 121.2(12) . . ?
Sb6 O221 W45 132.6(12) . . ?
Sb6 O221 W47 114.6(11) . . ?
W65 O223 W60 120.1(18) . . ?
W11 O224 Nd3 102.1(7) . . ?
W11 O224 Nd7 153.6(9) . . ?
Nd7 O224 Nd3 102.8(6) . . ?
W57 O225 Nd12 132.9(18) . . ?
W45 O226 W11 122.8(14) . . ?
Nd3 O227 Nd12 100.4(5) . . ?
W47 O227 Nd3 108.2(7) . . ?
W47 O227 Nd12 149.4(8) . . ?
W20 O228 W31 98.1(6) . . ?
W20 O228 W34 93.8(6) . . ?
W31 O228 W34 89.4(5) . . ?
Sb1 O228 W20 121.3(8) . . ?
Sb1 O228 W31 114.7(7) . . ?
Sb1 O228 W34 131.4(8) . . ?
W34 O229 W54 150.5(11) . . ?
W20 O231 W33 155.9(14) . . ?
W20 O232 Nd6 154.9(10) . . ?
W19 O233 W31 140.2(8) . . ?
W33 O234 W51 114.0(13) . . ?
W54 O235 W51 124.2(12) . . ?
W26 O236 W19 121.5(11) . . ?
W19 O237 W1 123.5(10) . . ?
W31 O239 Nd3 148.4(12) . . ?
W34 O241 W1 155.4(14) . . ?
W33 O242 Nd6 155.4(9) . . ?
W51 O243 Nd1 156.1(11) . . ?
W31 O245 W20 121.0(8) . . ?
W33 O246 W54 120.8(9) . . ?
W51 O247 W26 133.2(18) . . ?
W34 O248 W31 115.4(14) . . ?
W1 O250 W54 150.1(13) . . ?
W26 O251 Nd1 156.3(16) . . ?
W51 O252 W33 99.1(9) . . ?
Sb1 O252 W33 115.5(11) . . ?
Sb1 O252 W51 122.9(12) . . ?
W20 O253 W34 113.5(13) . . ?
W1 O255 W26 121.4(18) . . ?
W19 O256 W26 101.5(10) . . ?
Sb1 O256 W19 121.8(11) . . ?
Sb1 O256 W26 117.6(11) . . ?
W19 O259 Nd3 150.8(13) . . ?
W52 Na2 W63 139.8(3) . . ?
O57 Na2 W52 65.4(5) . . ?
O57 Na2 W63 124.6(6) . . ?
O57 Na2 O83 62.6(6) . . ?
O59 Na2 W52 19.9(8) . . ?
O59 Na2 W63 151.4(9) . . ?
O59 Na2 O57 72.8(10) . . ?
O59 Na2 O83 135.4(9) . . ?
O59 Na2 O84 148.5(11) . . ?
O59 Na2 O260 99.9(13) . . ?
O83 Na2 W52 124.2(4) . . ?
O83 Na2 W63 66.2(4) . . ?
O84 Na2 W52 148.5(7) . . ?
O84 Na2 W63 19.4(7) . . ?
O84 Na2 O57 138.2(9) . . ?
O84 Na2 O83 75.8(8) . . ?
O260 Na2 W52 110.9(10) . . ?
O260 Na2 W63 107.9(10) . . ?
O260 Na2 O57 65.9(11) . . ?
O260 Na2 O83 63.6(11) . . ?
O260 Na2 O84 99.7(12) . . ?
Na2 O260 Nd4 117.9(16) . . ?
Nd6 O261 Nd3 133.6(7) . . ?
Nd6 O261 Nd7 105.8(6) . . ?
Nd7 O261 Nd3 101.3(6) . . ?
Nd7 O262 Nd3 90.2(5) . . ?
Nd7 O262 Nd12 162.3(7) . . ?
Nd12 O262 Nd3 88.0(5) . . ?
Nd8 O263 Nd1 91.2(6) . . ?
Nd12 O263 Nd1 90.5(6) . . ?
Nd12 O263 Nd8 165.2(9) . . ?
Nd1 O265 Nd8 101.4(10) . . ?
Nd6 O265 Nd1 143.4(13) . . ?
Nd6 O265 Nd8 104.9(11) . . ?
Nd1 O266 Nd3 143.5(12) . . ?
Nd1 O266 Nd12 107.0(10) . . ?
Nd12 O266 Nd3 99.8(9) . . ?
Nd6 O267 Nd8 90.2(7) . . ?
Nd7 O267 Nd6 94.6(8) . . ?
Nd7 O267 Nd8 162.3(10) . . ?
K1 O268 Nd8 113.2(11) . . ?
W72 Na3 W68 140.3(3) . . ?
O24 Na3 W68 154.1(6) . . ?
O24 Na3 W72 21.2(5) . . ?
O89 Na3 W68 22.9(6) . . ?
O89 Na3 W72 159.5(7) . . ?
O89 Na3 O24 158.1(9) . . ?
O125 Na3 W68 108.8(7) . . ?
O125 Na3 W72 110.0(7) . . ?
O125 Na3 O24 95.9(8) . . ?
O125 Na3 O89 90.0(9) . . ?
W65 Na1 W46 144.1(4) . . ?
O142 Na1 W46 13.5(7) . . ?
O142 Na1 W65 154.6(9) . . ?
O142 Na1 O200 129.0(9) . . ?
O142 Na1 O282 95.7(11) . . ?
O200 Na1 W46 123.4(5) . . ?
O200 Na1 W65 65.2(4) . . ?
O215 Na1 W46 156.9(11) . . ?
O215 Na1 W65 24.4(10) . . ?
O215 Na1 O142 156.4(14) . . ?
O215 Na1 O200 74.5(10) . . ?
O215 Na1 O282 92.9(13) . . ?
O282 Na1 W46 106.1(9) . . ?
O282 Na1 W65 109.4(9) . . ?
O282 Na1 O200 72.0(9) . . ?
W66 K2 W67 139.56(18) . . ?
O12 K2 W66 119.9(4) . . ?
O12 K2 W67 31.0(4) . . ?
O28 K2 W66 120.9(5) . . ?
O28 K2 W67 66.7(4) . . ?
O28 K2 O12 49.2(6) . . ?
O28 K2 O49 59.0(5) . . ?
O49 K2 W66 64.7(3) . . ?
O49 K2 W67 120.6(4) . . ?
O49 K2 O12 91.7(5) . . ?
O60 K2 W66 21.2(8) . . ?
O60 K2 W67 159.9(8) . . ?
O60 K2 O12 139.3(9) . . ?
O60 K2 O28 122.9(9) . . ?
O60 K2 O49 64.1(8) . . ?
O60 K2 O275 168.2(8) . . ?
O133 K2 W66 106.5(9) . . ?
O133 K2 W67 112.1(9) . . ?
O133 K2 O12 113.6(9) . . ?
O133 K2 O28 67.2(10) . . ?
O133 K2 O49 67.3(9) . . ?
O133 K2 O60 87.8(11) . . ?
O133 K2 O275 95.8(9) . . ?
O275 K2 W66 157.7(2) . . ?
O275 K2 W67 20.83(7) . . ?
O275 K2 O12 48.6(4) . . ?
O275 K2 O28 68.8(5) . . ?
O275 K2 O49 127.7(4) . . ?
W39 K1 W43 119.97(17) . . ?
W64 K1 W39 141.42(19) . . ?
W64 K1 W43 52.20(10) . . ?
O155 K1 W39 63.2(3) . . ?
O155 K1 W43 71.4(3) . . ?
O155 K1 W64 123.5(4) . . ?
O155 K1 O175 91.0(5) . . ?
O167 K1 W39 17.3(6) . . ?
O167 K1 W43 132.2(7) . . ?
O167 K1 W64 156.1(7) . . ?
O167 K1 O155 65.7(7) . . ?
O167 K1 O175 134.3(8) . . ?
O167 K1 O182 130.1(7) . . ?
O167 K1 O196 158.8(8) . . ?
O175 K1 W39 117.4(5) . . ?
O175 K1 W43 27.2(4) . . ?
O175 K1 W64 35.5(4) . . ?
O182 K1 W39 123.0(4) . . ?
O182 K1 W43 16.8(3) . . ?
O182 K1 W64 61.9(3) . . ?
O182 K1 O155 64.7(5) . . ?
O182 K1 O175 43.4(5) . . ?
O196 K1 W39 159.1(6) . . ?
O196 K1 W43 68.2(5) . . ?
O196 K1 W64 26.5(5) . . ?
O196 K1 O155 134.9(6) . . ?
O196 K1 O175 60.0(7) . . ?
O196 K1 O182 70.9(6) . . ?
O268 K1 W39 107.4(7) . . ?
O268 K1 W43 89.3(7) . . ?
O268 K1 W64 110.0(7) . . ?
O268 K1 O155 68.7(8) . . ?
O268 K1 O167 93.9(10) . . ?
O268 K1 O175 114.4(8) . . ?
O268 K1 O182 72.6(8) . . ?
O268 K1 O196 91.3(9) . . ?
W57 O273 W62 117.13(7) . . ?
W67 O275 K2 126.08(16) . . ?
W12 O276 W61 135.90(7) . . ?
Nd1 O279 W40 104.16(7) . . ?
Nd1 O279 Nd12 115.33(7) . . ?
W40 O279 Nd12 135.14(6) . . ?
W62 O280 W69 123.54(7) . . ?
Na1 O282 Nd7 108.7(12) . . ?
W3 O283 W25 118.76(5) . . ?
W57 O286 W69 105.62(7) . . ?
W71 O667 W70 128.05(9) . . ?

loop_
_geom_bond_atom_site_label_1
_geom_bond_atom_site_label_2
_geom_bond_distance
_geom_bond_site_symmetry_2
_geom_bond_publ_flag
W2 O95 1.822(18) . ?
W2 O103 1.584(18) . ?
W2 O108 2.35(2) . ?
W2 O120 1.795(18) . ?
W2 O123 1.94(3) . ?
W2 O124 1.99(2) . ?
W3 O108 2.33(2) . ?
W3 O112 1.79(2) . ?
W3 O116 1.97(2) . ?
W3 O117 2.02(2) . ?
W3 O123 1.89(2) . ?
W3 O283 1.8597(14) . ?
W4 O95 2.001(18) . ?
W4 O104 2.276(18) . ?
W4 O107 1.90(2) . ?
W4 O111 1.87(2) . ?
W4 O122 1.827(17) . ?
W4 O270 1.532(16) . ?
W5 O5 1.956(18) . ?
W5 O6 2.434(17) . ?
W5 O18 1.83(3) . ?
W5 O19 1.74(2) . ?
W5 O22 1.81(2) . ?
W5 O29 1.80(2) . ?
W6 O32 1.959(19) . ?
W6 O40 1.888(15) . ?
W6 O42 2.065(19) . ?
W6 O45 2.300(18) . ?
W6 O48 1.943(19) . ?
W6 O62 1.79(2) . ?
W7 O96 1.95(2) . ?
W7 O101 2.03(3) . ?
W7 O102 2.197(18) . ?
W7 O106 1.67(2) . ?
W7 O114 2.050(16) . ?
W7 O115 1.925(19) . ?
W8 O96 1.85(2) . ?
W8 O104 2.259(19) . ?
W8 O109 1.83(2) . ?
W8 O111 2.08(2) . ?
W8 O119 1.921(17) . ?
W8 O269 1.78(3) . ?
W9 O138 1.772(18) . ?
W9 O141 2.004(17) . ?
W9 O143 2.06(3) . ?
W9 O157 2.30(2) . ?
W9 O162 1.920(19) . ?
W9 O163 1.55(3) . ?
W10 O35 1.717(19) . ?
W10 O46 1.87(2) . ?
W10 O51 2.267(17) . ?
W10 O52 1.793(17) . ?
W10 O54 1.97(3) . ?
W10 O56 1.92(2) . ?
W11 O205 1.86(2) . ?
W11 O216 2.043(19) . ?
W11 O221 2.21(3) . ?
W11 O222 1.585(17) . ?
W11 O224 1.880(17) . ?
W11 O226 1.92(3) . ?
W12 O69 1.84(2) . ?
W12 O70 2.01(2) . ?
W12 O80 1.95(3) . ?
W12 O90 1.707(16) . ?
W12 O92 2.40(2) . ?
W12 O276 1.7427(14) . ?
W13 O97 1.81(2) . ?
W13 O105 1.82(3) . ?
W13 O107 2.01(2) . ?
W13 O109 1.88(3) . ?
W13 O113 1.65(2) . ?
W14 O32 1.917(18) . ?
W14 O33 1.634(18) . ?
W14 O38 1.91(2) . ?
W14 O39 2.003(16) . ?
W14 O41 1.947(19) . ?
W14 O45 2.316(18) . ?
W15 O139 2.03(2) . ?
W15 O140 1.90(2) . ?
W15 O145 1.97(2) . ?
W15 O150 2.11(2) . ?
W15 O164 1.54(3) . ?
W15 O168 1.62(3) . ?
W16 O5 1.962(18) . ?
W16 O6 2.417(18) . ?
W16 O7 2.075(19) . ?
W16 O11 1.79(2) . ?
W16 O30 1.794(18) . ?
W16 O281 1.5647(13) . ?
W17 O143 1.70(3) . ?
W17 O144 2.12(2) . ?
W17 O146 1.603(18) . ?
W17 O152 1.827(17) . ?
W17 O157 2.41(2) . ?
W17 O158 1.694(17) . ?
W18 O64 1.617(17) . ?
W18 O70 1.76(2) . ?
W18 O81 2.50(3) . ?
W18 O83 1.830(19) . ?
W18 O85 2.25(2) . ?
W18 O87 1.92(2) . ?
Nd2 O5 2.450(19) . ?
Nd2 O11 2.40(2) . ?
Nd2 O22 2.52(2) . ?
Nd2 O116 2.31(2) . ?
Nd2 O121 2.268(19) . ?
Nd2 O127 2.861(16) . ?
Nd2 O134 2.385(13) . ?
Nd2 O135 2.443(19) . ?
W19 O233 1.935(15) . ?
W19 O236 1.95(2) . ?
W19 O237 1.868(19) . ?
W19 O256 2.13(2) . ?
W19 O257 1.679(18) . ?
W19 O259 1.78(2) . ?
W20 O228 2.125(17) . ?
W20 O231 1.76(2) . ?
W20 O232 1.974(19) . ?
W20 O238 1.74(3) . ?
W20 O245 1.961(15) . ?
W20 O253 1.96(3) . ?
W21 O6 2.360(18) . ?
W21 O7 1.772(18) . ?
W21 O14 1.73(3) . ?
W21 O17 1.91(3) . ?
W21 O18 2.03(3) . ?
W21 O23 2.03(2) . ?
W22 O136 2.275(17) . ?
W22 O149 2.016(19) . ?
W22 O150 1.66(2) . ?
W22 O156 1.83(2) . ?
W22 O159 1.87(3) . ?
W22 O160 1.69(2) . ?
W23 O97 1.94(2) . ?
W23 O99 1.62(3) . ?
W23 O100 1.94(2) . ?
W23 O101 1.94(3) . ?
W23 O102 2.459(17) . ?
W23 O118 1.86(2) . ?
W24 O172 1.801(19) . ?
W24 O173 1.610(17) . ?
W24 O177 2.11(2) . ?
W24 O186 1.87(3) . ?
W24 O198 2.381(18) . ?
W24 O199 1.88(2) . ?
W25 O105 2.01(3) . ?
W25 O108 2.36(2) . ?
W25 O110 1.63(3) . ?
W25 O118 1.98(2) . ?
W25 O124 1.98(2) . ?
W25 O283 2.1031(14) . ?
W26 O236 1.91(2) . ?
W26 O247 2.03(4) . ?
W26 O251 1.90(3) . ?
W26 O255 2.03(3) . ?
W26 O1 1.72(3) . ?
W26 O256 2.22(2) . ?
W27 O200 1.515(15) . ?
W27 O203 2.03(2) . ?
W27 O209 1.72(2) . ?
W27 O210 2.02(3) . ?
W27 O216 1.753(19) . ?
W27 O218 2.240(17) . ?
W28 O139 2.36(2) . ?
W28 O148 2.052(18) . ?
W28 O155 1.640(16) . ?
W28 O161 1.465(17) . ?
W28 O162 2.00(2) . ?
W28 O164 2.22(3) . ?
W29 O36 2.119(18) . ?
W29 O38 1.88(2) . ?
W29 O49 1.625(16) . ?
W29 O51 2.295(18) . ?
W29 O53 1.48(3) . ?
W29 O54 1.80(3) . ?
W30 O136 2.457(16) . ?
W30 O147 2.11(2) . ?
W30 O152 2.049(17) . ?
W30 O153 1.55(2) . ?
W30 O159 2.02(3) . ?
W30 O166 1.78(2) . ?
W31 O228 2.312(16) . ?
W31 O233 1.993(15) . ?
W31 O239 1.99(2) . ?
W31 O240 1.29(3) . ?
W31 O245 1.891(16) . ?
W31 O248 2.04(3) . ?
W32 O98 1.470(19) . ?
W32 O100 1.949(19) . ?
W32 O102 2.329(18) . ?
W32 O114 1.820(16) . ?
W32 O117 1.88(3) . ?
W32 O121 2.002(19) . ?
W33 O231 2.01(2) . ?
W33 O234 1.80(3) . ?
W33 O242 1.825(17) . ?
W33 O246 1.924(16) . ?
W33 O252 2.28(2) . ?
W33 O254 1.74(3) . ?
W34 O228 2.498(16) . ?
W34 O229 1.877(18) . ?
W34 O241 1.91(3) . ?
W34 O244 1.47(2) . ?
W34 O248 1.96(3) . ?
W34 O253 2.09(3) . ?
W35 O39 1.936(17) . ?
W35 O44 2.01(3) . ?
W35 O45 2.405(18) . ?
W35 O48 1.796(19) . ?
W35 O52 2.109(17) . ?
W35 O63 1.45(2) . ?
W36 O42 1.884(19) . ?
W36 O43 1.70(3) . ?
W36 O47 2.21(3) . ?
W36 O55 1.96(2) . ?
W36 O57 1.68(2) . ?
W36 O58 2.24(2) . ?
W37 O141 1.901(16) . ?
W37 O144 1.77(2) . ?
W37 O145 1.89(2) . ?
W37 O154 1.55(3) . ?
W37 O156 1.95(2) . ?
W37 O157 2.26(2) . ?
Nd3 O205 2.497(19) . ?
Nd3 O224 2.477(17) . ?
Nd3 O227 2.415(15) . ?
Nd3 O239 2.32(2) . ?
Nd3 O259 2.49(2) . ?
Nd3 O261 2.521(17) . ?
Nd3 O262 2.780(17) . ?
Nd3 O266 2.54(3) . ?
W38 O66 2.23(2) . ?
W38 O72 1.97(3) . ?
W38 O78 2.04(2) . ?
W38 O79 2.25(3) . ?
W38 O82 1.501(18) . ?
W38 O91 1.701(19) . ?
W39 O137 2.064(18) . ?
W39 O139 2.31(2) . ?
W39 O140 1.98(3) . ?
W39 O148 1.912(18) . ?
W39 O165 1.90(3) . ?
W39 O167 1.66(2) . ?
W39 K1 3.658(7) . ?
Nd1 O172 2.331(18) . ?
Nd1 O199 2.39(2) . ?
Nd1 O243 2.40(2) . ?
Nd1 O251 2.34(3) . ?
Nd1 O263 2.731(19) . ?
Nd1 O265 2.41(3) . ?
Nd1 O266 2.26(3) . ?
Nd1 O279 2.1144(19) . ?
Nd4 O40 2.454(16) . ?
Nd4 O57 2.52(2) . ?
Nd4 O80 2.41(2) . ?
Nd4 O83 2.369(18) . ?
Nd4 O126 2.351(19) . ?
Nd4 O128 2.70(2) . ?
Nd4 O130 2.655(15) . ?
Nd4 O131 2.472(18) . ?
Nd4 O260 2.32(3) . ?
W40 O192 1.82(2) . ?
W40 O194 1.80(2) . ?
W40 O195 1.91(3) . ?
W40 O198 2.228(18) . ?
W40 O199 2.01(2) . ?
W40 O279 2.2061(15) . ?
Nd5 O32 2.539(18) . ?
Nd5 O40 2.418(16) . ?
Nd5 O41 2.434(19) . ?
Nd5 O120 2.438(18) . ?
Nd5 O122 2.413(18) . ?
Nd5 O128 2.876(19) . ?
Nd5 O131 2.377(19) . ?
Nd5 O134 2.492(14) . ?
W41 O69 1.97(2) . ?
W41 O72 1.90(3) . ?
W41 O73 1.545(19) . ?
W41 O76 1.74(2) . ?
W41 O86 2.02(3) . ?
W41 O92 2.24(2) . ?
W42 O8 2.17(2) . ?
W42 O10 1.60(2) . ?
W42 O15 2.45(2) . ?
W42 O21 1.72(3) . ?
W42 O30 2.013(18) . ?
W42 O31 2.16(3) . ?
Nd6 O138 2.430(18) . ?
Nd6 O143 2.61(3) . ?
Nd6 O158 2.569(16) . ?
Nd6 O232 2.295(19) . ?
Nd6 O242 2.405(17) . ?
Nd6 O261 2.367(16) . ?
Nd6 O265 2.31(3) . ?
Nd6 O267 2.71(2) . ?
W43 O170 2.30(2) . ?
W43 O171 1.94(2) . ?
W43 O175 1.83(2) . ?
W43 O177 1.83(2) . ?
W43 O182 1.497(16) . ?
W43 O185 1.61(3) . ?
W43 K1 3.991(6) . ?
Nd7 O158 2.584(16) . ?
Nd7 O166 2.38(2) . ?
Nd7 O200 2.641(15) . ?
Nd7 O224 2.414(17) . ?
Nd7 O261 2.422(15) . ?
Nd7 O262 2.617(18) . ?
Nd7 O267 2.48(2) . ?
Nd7 O282 2.59(3) . ?
Nd7 O285 2.3947(18) . ?
W44 O34 1.55(2) . ?
W44 O37 2.06(2) . ?
W44 O44 1.82(3) . ?
W44 O46 1.95(2) . ?
W44 O47 2.21(3) . ?
W44 O55 1.93(2) . ?
W45 O204 2.03(2) . ?
W45 O206 1.869(17) . ?
W45 O207 1.82(2) . ?
W45 O219 1.73(2) . ?
W45 O221 2.41(2) . ?
W45 O226 1.89(3) . ?
W46 O136 2.223(16) . ?
W46 O137 1.775(18) . ?
W46 O142 1.53(3) . ?
W46 O147 1.89(2) . ?
W46 O149 1.98(2) . ?
W46 O151 1.792(18) . ?
W46 Na1 3.509(13) . ?
W47 O205 1.98(2) . ?
W47 O207 1.93(2) . ?
W47 O213 2.07(2) . ?
W47 O221 2.36(2) . ?
W47 O227 1.792(14) . ?
W47 O287 1.7252(14) . ?
W48 O170 2.25(2) . ?
W48 O171 1.87(2) . ?
W48 O178 1.78(2) . ?
W48 O179 1.58(2) . ?
W48 O181 1.91(2) . ?
W48 O197 2.18(3) . ?
W49 O3 2.319(19) . ?
W49 O4 2.304(17) . ?
W49 O12 1.95(2) . ?
W49 O13 1.74(3) . ?
W49 O28 1.80(2) . ?
W49 O29 2.03(2) . ?
W50 O3 1.272(19) . ?
W50 O4 2.358(18) . ?
W50 O9 1.84(2) . ?
W50 O20 2.14(3) . ?
W50 O23 1.79(2) . ?
W50 O25 1.89(3) . ?
Nd8 O138 2.545(19) . ?
Nd8 O155 2.525(16) . ?
Nd8 O172 2.596(19) . ?
Nd8 O182 2.791(16) . ?
Nd8 O263 2.630(19) . ?
Nd8 O265 2.54(3) . ?
Nd8 O267 2.72(2) . ?
Nd8 O268 2.50(3) . ?
Nd8 O284 2.3865(17) . ?
W51 O230 1.63(2) . ?
W51 O234 2.22(3) . ?
W51 O235 1.99(2) . ?
W51 O243 1.83(2) . ?
W51 O247 1.97(4) . ?
W51 O252 2.16(2) . ?
W52 O37 2.04(2) . ?
W52 O47 2.19(3) . ?
W52 O50 2.17(3) . ?
W52 O58 1.84(3) . ?
W52 O59 1.69(3) . ?
W52 O61 2.01(3) . ?
W52 Na2 3.473(8) . ?
W53 O2 2.034(19) . ?
W53 O8 1.81(2) . ?
W53 O9 1.98(2) . ?
W53 O15 2.40(2) . ?
W53 O16 1.69(2) . ?
W53 O17 1.94(3) . ?
W54 O229 1.977(18) . ?
W54 O235 1.87(2) . ?
W54 O246 1.986(17) . ?
W54 O249 1.75(3) . ?
W54 O250 1.92(2) . ?
Nd9 O69 2.52(2) . ?
Nd9 O76 2.44(2) . ?
Nd9 O80 2.53(3) . ?
Nd9 O115 2.235(19) . ?
Nd9 O119 2.303(17) . ?
Nd9 O130 2.748(15) . ?
Nd9 O131 2.463(19) . ?
Nd9 O135 2.407(19) . ?
W55 O65 2.00(3) . ?
W55 O71 2.01(2) . ?
W55 O85 2.31(2) . ?
W55 O87 2.00(2) . ?
W55 O88 2.00(2) . ?
W55 O94 1.63(3) . ?
Sb2 O102 1.936(18) . ?
Sb2 O104 1.897(19) . ?
Sb2 O108 1.94(2) . ?
W56 O66 2.47(2) . ?
W56 O68 2.17(2) . ?
W56 O71 1.83(2) . ?
W56 O74 1.75(3) . ?
W56 O78 1.85(2) . ?
W56 O272 1.7064(16) . ?
W57 O202 1.80(3) . ?
W57 O208 2.24(3) . ?
W57 O213 1.75(2) . ?
W57 O225 1.96(4) . ?
W57 O273 1.9318(17) . ?
W57 O286 2.0058(17) . ?
Nd10 O10 2.50(2) . ?
Nd10 O11 2.55(2) . ?
Nd10 O76 2.69(2) . ?
Nd10 O91 2.446(19) . ?
Nd10 O125 2.612(17) . ?
Nd10 O127 2.656(17) . ?
Nd10 O130 2.614(15) . ?
Nd10 O132 2.40(3) . ?
Nd10 O135 2.523(17) . ?
W58 O178 2.05(2) . ?
W58 O180 1.856(18) . ?
W58 O186 2.03(2) . ?
W58 O187 1.56(3) . ?
W58 O195 1.79(2) . ?
W58 O198 2.252(18) . ?
W59 O176 2.00(5) . ?
W59 O189 1.81(3) . ?
W59 O190 1.78(3) . ?
W59 O191 2.28(2) . ?
W59 O192 2.06(2) . ?
W59 O193 2.07(2) . ?
W60 O201 1.73(2) . ?
W60 O203 1.96(2) . ?
W60 O206 1.923(17) . ?
W60 O212 1.93(3) . ?
W60 O218 2.369(16) . ?
W60 O223 2.05(4) . ?
W61 O65 1.86(3) . ?
W61 O74 2.08(3) . ?
W61 O75 1.56(2) . ?
W61 O86 1.86(2) . ?
W61 O92 2.34(2) . ?
W61 O276 1.8482(16) . ?
W1 O237 1.96(2) . ?
W1 O241 1.91(3) . ?
W1 O250 1.90(2) . ?
W1 O255 1.86(4) . ?
W1 O258 1.80(3) . ?
W62 O204 1.81(2) . ?
W62 O208 2.35(3) . ?
W62 O212 1.94(2) . ?
W62 O217 1.6721(16) . ?
W62 O273 2.0223(18) . ?
W62 O280 1.8610(19) . ?
Sb3 O45 1.960(18) . ?
Sb3 O47 2.15(3) . ?
Sb3 O51 2.029(17) . ?
Sb1 O228 1.977(17) . ?
Sb1 O252 1.92(2) . ?
Sb1 O256 1.99(2) . ?
W63 O67 1.99(3) . ?
W63 O77 1.94(3) . ?
W63 O81 1.53(3) . ?
W63 O84 1.71(3) . ?
W63 O85 2.05(2) . ?
W63 O88 1.94(3) . ?
W63 Na2 3.603(9) . ?
Nd11 O22 2.51(2) . ?
Nd11 O28 2.41(2) . ?
Nd11 O41 2.351(19) . ?
Nd11 O49 2.549(16) . ?
Nd11 O127 2.592(17) . ?
Nd11 O128 2.56(2) . ?
Nd11 O129 2.58(2) . ?
Nd11 O133 2.59(3) . ?
Nd11 O134 2.386(13) . ?
Nd12 O190 2.40(3) . ?
Nd12 O225 2.42(4) . ?
Nd12 O227 2.559(14) . ?
Nd12 O262 2.726(18) . ?
Nd12 O263 2.60(2) . ?
Nd12 O264 2.66(2) . ?
Nd12 O266 2.46(3) . ?
Nd12 O279 2.3681(19) . ?
Nd12 O288 2.4778(18) . ?
Sb4 O66 1.91(2) . ?
Sb4 O85 2.11(2) . ?
Sb4 O92 2.01(2) . ?
Sb5 O136 1.911(17) . ?
Sb5 O139 2.13(2) . ?
Sb5 O157 2.04(2) . ?
Sb6 O208 2.00(3) . ?
Sb6 O218 2.005(17) . ?
Sb6 O221 1.99(2) . ?
Sb7 O170 2.08(2) . ?
Sb7 O191 2.03(2) . ?
Sb7 O198 2.085(18) . ?
W64 O170 2.09(2) . ?
W64 O174 1.85(5) . ?
W64 O175 2.09(2) . ?
W64 O184 1.84(2) . ?
W64 O196 1.75(2) . ?
W64 O197 1.81(3) . ?
W64 K1 3.477(7) . ?
W65 O210 1.95(3) . ?
W65 O211 1.80(3) . ?
W65 O215 1.65(3) . ?
W65 O218 2.110(16) . ?
W65 O223 1.84(3) . ?
W65 Na1 3.293(13) . ?
W65 O278 1.8816(16) . ?
W66 O36 1.85(2) . ?
W66 O51 2.177(16) . ?
W66 O56 1.92(2) . ?
W66 O60 1.80(3) . ?
W66 O61 1.85(3) . ?
W66 K2 3.486(6) . ?
W66 O274 1.9129(14) . ?
W67 O3 2.526(19) . ?
W67 O4 2.081(17) . ?
W67 O12 1.85(2) . ?
W67 O20 2.04(3) . ?
W67 O27 2.02(3) . ?
W67 K2 3.515(6) . ?
W67 O275 1.5467(19) . ?
W67 O277 2.1176(17) . ?
W68 O66 2.15(2) . ?
W68 O67 1.88(3) . ?
W68 O68 1.88(2) . ?
W68 O79 1.90(3) . ?
W68 O89 1.91(2) . ?
W68 O93 1.95(2) . ?
W68 Na3 3.600(9) . ?
W69 O208 2.19(3) . ?
W69 O211 2.11(3) . ?
W69 O214 1.80(4) . ?
W69 O220 2.01(2) . ?
W69 O280 1.958(2) . ?
W69 O286 2.146(2) . ?
Sb8 O4 2.033(18) . ?
Sb8 O6 1.897(18) . ?
Sb8 O15 1.846(19) . ?
W70 O176 1.78(5) . ?
W70 O183 1.72(2) . ?
W70 O184 1.97(2) . ?
W70 O188 1.67(2) . ?
W70 O191 2.14(2) . ?
W70 O667 2.408(2) . ?
W71 O169 1.85(3) . ?
W71 O180 1.909(17) . ?
W71 O181 1.86(2) . ?
W71 O191 2.33(2) . ?
W71 O193 1.75(2) . ?
W71 O667 1.309(2) . ?
W72 O2 2.035(19) . ?
W72 O15 2.254(19) . ?
W72 O24 1.646(18) . ?
W72 O26 1.98(4) . ?
W72 O27 1.88(3) . ?
W72 O31 1.87(3) . ?
W72 Na3 3.489(9) . ?
O12 K2 3.39(2) . ?
O24 Na3 2.20(2) . ?
O28 K2 2.99(2) . ?
O49 K2 3.068(17) . ?
O57 Na2 2.90(3) . ?
O59 Na2 2.06(3) . ?
O60 K2 1.97(3) . ?
O83 Na2 2.90(2) . ?
O84 Na2 2.18(3) . ?
O89 Na3 2.01(2) . ?
O125 Na3 1.866(19) . ?
O133 K2 1.88(3) . ?
O142 Na1 2.12(3) . ?
O155 K1 3.097(17) . ?
O167 K1 2.24(3) . ?
O175 K1 3.39(3) . ?
O182 K1 2.864(16) . ?
O196 K1 2.31(2) . ?
O200 Na1 2.984(19) . ?
O215 Na1 2.07(4) . ?
Na2 O260 2.07(4) . ?
O268 K1 2.13(3) . ?
Na1 O282 2.23(3) . ?
K2 O275 2.375(6) . ?

loop_
_geom_torsion_atom_site_label_1
_geom_torsion_atom_site_label_2
_geom_torsion_atom_site_label_3
_geom_torsion_atom_site_label_4
_geom_torsion
_geom_torsion_site_symmetry_1
_geom_torsion_site_symmetry_2
_geom_torsion_site_symmetry_3
_geom_torsion_site_symmetry_4
_geom_torsion_publ_flag
Nd10 O125 Na3 W68 -84.4(8) . . . . ?
Nd10 O125 Na3 W72 86.9(8) . . . . ?
Nd10 O125 Na3 O24 103.3(9) . . . . ?
Nd10 O125 Na3 O89 -97.8(10) . . . . ?
Nd11 O133 K2 W66 87.8(12) . . . . ?
Nd11 O133 K2 W67 -80.0(13) . . . . ?
Nd11 O133 K2 O12 -46.3(15) . . . . ?
Nd11 O133 K2 O28 -29.3(10) . . . . ?
Nd11 O133 K2 O49 35.2(10) . . . . ?
Nd11 O133 K2 O60 97.9(14) . . . . ?
Nd11 O133 K2 O275 -93.4(12) . . . . ?
O2 W53 O8 W42 72.4(11) . . . . ?
O2 W72 O24 Na3 135(3) . . . . ?
O2 W72 O27 W67 129(3) . . . . ?
O2 W72 O31 W42 -76.2(12) . . . . ?
O3 W49 O28 Nd11 -143.6(18) . . . . ?
O3 W49 O28 K2 62.1(14) . . . . ?
O3 W50 O9 W53 81(3) . . . . ?
O3 W50 O23 W21 -106(3) . . . . ?
O3 W67 O12 W49 53.8(11) . . . . ?
O3 W67 O12 K2 148.0(8) . . . . ?
O3 W67 O275 K2 -92.3(6) . . . . ?
O4 W49 O28 Nd11 -131(2) . . . . ?
O4 W49 O28 K2 75.1(10) . . . . ?
O4 W50 O3 W49 -68.2(17) . . . . ?
O4 W50 O3 W67 55.3(11) . . . . ?
O4 W50 O9 W53 53(3) . . . . ?
O4 W50 O23 W21 -65(3) . . . . ?
O4 W67 O12 W49 8.7(11) . . . . ?
O4 W67 O12 K2 102.9(6) . . . . ?
O4 W67 O275 K2 -110.0(5) . . . . ?
O4 Sb8 O6 W5 -83.9(9) . . . . ?
O4 Sb8 O6 W16 174.0(8) . . . . ?
O4 Sb8 O6 W21 44.2(16) . . . . ?
O4 Sb8 O15 W42 -175.2(9) . . . . ?
O4 Sb8 O15 W53 -58.4(15) . . . . ?
O4 Sb8 O15 W72 83.9(10) . . . . ?
O5 W5 O18 W21 -70.3(15) . . . . ?
O5 W5 O22 Nd2 -22.9(8) . . . . ?
O5 W5 O22 Nd11 -161(2) . . . . ?
O5 W5 O29 W49 -14(5) . . . . ?
O5 W16 O11 Nd2 19.0(9) . . . . ?
O5 W16 O11 Nd10 178(2) . . . . ?
O5 W16 O30 W42 46(4) . . . . ?
O6 W5 O18 W21 2.8(13) . . . . ?
O6 W5 O22 Nd2 -96.9(8) . . . . ?
O6 W5 O22 Nd11 124(2) . . . . ?
O6 W5 O29 W49 -39(3) . . . . ?
O6 W16 O11 Nd2 93.2(9) . . . . ?
O6 W16 O11 Nd10 -108(2) . . . . ?
O6 W16 O30 W42 57(2) . . . . ?
O6 W21 O7 W16 5.1(9) . . . . ?
O6 Sb8 O15 W42 -82.8(9) . . . . ?
O6 Sb8 O15 W53 33.9(16) . . . . ?
O6 Sb8 O15 W72 176.3(11) . . . . ?
O7 W16 O11 Nd2 91(2) . . . . ?
O7 W16 O11 Nd10 -110(3) . . . . ?
O7 W16 O30 W42 129(2) . . . . ?
O8 W42 O10 Nd10 102(4) . . . . ?
O9 W50 O3 W49 -106.9(19) . . . . ?
O9 W50 O3 W67 16.6(19) . . . . ?
O9 W50 O23 W21 23(3) . . . . ?
O9 W53 O8 W42 -27(4) . . . . ?
O11 W16 O30 W42 -29(2) . . . . ?
O12 W49 O28 Nd11 163(2) . . . . ?
O12 W49 O28 K2 9.1(11) . . . . ?
O12 W67 O275 K2 -37.9(7) . . . . ?
O13 W49 O28 Nd11 63(3) . . . . ?
O13 W49 O28 K2 -91.5(16) . . . . ?
O14 W21 O7 W16 177.3(12) . . . . ?
O15 W42 O10 Nd10 115(3) . . . . ?
O15 W53 O8 W42 -1.4(9) . . . . ?
O15 Sb8 O6 W5 -170.0(9) . . . . ?
O15 Sb8 O6 W16 87.8(9) . . . . ?
O15 Sb8 O6 W21 -42.0(17) . . . . ?
O15 W72 O24 Na3 102.0(13) . . . . ?
O15 W72 O27 W67 51(2) . . . . ?
O15 W72 O31 W42 1.5(11) . . . . ?
O16 W53 O8 W42 169.9(11) . . . . ?
O17 W21 O7 W16 90.8(13) . . . . ?
O17 W53 O8 W42 -90.5(13) . . . . ?
O18 W5 O22 Nd2 -102(3) . . . . ?
O18 W5 O22 Nd11 120(3) . . . . ?
O18 W5 O29 W49 -114(3) . . . . ?
O18 W21 O7 W16 -68.2(12) . . . . ?
O19 W5 O18 W21 -171.8(16) . . . . ?
O19 W5 O22 Nd2 77.9(11) . . . . ?
O19 W5 O22 Nd11 -61(2) . . . . ?
O19 W5 O29 W49 148(3) . . . . ?
O20 W50 O3 W49 -168(3) . . . . ?
O20 W50 O3 W67 -44.8(12) . . . . ?
O20 W50 O9 W53 127(3) . . . . ?
O20 W50 O23 W21 -61(5) . . . . ?
O20 W67 O12 W49 92.2(15) . . . . ?
O20 W67 O12 K2 -173.6(9) . . . . ?
O20 W67 O275 K2 -124(4) . . . . ?
O21 W42 O10 Nd10 -73(3) . . . . ?
O22 W5 O18 W21 8(4) . . . . ?
O22 W5 O29 W49 44(3) . . . . ?
O23 W21 O7 W16 20(3) . . . . ?
O23 W50 O3 W49 -3(2) . . . . ?
O23 W50 O3 W67 120.2(12) . . . . ?
O23 W50 O9 W53 -36(3) . . . . ?
O24 W72 O27 W67 -40(2) . . . . ?
O24 W72 O31 W42 92.5(12) . . . . ?
O25 W50 O3 W49 124.8(17) . . . . ?
O25 W50 O3 W67 -111.6(13) . . . . ?
O25 W50 O9 W53 -141(3) . . . . ?
O25 W50 O23 W21 117(3) . . . . ?
O26 W72 O24 Na3 -84.2(16) . . . . ?
O26 W72 O27 W67 -140(3) . . . . ?
O26 W72 O31 W42 -167.5(15) . . . . ?
O27 W67 O12 W49 24(4) . . . . ?
O27 W67 O12 K2 118(4) . . . . ?
O27 W67 O275 K2 158.9(8) . . . . ?
O27 W72 O24 Na3 -171.7(14) . . . . ?
O29 W5 O18 W21 89.7(17) . . . . ?
O29 W5 O22 Nd2 174.3(11) . . . . ?
O29 W5 O22 Nd11 36(2) . . . . ?
O29 W49 O28 Nd11 -37(2) . . . . ?
O29 W49 O28 K2 169.0(12) . . . . ?
O30 W16 O11 Nd2 177.1(10) . . . . ?
O30 W16 O11 Nd10 -24(2) . . . . ?
O30 W42 O10 Nd10 28(3) . . . . ?
O31 W42 O10 Nd10 -170(3) . . . . ?
O31 W72 O24 Na3 16.4(14) . . . . ?
O32 W6 O40 Nd4 -169.9(15) . . . . ?
O32 W6 O40 Nd5 -24.0(7) . . . . ?
O34 W44 O44 W35 134(3) . . . . ?
O35 W10 O46 W44 116(3) . . . . ?
O35 W10 O52 W35 -124.5(17) . . . . ?
O36 W29 O38 W14 -64(4) . . . . ?
O36 W29 O49 Nd11 -163.9(18) . . . . ?
O36 W29 O49 K2 -5.1(9) . . . . ?
O36 W29 O54 W10 -77.3(17) . . . . ?
O36 W66 O60 K2 41(2) . . . . ?
O36 W66 O61 W52 91(5) . . . . ?
O37 W44 O44 W35 -51(6) . . . . ?
O37 W52 O58 W36 86.8(11) . . . . ?
O38 W29 O49 Nd11 37.8(18) . . . . ?
O38 W29 O49 K2 -163.4(10) . . . . ?
O38 W29 O54 W10 82.5(18) . . . . ?
O39 W35 O48 W6 76.6(13) . . . . ?
O42 W6 O40 Nd4 37.2(15) . . . . ?
O42 W6 O40 Nd5 -177.0(7) . . . . ?
O42 W36 O57 Nd4 -49(2) . . . . ?
O42 W36 O57 Na2 167.4(12) . . . . ?
O43 W36 O42 W6 -112.3(17) . . . . ?
O43 W36 O57 Nd4 57(2) . . . . ?
O43 W36 O57 Na2 -85.8(15) . . . . ?
O44 W35 O48 W6 -84.6(14) . . . . ?
O45 W6 O40 Nd4 121.2(15) . . . . ?
O45 W6 O40 Nd5 -93.0(7) . . . . ?
O45 W35 O48 W6 1.5(10) . . . . ?
O46 W10 O52 W35 -21.0(17) . . . . ?
O46 W44 O44 W35 22(3) . . . . ?
O47 W36 O42 W6 78.6(17) . . . . ?
O47 W36 O57 Nd4 -135(2) . . . . ?
O47 W36 O57 Na2 81.9(14) . . . . ?
O47 W44 O44 W35 -62(3) . . . . ?
O47 W52 O58 W36 11.2(12) . . . . ?
O47 W52 O59 Na2 -92(2) . . . . ?
O48 W6 O40 Nd4 121.1(18) . . . . ?
O48 W6 O40 Nd5 -93.1(16) . . . . ?
O49 W29 O38 W14 26(3) . . . . ?
O49 W29 O54 W10 -7(4) . . . . ?
O50 W52 O58 W36 168.7(13) . . . . ?
O50 W52 O59 Na2 75(2) . . . . ?
O51 W10 O46 W44 -77(3) . . . . ?
O51 W10 O52 W35 60.8(17) . . . . ?
O51 W29 O38 W14 -61(3) . . . . ?
O51 W29 O49 Nd11 124.8(18) . . . . ?
O51 W29 O49 K2 -76.4(9) . . . . ?
O51 W29 O54 W10 -4.2(14) . . . . ?
O51 W66 O36 W29 -9.6(8) . . . . ?
O51 W66 O60 K2 120(2) . . . . ?
O51 W66 O61 W52 68(3) . . . . ?
O52 W10 O46 W44 12(3) . . . . ?
O52 W35 O48 W6 -6(3) . . . . ?
O53 W29 O38 W14 134(3) . . . . ?
O53 W29 O49 Nd11 -62(2) . . . . ?
O53 W29 O49 K2 96.9(12) . . . . ?
O53 W29 O54 W10 -178.1(18) . . . . ?
O54 W10 O46 W44 -70(4) . . . . ?
O54 W10 O52 W35 128.5(19) . . . . ?
O54 W29 O38 W14 -131(3) . . . . ?
O54 W29 O49 Nd11 127(3) . . . . ?
O54 W29 O49 K2 -74(3) . . . . ?
O55 W36 O42 W6 147.6(17) . . . . ?
O55 W36 O57 Nd4 -137(2) . . . . ?
O55 W36 O57 Na2 80(3) . . . . ?
O55 W44 O44 W35 -131(3) . . . . ?
O56 W10 O46 W44 -147(3) . . . . ?
O56 W10 O52 W35 56(3) . . . . ?
O56 W66 O36 W29 -81.8(11) . . . . ?
O56 W66 O60 K2 112(3) . . . . ?
O56 W66 O61 W52 140(3) . . . . ?
O57 W36 O42 W6 -6.0(18) . . . . ?
O58 W36 O42 W6 106(2) . . . . ?
O58 W36 O57 Nd4 153(2) . . . . ?
O58 W36 O57 Na2 10.0(13) . . . . ?
O58 W52 O59 Na2 -11(2) . . . . ?
O59 W52 O58 W36 -85.3(13) . . . . ?
O60 W66 O36 W29 77.8(11) . . . . ?
O60 W66 O61 W52 -18(3) . . . . ?
O61 W52 O58 W36 29(5) . . . . ?
O61 W52 O59 Na2 -179(2) . . . . ?
O61 W66 O36 W29 -33(4) . . . . ?
O61 W66 O60 K2 -154(2) . . . . ?
O62 W6 O40 Nd4 -63.9(16) . . . . ?
O62 W6 O40 Nd5 81.9(9) . . . . ?
O63 W35 O48 W6 -162.1(14) . . . . ?
O64 W18 O70 W12 114(3) . . . . ?
O64 W18 O83 Nd4 -76.5(17) . . . . ?
O64 W18 O83 Na2 79.8(10) . . . . ?
O65 W61 O86 W41 -6(5) . . . . ?
O65 W61 O276 W12 115.7(9) . . . . ?
O66 W38 O91 Nd10 -141(2) . . . . ?
O66 W56 O71 W55 59(3) . . . . ?
O66 W56 O74 W61 -71(3) . . . . ?
O66 W56 O78 W38 -6.3(10) . . . . ?
O66 W68 O67 W63 -54(3) . . . . ?
O66 W68 O68 W56 3.5(10) . . . . ?
O67 W63 O81 W18 -83(8) . . . . ?
O67 W63 O84 Na2 175.6(19) . . . . ?
O67 W68 O68 W56 93.9(13) . . . . ?
O68 W56 O71 W55 130(3) . . . . ?
O68 W56 O74 W61 -57(5) . . . . ?
O68 W56 O78 W38 -76.4(12) . . . . ?
O68 W68 O67 W63 -138(3) . . . . ?
O69 W12 O276 W61 43.6(7) . . . . ?
O69 W41 O72 W38 -51(5) . . . . ?
O69 W41 O76 Nd9 -31.2(9) . . . . ?
O69 W41 O76 Nd10 -160.8(19) . . . . ?
O70 W12 O69 W41 13(3) . . . . ?
O70 W12 O69 Nd9 -96.8(17) . . . . ?
O70 W12 O276 W61 -104.9(6) . . . . ?
O70 W18 O83 Nd4 42.1(17) . . . . ?
O70 W18 O83 Na2 -161.6(10) . . . . ?
O71 W56 O74 W61 17(3) . . . . ?
O71 W56 O78 W38 -3(3) . . . . ?
O72 W38 O91 Nd10 -50(2) . . . . ?
O72 W41 O76 Nd9 172.8(13) . . . . ?
O72 W41 O76 Nd10 43(2) . . . . ?
O73 W41 O72 W38 131(3) . . . . ?
O73 W41 O76 Nd9 78.0(11) . . . . ?
O73 W41 O76 Nd10 -52(2) . . . . ?
O74 W56 O71 W55 -27(3) . . . . ?
O74 W56 O78 W38 80.2(14) . . . . ?
O74 W61 O65 W55 35(3) . . . . ?
O74 W61 O86 W41 -78.5(14) . . . . ?
O74 W61 O276 W12 46.1(13) . . . . ?
O75 W61 O65 W55 132(3) . . . . ?
O75 W61 O86 W41 -176.0(13) . . . . ?
O75 W61 O276 W12 -148.7(9) . . . . ?
O76 W41 O72 W38 22(3) . . . . ?
O77 W63 O81 W18 177.3(17) . . . . ?
O77 W63 O84 Na2 -80.8(19) . . . . ?
O78 W38 O91 Nd10 -134(2) . . . . ?
O78 W56 O71 W55 56(5) . . . . ?
O78 W56 O74 W61 -144(3) . . . . ?
O79 W38 O91 Nd10 145(2) . . . . ?
O79 W68 O68 W56 -79.5(13) . . . . ?
O80 W12 O69 W41 83.3(16) . . . . ?
O80 W12 O69 Nd9 -26.9(9) . . . . ?
O80 W12 O276 W61 -46.6(12) . . . . ?
O81 W18 O70 W12 -95(3) . . . . ?
O81 W18 O83 Nd4 -168.9(17) . . . . ?
O81 W18 O83 Na2 -12.6(11) . . . . ?
O81 W63 O84 Na2 -2(2) . . . . ?
O82 W38 O91 Nd10 56(2) . . . . ?
O83 W18 O70 W12 3(3) . . . . ?
O84 W63 O81 W18 86.4(15) . . . . ?
O85 W18 O70 W12 -84(3) . . . . ?
O85 W18 O83 Nd4 128.3(17) . . . . ?
O85 W18 O83 Na2 -75.4(9) . . . . ?
O85 W63 O81 W18 -12.7(13) . . . . ?
O85 W63 O84 Na2 85.4(19) . . . . ?
O86 W41 O72 W38 -130(3) . . . . ?
O86 W41 O76 Nd9 -93(2) . . . . ?
O86 W41 O76 Nd10 137.0(18) . . . . ?
O86 W61 O65 W55 -38(6) . . . . ?
O86 W61 O276 W12 -49.9(8) . . . . ?
O87 W18 O70 W12 -159(3) . . . . ?
O87 W18 O83 Nd4 122(3) . . . . ?
O87 W18 O83 Na2 -82(3) . . . . ?
O88 W63 O81 W18 -86.9(14) . . . . ?
O89 W68 O67 W63 29(3) . . . . ?
O89 W68 O68 W56 12(5) . . . . ?
O90 W12 O69 W41 -170.8(13) . . . . ?
O90 W12 O69 Nd9 79.1(9) . . . . ?
O90 W12 O276 W61 154.3(6) . . . . ?
O92 W12 O69 W41 2.5(13) . . . . ?
O92 W12 O69 Nd9 -107.6(10) . . . . ?
O92 W12 O276 W61 -19.0(6) . . . . ?
O92 W41 O72 W38 -56(3) . . . . ?
O92 W41 O76 Nd9 -101.0(10) . . . . ?
O92 W41 O76 Nd10 129.5(19) . . . . ?
O92 W61 O65 W55 -45(3) . . . . ?
O92 W61 O86 W41 1.2(11) . . . . ?
O92 W61 O276 W12 19.5(6) . . . . ?
O93 W68 O67 W63 132(3) . . . . ?
O93 W68 O68 W56 -173.4(12) . . . . ?
O95 W2 O120 Nd5 17(2) . . . . ?
O95 W4 O107 W13 89.4(12) . . . . ?
O95 W4 O111 W8 6(4) . . . . ?
O95 W4 O122 Nd5 8(3) . . . . ?
O96 W8 O109 W13 -91.2(18) . . . . ?
O97 W13 O105 W25 0(3) . . . . ?
O97 W13 O109 W8 85.6(19) . . . . ?
O97 W23 O118 W25 18(3) . . . . ?
O98 W32 O114 W7 -174.8(10) . . . . ?
O98 W32 O117 W3 -138(2) . . . . ?
O99 W23 O118 W25 128(3) . . . . ?
O100 W23 O118 W25 -135(3) . . . . ?
O100 W32 O114 W7 -75.7(10) . . . . ?
O100 W32 O117 W3 124(2) . . . . ?
O101 W23 O118 W25 -55(5) . . . . ?
O102 W23 O118 W25 -63(3) . . . . ?
O102 W32 O114 W7 -1.3(8) . . . . ?
O102 W32 O117 W3 50(2) . . . . ?
O102 Sb2 O104 W4 -170.5(10) . . . . ?
O102 Sb2 O104 W8 73.5(10) . . . . ?
O103 W2 O95 W4 -132.5(19) . . . . ?
O103 W2 O120 Nd5 120(2) . . . . ?
O104 W4 O107 W13 2.6(11) . . . . ?
O104 W4 O111 W8 0.5(10) . . . . ?
O104 W4 O122 Nd5 95(3) . . . . ?
O104 W8 O96 W7 61(2) . . . . ?
O104 W8 O109 W13 -3.8(16) . . . . ?
O105 W13 O97 W23 11(5) . . . . ?
O105 W13 O109 W8 13(3) . . . . ?
O107 W4 O111 W8 78.7(13) . . . . ?
O107 W4 O122 Nd5 73(4) . . . . ?
O107 W13 O97 W23 -51(6) . . . . ?
O107 W13 O105 W25 154(3) . . . . ?
O107 W13 O109 W8 -64.7(18) . . . . ?
O108 W2 O95 W4 60(2) . . . . ?
O108 W2 O120 Nd5 -69(2) . . . . ?
O108 W3 O123 W2 -0.9(13) . . . . ?
O108 W3 O283 W25 0.4(6) . . . . ?
O108 Sb2 O104 W4 -79.5(11) . . . . ?
O108 Sb2 O104 W8 164.6(11) . . . . ?
O109 W8 O96 W7 134(3) . . . . ?
O109 W13 O97 W23 -137(5) . . . . ?
O109 W13 O105 W25 74(4) . . . . ?
O111 W4 O107 W13 -72.8(13) . . . . ?
O111 W4 O122 Nd5 170(3) . . . . ?
O111 W8 O96 W7 69(4) . . . . ?
O111 W8 O109 W13 68.7(18) . . . . ?
O112 W3 O123 W2 165.6(14) . . . . ?
O112 W3 O283 W25 -172.5(7) . . . . ?
O113 W13 O97 W23 113(5) . . . . ?
O113 W13 O105 W25 -112(3) . . . . ?
O113 W13 O109 W8 -160.7(17) . . . . ?
O114 W32 O117 W3 66(5) . . . . ?
O116 W3 O123 W2 -96.1(15) . . . . ?
O117 W3 O123 W2 -6(4) . . . . ?
O117 W3 O283 W25 89.5(7) . . . . ?
O117 W32 O114 W7 -18(4) . . . . ?
O119 W8 O96 W7 -21(2) . . . . ?
O119 W8 O109 W13 -16(3) . . . . ?
O120 W2 O95 W4 -37(2) . . . . ?
O121 W32 O114 W7 89.7(9) . . . . ?
O121 W32 O117 W3 -42(2) . . . . ?
O122 W4 O107 W13 24(4) . . . . ?
O122 W4 O111 W8 -84.0(12) . . . . ?
O123 W2 O95 W4 50(4) . . . . ?
O123 W2 O120 Nd5 -142(2) . . . . ?
O123 W3 O283 W25 -73.5(8) . . . . ?
O124 W2 O95 W4 135(2) . . . . ?
O124 W2 O120 Nd5 -41(6) . . . . ?
O136 W22 O150 W15 -54(4) . . . . ?
O136 W22 O156 W37 41(3) . . . . ?
O136 W22 O159 W30 9.0(12) . . . . ?
O136 W30 O166 Nd7 136(2) . . . . ?
O136 W46 O137 W39 61.0(16) . . . . ?
O136 W46 O142 Na1 112(3) . . . . ?
O136 W46 O147 W30 -10.3(9) . . . . ?
O137 W39 O167 K1 161.6(19) . . . . ?
O137 W46 O142 Na1 -163(3) . . . . ?
O137 W46 O147 W30 -43(4) . . . . ?
O139 W15 O140 W39 -1.1(12) . . . . ?
O139 W15 O164 W28 -3.0(17) . . . . ?
O139 W28 O155 Nd8 -116.5(16) . . . . ?
O139 W28 O155 K1 77.6(9) . . . . ?
O139 W39 O167 K1 -112.1(19) . . . . ?
O140 W15 O164 W28 -77(2) . . . . ?
O140 W39 O167 K1 -103(3) . . . . ?
O141 W9 O138 Nd6 -97(2) . . . . ?
O141 W9 O138 Nd8 98(3) . . . . ?
O141 W37 O144 W17 -76.2(11) . . . . ?
O141 W37 O145 W15 143(2) . . . . ?
O142 W46 O137 W39 -31(2) . . . . ?
O142 W46 O147 W30 83.6(13) . . . . ?
O143 W9 O138 Nd6 -24.5(10) . . . . ?
O143 W9 O138 Nd8 170.3(19) . . . . ?
O143 W17 O152 W30 82(3) . . . . ?
O143 W17 O158 Nd6 21.0(11) . . . . ?
O143 W17 O158 Nd7 -179(2) . . . . ?
O144 W17 O143 W9 -73(2) . . . . ?
O144 W17 O143 Nd6 179.7(11) . . . . ?
O144 W17 O152 W30 149.9(17) . . . . ?
O144 W17 O158 Nd6 96(2) . . . . ?
O144 W17 O158 Nd7 -104(3) . . . . ?
O144 W37 O145 W15 73(4) . . . . ?
O145 W15 O140 W39 -4(4) . . . . ?
O145 W15 O164 W28 82.9(19) . . . . ?
O145 W37 O144 W17 -8(3) . . . . ?
O146 W17 O143 W9 -173.8(19) . . . . ?
O146 W17 O143 Nd6 79.3(11) . . . . ?
O146 W17 O152 W30 -109.8(17) . . . . ?
O146 W17 O158 Nd6 -80.0(8) . . . . ?
O146 W17 O158 Nd7 80(2) . . . . ?
O147 W30 O166 Nd7 -151(2) . . . . ?
O147 W46 O137 W39 94(4) . . . . ?
O147 W46 O142 Na1 29(3) . . . . ?
O148 W28 O155 Nd8 169.1(16) . . . . ?
O148 W28 O155 K1 3.2(10) . . . . ?
O148 W39 O167 K1 -34(2) . . . . ?
O149 W22 O150 W15 -127(4) . . . . ?
O149 W22 O156 W37 19(5) . . . . ?
O149 W22 O159 W30 84.1(15) . . . . ?
O149 W46 O137 W39 137.6(17) . . . . ?
O149 W46 O142 Na1 78(6) . . . . ?
O149 W46 O147 W30 -87.0(11) . . . . ?
O150 W15 O140 W39 -81.0(14) . . . . ?
O150 W15 O164 W28 13(5) . . . . ?
O150 W22 O156 W37 -40(3) . . . . ?
O150 W22 O159 W30 0(4) . . . . ?
O151 W46 O137 W39 -132.2(17) . . . . ?
O151 W46 O142 Na1 -65(3) . . . . ?
O151 W46 O147 W30 -177.4(11) . . . . ?
O152 W17 O143 W9 -5(4) . . . . ?
O152 W17 O143 Nd6 -111.8(19) . . . . ?
O152 W17 O158 Nd6 170.9(7) . . . . ?
O152 W17 O158 Nd7 -29(2) . . . . ?
O152 W30 O166 Nd7 54(2) . . . . ?
O153 W30 O166 Nd7 -60(3) . . . . ?
O154 W37 O144 W17 -179.4(16) . . . . ?
O154 W37 O145 W15 -116(2) . . . . ?
O156 W22 O150 W15 36(4) . . . . ?
O156 W22 O159 W30 -76.9(15) . . . . ?
O156 W37 O144 W17 81.1(11) . . . . ?
O156 W37 O145 W15 -18(2) . . . . ?
O157 W9 O138 Nd6 -90.3(8) . . . . ?
O157 W9 O138 Nd8 104.5(18) . . . . ?
O157 W17 O143 W9 -2.7(16) . . . . ?
O157 W17 O143 Nd6 -109.7(12) . . . . ?
O157 W17 O152 W30 79.6(17) . . . . ?
O157 W17 O158 Nd6 89.3(7) . . . . ?
O157 W17 O158 Nd7 -111(2) . . . . ?
O157 W37 O144 W17 -3.0(10) . . . . ?
O157 W37 O145 W15 68(2) . . . . ?
O158 W17 O143 W9 86(2) . . . . ?
O158 W17 O143 Nd6 -20.5(10) . . . . ?
O158 W17 O152 W30 -10.0(17) . . . . ?
O159 W22 O150 W15 -45(6) . . . . ?
O159 W22 O156 W37 118(3) . . . . ?
O159 W30 O166 Nd7 140(2) . . . . ?
O160 W22 O150 W15 137(4) . . . . ?
O160 W22 O156 W37 -132(3) . . . . ?
O160 W22 O159 W30 178.0(13) . . . . ?
O161 W28 O155 Nd8 77.7(18) . . . . ?
O161 W28 O155 K1 -88.2(10) . . . . ?
O162 W9 O138 Nd6 -171.1(8) . . . . ?
O162 W9 O138 Nd8 23.7(19) . . . . ?
O162 W28 O155 Nd8 -34.8(18) . . . . ?
O162 W28 O155 K1 159.3(9) . . . . ?
O163 W9 O138 Nd6 89.8(13) . . . . ?
O163 W9 O138 Nd8 -75(2) . . . . ?
O164 W15 O140 W39 76.3(18) . . . . ?
O164 W28 O155 Nd8 -121(2) . . . . ?
O164 W28 O155 K1 73(2) . . . . ?
O165 W39 O167 K1 66(2) . . . . ?
O168 W15 O140 W39 177.4(15) . . . . ?
O168 W15 O164 W28 179.0(19) . . . . ?
O169 W71 O181 W48 -151(4) . . . . ?
O169 W71 O193 W59 -167.8(14) . . . . ?
O169 W71 O667 W70 142.6(9) . . . . ?
O170 W43 O175 W64 16.0(10) . . . . ?
O170 W43 O175 K1 91.3(8) . . . . ?
O170 W43 O177 W24 -55(2) . . . . ?
O170 W43 O182 Nd8 132.5(13) . . . . ?
O170 W43 O182 K1 -85.9(11) . . . . ?
O170 W48 O171 W43 3.4(11) . . . . ?
O170 W48 O178 W58 62(3) . . . . ?
O170 W64 O184 W70 70(2) . . . . ?
O170 W64 O196 K1 98.6(11) . . . . ?
O170 W64 O197 W48 2.9(14) . . . . ?
O171 W43 O175 W64 87.7(13) . . . . ?
O171 W43 O175 K1 162.9(9) . . . . ?
O171 W43 O177 W24 -124(2) . . . . ?
O171 W43 O182 Nd8 134.6(15) . . . . ?
O171 W43 O182 K1 -84(2) . . . . ?
O171 W48 O178 W58 133(3) . . . . ?
O172 W24 O186 W58 23(3) . . . . ?
O172 W24 O199 Nd1 -20.1(8) . . . . ?
O172 W24 O199 W40 95.9(13) . . . . ?
O173 W24 O172 Nd1 -83.4(10) . . . . ?
O173 W24 O172 Nd8 63.3(15) . . . . ?
O173 W24 O186 W58 -177.0(13) . . . . ?
O173 W24 O199 Nd1 82.8(10) . . . . ?
O173 W24 O199 W40 -161.1(11) . . . . ?
O174 W64 O184 W70 -134(3) . . . . ?
O174 W64 O196 K1 -77.1(19) . . . . ?
O174 W64 O197 W48 177(2) . . . . ?
O175 W43 O177 W24 -99(4) . . . . ?
O175 W43 O182 Nd8 -156.4(14) . . . . ?
O175 W43 O182 K1 -14.8(12) . . . . ?
O175 W64 O184 W70 91(3) . . . . ?
O175 W64 O196 K1 27.0(12) . . . . ?
O175 W64 O197 W48 76.3(16) . . . . ?
O176 W59 O190 Nd12 162(4) . . . . ?
O177 W24 O172 Nd1 -177.3(10) . . . . ?
O177 W24 O172 Nd8 -30.6(15) . . . . ?
O177 W24 O186 W58 -84.3(13) . . . . ?
O177 W24 O199 Nd1 -85(3) . . . . ?
O177 W24 O199 W40 31(3) . . . . ?
O177 W43 O175 W64 63(4) . . . . ?
O177 W43 O175 K1 138(3) . . . . ?
O177 W43 O182 Nd8 38.0(15) . . . . ?
O177 W43 O182 K1 179.5(11) . . . . ?
O178 W48 O171 W43 -90.2(14) . . . . ?
O178 W58 O180 W71 -24(3) . . . . ?
O178 W58 O195 W40 -18(3) . . . . ?
O179 W48 O171 W43 174.5(14) . . . . ?
O179 W48 O178 W58 -133(3) . . . . ?
O180 W58 O195 W40 -86.5(18) . . . . ?
O180 W71 O181 W48 -43(4) . . . . ?
O180 W71 O193 W59 80.8(12) . . . . ?
O180 W71 O667 W70 -73.1(9) . . . . ?
O181 W48 O171 W43 -28(3) . . . . ?
O181 W48 O178 W58 -25(3) . . . . ?
O181 W71 O193 W59 22(3) . . . . ?
O181 W71 O667 W70 -112.4(7) . . . . ?
O182 W43 O175 W64 -65.6(13) . . . . ?
O182 W43 O175 K1 9.6(8) . . . . ?
O182 W43 O177 W24 28(2) . . . . ?
O183 W70 O176 W59 176(2) . . . . ?
O184 W64 O196 K1 -176.0(11) . . . . ?
O184 W64 O197 W48 -83.1(16) . . . . ?
O184 W70 O176 W59 29(6) . . . . ?
O185 W43 O175 W64 176.4(16) . . . . ?
O185 W43 O175 K1 -108.3(12) . . . . ?
O185 W43 O177 W24 149(2) . . . . ?
O185 W43 O182 Nd8 -67.3(18) . . . . ?
O185 W43 O182 K1 74.3(16) . . . . ?
O186 W24 O172 Nd1 76(3) . . . . ?
O186 W24 O172 Nd8 -137(2) . . . . ?
O186 W24 O199 Nd1 177.0(10) . . . . ?
O186 W24 O199 W40 -67.0(13) . . . . ?
O186 W58 O180 W71 52(4) . . . . ?
O186 W58 O195 W40 69.1(18) . . . . ?
O187 W58 O180 W71 -116(3) . . . . ?
O187 W58 O195 W40 176.3(17) . . . . ?
O188 W70 O176 W59 -80(3) . . . . ?
O189 W59 O190 Nd12 67(4) . . . . ?
O191 W59 O190 Nd12 -133(3) . . . . ?
O191 W70 O176 W59 11(2) . . . . ?
O191 W71 O181 W48 44(4) . . . . ?
O191 W71 O193 W59 -4.6(11) . . . . ?
O191 W71 O667 W70 -21.2(6) . . . . ?
O192 W59 O190 Nd12 -45(3) . . . . ?
O193 W59 O190 Nd12 -128(3) . . . . ?
O193 W71 O181 W48 19(6) . . . . ?
O193 W71 O667 W70 44.0(7) . . . . ?
O194 W40 O192 W59 128(2) . . . . ?
O195 W40 O192 W59 -137(2) . . . . ?
O195 W58 O180 W71 130(3) . . . . ?
O196 W64 O184 W70 -24(2) . . . . ?
O196 W64 O197 W48 -17(8) . . . . ?
O197 W48 O171 W43 69.0(14) . . . . ?
O197 W48 O178 W58 61(5) . . . . ?
O197 W64 O184 W70 146(2) . . . . ?
O197 W64 O196 K1 118(6) . . . . ?
O198 W24 O172 Nd1 91.7(8) . . . . ?
O198 W24 O172 Nd8 -121.7(14) . . . . ?
O198 W24 O186 W58 6.4(11) . . . . ?
O198 W24 O199 Nd1 -110.6(9) . . . . ?
O198 W24 O199 W40 5.4(10) . . . . ?
O198 W40 O192 W59 -72(2) . . . . ?
O198 W58 O180 W71 64(3) . . . . ?
O198 W58 O195 W40 -4.6(14) . . . . ?
O199 W24 O172 Nd1 21.3(9) . . . . ?
O199 W24 O172 Nd8 168.0(16) . . . . ?
O199 W24 O186 W58 75.4(13) . . . . ?
O199 W40 O192 W59 -64(3) . . . . ?
O200 W27 O216 W11 -31(3) . . . . ?
O202 W57 O213 W47 125(3) . . . . ?
O203 W27 O200 Nd7 -141.7(17) . . . . ?
O203 W27 O200 Na1 75(2) . . . . ?
O203 W27 O216 W11 126(3) . . . . ?
O204 W45 O206 W60 -19(3) . . . . ?
O204 W45 O207 W47 80.2(17) . . . . ?
O204 W45 O226 W11 3(4) . . . . ?
O204 W62 O280 W69 34.1(15) . . . . ?
O205 W11 O224 Nd3 -18.8(8) . . . . ?
O205 W11 O224 Nd7 -180(2) . . . . ?
O205 W47 O227 Nd3 22.0(7) . . . . ?
O205 W47 O227 Nd12 -179.6(15) . . . . ?
O206 W45 O207 W47 4(3) . . . . ?
O206 W45 O226 W11 -78.6(15) . . . . ?
O207 W45 O206 W60 57(4) . . . . ?
O207 W45 O226 W11 76.3(16) . . . . ?
O207 W47 O227 Nd3 85(2) . . . . ?
O207 W47 O227 Nd12 -117(2) . . . . ?
O208 W57 O213 W47 -69(3) . . . . ?
O208 W62 O204 W45 69(3) . . . . ?
O208 W62 O280 W69 8.8(8) . . . . ?
O209 W27 O200 Nd7 56.5(17) . . . . ?
O209 W27 O200 Na1 -86.7(12) . . . . ?
O209 W27 O216 W11 -140(3) . . . . ?
O210 W27 O200 Nd7 154.5(17) . . . . ?
O210 W27 O200 Na1 11.3(12) . . . . ?
O210 W27 O216 W11 67(4) . . . . ?
O210 W65 O211 W69 -96(5) . . . . ?
O210 W65 O215 Na1 -18(2) . . . . ?
O210 W65 O223 W60 -78(2) . . . . ?
O211 W65 O215 Na1 171(2) . . . . ?
O211 W65 O223 W60 95(2) . . . . ?
O212 W62 O204 W45 -15(3) . . . . ?
O212 W62 O280 W69 96.6(7) . . . . ?
O213 W47 O227 Nd3 173.1(8) . . . . ?
O213 W47 O227 Nd12 -28.5(15) . . . . ?
O215 W65 O211 W69 48(2) . . . . ?
O216 W11 O205 Nd3 85.7(18) . . . . ?
O216 W11 O205 W47 -26(3) . . . . ?
O216 W11 O224 Nd3 -174.0(8) . . . . ?
O216 W11 O224 Nd7 25(2) . . . . ?
O216 W27 O200 Nd7 -43.9(16) . . . . ?
O216 W27 O200 Na1 172.9(10) . . . . ?
O217 W62 O204 W45 -115(2) . . . . ?
O217 W62 O280 W69 -164.51(8) . . . . ?
O218 W27 O200 Nd7 -135.3(16) . . . . ?
O218 W27 O200 Na1 81.5(9) . . . . ?
O218 W27 O216 W11 50(3) . . . . ?
O218 W65 O211 W69 -49(2) . . . . ?
O218 W65 O215 Na1 -94(2) . . . . ?
O218 W65 O223 W60 -1.5(16) . . . . ?
O219 W45 O206 W60 -125(3) . . . . ?
O219 W45 O207 W47 -173.5(15) . . . . ?
O219 W45 O226 W11 -174.5(15) . . . . ?
O221 W11 O205 Nd3 105.3(10) . . . . ?
O221 W11 O205 W47 -7.0(12) . . . . ?
O221 W11 O224 Nd3 -87.8(8) . . . . ?
O221 W11 O224 Nd7 111(2) . . . . ?
O221 W45 O206 W60 68(3) . . . . ?
O221 W45 O207 W47 -6.3(14) . . . . ?
O221 W45 O226 W11 3.8(13) . . . . ?
O221 W47 O227 Nd3 86.5(8) . . . . ?
O221 W47 O227 Nd12 -115.0(15) . . . . ?
O222 W11 O205 Nd3 -81.8(9) . . . . ?
O222 W11 O205 W47 166.0(12) . . . . ?
O222 W11 O224 Nd3 88.8(8) . . . . ?
O222 W11 O224 Nd7 -72(2) . . . . ?
O223 W65 O211 W69 -124(2) . . . . ?
O224 W11 O205 Nd3 18.6(8) . . . . ?
O224 W11 O205 W47 -93.6(13) . . . . ?
O225 W57 O213 W47 6(3) . . . . ?
O226 W11 O205 Nd3 180.0(10) . . . . ?
O226 W11 O205 W47 67.8(14) . . . . ?
O226 W11 O224 Nd3 -91(3) . . . . ?
O226 W11 O224 Nd7 108(3) . . . . ?
O226 W45 O206 W60 137(3) . . . . ?
O226 W45 O207 W47 -77.0(17) . . . . ?
O228 W20 O231 W33 45(3) . . . . ?
O228 W31 O245 W20 -1.8(7) . . . . ?
O228 W34 O229 W54 -71(2) . . . . ?
O229 W54 O235 W51 -1(3) . . . . ?
O230 W51 O243 Nd1 100(3) . . . . ?
O231 W33 O234 W51 -17(5) . . . . ?
O231 W33 O242 Nd6 -4(2) . . . . ?
O232 W20 O231 W33 -38(3) . . . . ?
O233 W19 O237 W1 -86.3(12) . . . . ?
O233 W19 O259 Nd3 -18(3) . . . . ?
O233 W31 O245 W20 10(2) . . . . ?
O234 W33 O242 Nd6 162(2) . . . . ?
O234 W51 O243 Nd1 -162(3) . . . . ?
O235 W51 O243 Nd1 -94(4) . . . . ?
O236 W19 O237 W1 75.6(13) . . . . ?
O236 W19 O259 Nd3 -178(3) . . . . ?
O236 W26 O251 Nd1 157(4) . . . . ?
O237 W19 O259 Nd3 -117(3) . . . . ?
O237 W1 O250 W54 69(3) . . . . ?
O237 W1 O255 W26 66.8(19) . . . . ?
O238 W20 O231 W33 -149(3) . . . . ?
O239 W31 O245 W20 -88.0(10) . . . . ?
O240 W31 O245 W20 166.0(15) . . . . ?
O241 W34 O229 W54 15(2) . . . . ?
O241 W1 O250 W54 -12(2) . . . . ?
O241 W1 O255 W26 -17(4) . . . . ?
O242 W33 O234 W51 -90.0(13) . . . . ?
O244 W34 O229 W54 121(2) . . . . ?
O245 W20 O231 W33 34(5) . . . . ?
O246 W33 O234 W51 75.8(13) . . . . ?
O246 W33 O242 Nd6 65(4) . . . . ?
O246 W54 O235 W51 -73.9(14) . . . . ?
O247 W26 O251 Nd1 -2(4) . . . . ?
O247 W51 O243 Nd1 -3(3) . . . . ?
O248 W31 O245 W20 78.1(11) . . . . ?
O248 W34 O229 W54 -72(4) . . . . ?
O249 W54 O235 W51 -167.3(16) . . . . ?
O250 W54 O235 W51 80.5(14) . . . . ?
O250 W1 O255 W26 -87.9(19) . . . . ?
O252 W33 O234 W51 -2.1(11) . . . . ?
O252 W33 O242 Nd6 86(2) . . . . ?
O252 W51 O243 Nd1 -91(3) . . . . ?
O253 W20 O231 W33 127(3) . . . . ?
O253 W34 O229 W54 -142(2) . . . . ?
O254 W33 O234 W51 177.0(15) . . . . ?
O254 W33 O242 Nd6 -108(2) . . . . ?
O255 W26 O251 Nd1 70(7) . . . . ?
O255 W1 O250 W54 144(3) . . . . ?
O1 W26 O251 Nd1 -113(4) . . . . ?
O256 W19 O237 W1 6.3(12) . . . . ?
O256 W19 O259 Nd3 -108(3) . . . . ?
O256 W26 O251 Nd1 89(4) . . . . ?
O257 W19 O237 W1 177.4(12) . . . . ?
O257 W19 O259 Nd3 81(3) . . . . ?
O258 W1 O250 W54 -118(2) . . . . ?
O258 W1 O255 W26 159.3(19) . . . . ?
O259 W19 O237 W1 15(3) . . . . ?
Na2 W52 O58 W36 -90.3(10) . . . . ?
Na2 W63 O81 W18 85.3(13) . . . . ?
Na3 W68 O67 W63 38(3) . . . . ?
Na3 W68 O68 W56 -77(2) . . . . ?
Na3 W72 O27 W67 -45(3) . . . . ?
Na3 W72 O31 W42 101.4(12) . . . . ?
Na1 W46 O137 W39 -37.6(19) . . . . ?
Na1 W46 O147 W30 93.1(10) . . . . ?
Na1 W65 O211 W69 54(2) . . . . ?
Na1 W65 O223 W60 -81(3) . . . . ?
O269 W8 O96 W7 -124(2) . . . . ?
O269 W8 O109 W13 173.8(17) . . . . ?
O270 W4 O107 W13 -166.1(12) . . . . ?
O270 W4 O111 W8 175.2(12) . . . . ?
O270 W4 O122 Nd5 -96(3) . . . . ?
K2 W66 O36 W29 93.8(8) . . . . ?
K2 W66 O61 W52 -30(3) . . . . ?
K2 W67 O12 W49 -94.2(12) . . . . ?
K1 W43 O175 W64 -75.3(11) . . . . ?
K1 W43 O177 W24 28(3) . . . . ?
K1 W43 O182 Nd8 -142(2) . . . . ?
K1 W64 O184 W70 -27(2) . . . . ?
K1 W64 O197 W48 85(2) . . . . ?
O272 W56 O71 W55 -130(3) . . . . ?
O272 W56 O74 W61 127(3) . . . . ?
O272 W56 O78 W38 -177.2(10) . . . . ?
O273 W57 O213 W47 -145(3) . . . . ?
O273 W62 O204 W45 141(2) . . . . ?
O273 W62 O280 W69 -60.31(10) . . . . ?
O274 W66 O36 W29 -172.9(7) . . . . ?
O274 W66 O60 K2 -52(2) . . . . ?
O274 W66 O61 W52 -130(3) . . . . ?
O275 W67 O12 W49 -73.3(12) . . . . ?
O275 W67 O12 K2 20.8(3) . . . . ?
O276 W12 O69 W41 -59.1(14) . . . . ?
O276 W12 O69 Nd9 -169.3(6) . . . . ?
O276 W61 O65 W55 -110(3) . . . . ?
O276 W61 O86 W41 64.2(12) . . . . ?
O277 W67 O12 W49 171.0(10) . . . . ?
O277 W67 O12 K2 -94.8(3) . . . . ?
O277 W67 O275 K2 67.8(2) . . . . ?
O278 W65 O211 W69 151(2) . . . . ?
O278 W65 O215 Na1 77(2) . . . . ?
O278 W65 O223 W60 -171.7(19) . . . . ?
O279 W40 O192 W59 13(2) . . . . ?
O280 W62 O204 W45 45(4) . . . . ?
O281 W16 O11 Nd2 -79.3(8) . . . . ?
O281 W16 O11 Nd10 80(2) . . . . ?
O281 W16 O30 W42 -136(2) . . . . ?
O283 W3 O123 W2 75.2(13) . . . . ?
O286 W57 O213 W47 -108(3) . . . . ?
O287 W47 O227 Nd3 -84.5(5) . . . . ?
O287 W47 O227 Nd12 74.0(14) . . . . ?
O667 W70 O176 W59 69(3) . . . . ?
O667 W71 O181 W48 114(4) . . . . ?
O667 W71 O193 W59 -67.3(12) . . . . ?

loop_
_twin_individual_id
_twin_individual_mass_fraction_refined
1 0.605(4)
2 0.395(4)

loop_
_smtbx_masks_void_nr
_smtbx_masks_void_average_x
_smtbx_masks_void_average_y
_smtbx_masks_void_average_z
_smtbx_masks_void_volume
_smtbx_masks_void_count_electrons
_smtbx_masks_void_content
1 -0.572 -0.368 -0.332 10564.2 10709.3 ?
